data_4065578
loop_
_publ_author_name
'Sakamoto, Mayumi'
'Ohki, Yasuhiro'
'Tatsumi, Kazuyuki'

_publ_section_title
;
 Synthesis and Reactions of Coordinatively Unsaturated Half-Sandwich
 Rhodium and Iridium Complexes Having a 2,6-Dimesitylbenzenethiolate
 Ligand
;
_journal_issue 7
_journal_name_full Organometallics
_journal_page_first 1761
_journal_paper_doi 10.1021/om100006r
_journal_volume 29
_journal_year 2010
_chemical_formula_moiety 'C76 H68 B F24 Ir S '
_chemical_formula_sum 'C76 H68 B F24 Ir S'
_chemical_formula_weight 1672.42
_space_group_IT_number 2
_symmetry_cell_setting triclinic
_symmetry_Int_Tables_number 2
_symmetry_space_group_name_Hall '-P 1'
_symmetry_space_group_name_H-M 'P -1'
_cell_angle_alpha 81.869(4)
_cell_angle_beta 77.328(4)
_cell_angle_gamma 86.001(4)
_cell_formula_units_Z 2
_cell_length_a 12.5495(18)
_cell_length_b 15.480(2)
_cell_length_c 20.139(2)
_cell_measurement_reflns_used 10670
_cell_measurement_temperature 173.1
_cell_measurement_theta_max 27.5
_cell_measurement_theta_min 3.0
_cell_volume 3775.6(8)
_computing_cell_refinement CrystalClear
_computing_data_collection CrystalClear
_computing_data_reduction CrystalStructure
_computing_publication_material 'CrystalStructure 3.8'
_computing_structure_refinement SHELXL
_computing_structure_solution 'DIRDIF99 (PATTY)'
_diffrn_detector_area_resol_mean 7.31
_diffrn_measured_fraction_theta_full 0.959
_diffrn_measured_fraction_theta_max 0.959
_diffrn_measurement_device_type 'Rigaku Saturn'
_diffrn_measurement_method \w
_diffrn_radiation_type 'Mo K\a'
_diffrn_radiation_wavelength 0.71070
_diffrn_reflns_av_R_equivalents 0.054
_diffrn_reflns_limit_h_max 16
_diffrn_reflns_limit_h_min -16
_diffrn_reflns_limit_k_max 20
_diffrn_reflns_limit_k_min -17
_diffrn_reflns_limit_l_max 23
_diffrn_reflns_limit_l_min -26
_diffrn_reflns_number 30852
_diffrn_reflns_theta_full 27.48
_diffrn_reflns_theta_max 27.48
_exptl_absorpt_coefficient_mu 1.901
_exptl_absorpt_correction_T_max 0.827
_exptl_absorpt_correction_T_min 0.713
_exptl_absorpt_correction_type multi-scan
_exptl_absorpt_process_details 'Jacobson, R. (1998) Private communication'
_exptl_crystal_colour yellow
_exptl_crystal_density_diffrn 1.471
_exptl_crystal_density_method 'not measured'
_exptl_crystal_description block
_exptl_crystal_F_000 1676.00
_exptl_crystal_size_max 0.20
_exptl_crystal_size_mid 0.20
_exptl_crystal_size_min 0.10
_refine_diff_density_max 2.05
_refine_diff_density_min -1.34
_refine_ls_extinction_method none
_refine_ls_goodness_of_fit_ref 1.065
_refine_ls_hydrogen_treatment refall
_refine_ls_number_parameters 947
_refine_ls_number_reflns 16610
_refine_ls_R_factor_gt 0.0542
_refine_ls_shift/su_max 0.0000
_refine_ls_structure_factor_coef Fsqd
_refine_ls_weighting_details 'w = 1/[\s^2^(Fo^2^)+(0.0749P)^2^+7.1151P] where P=(Fo^2^+2Fc^2^)/3'
_refine_ls_weighting_scheme calc
_refine_ls_wR_factor_ref 0.1464
_reflns_number_gt 14886
_reflns_number_total 16610
_reflns_threshold_expression F^2^>2.0\s(F^2^)
_cod_data_source_file om100006r_si_001.cif
_cod_data_source_block '__saka135'
_cod_original_cell_volume 3775.5(9)
_cod_original_formula_sum 'C76 H68 B F24 Ir S '
_cod_database_code 4065578

loop_
_symmetry_equiv_pos_site_id
_symmetry_equiv_pos_as_xyz
1 +X,+Y,+Z
2 -X,-Y,-Z

loop_
_atom_site_label
_atom_site_type_symbol
_atom_site_fract_x
_atom_site_fract_y
_atom_site_fract_z
_atom_site_U_iso_or_equiv
_atom_site_adp_type
_atom_site_occupancy
_atom_site_symmetry_multiplicity
_atom_site_calc_flag
_atom_site_refinement_flags
Ir(1) Ir 0.204020(14) 0.209350(10) 0.302803(9) 0.03064(6) Uani 1.00 1 d .
S(1) S 0.32307(10) 0.30941(7) 0.18599(6) 0.0326(2) Uani 1.00 1 d .
F(1) F 0.8625(3) 1.0720(2) 0.44363(19) 0.0591(9) Uani 1.00 1 d .
F(2) F 0.7587(4) 1.1724(2) 0.4047(2) 0.0807(13) Uani 1.00 1 d .
F(3) F 0.6922(3) 1.0560(2) 0.4645(2) 0.0720(11) Uani 1.00 1 d .
F(4) F 0.6833(5) 1.1397(4) 0.1671(3) 0.0788(16) Uiso 0.70 1 d P
F(5) F 0.6879(14) 1.0860(11) 0.1485(8) 0.084(4) Uiso 0.30 1 d P
F(6) F 0.7846(7) 1.0534(5) 0.1163(4) 0.095(2) Uiso 0.70 1 d P
F(7) F 0.8520(8) 1.0658(6) 0.1122(5) 0.040(2) Uiso 0.30 1 d P
F(8) F 0.8759(14) 1.1413(11) 0.1338(8) 0.084(4) Uiso 0.30 1 d P
F(9) F 0.8247(5) 1.1776(4) 0.1556(3) 0.0766(16) Uiso 0.70 1 d P
F(10) F 0.5846(3) 0.8679(2) 0.1291(2) 0.0623(9) Uani 1.00 1 d .
F(11) F 0.4870(2) 0.7886(2) 0.21275(19) 0.0582(8) Uani 1.00 1 d .
F(12) F 0.5381(3) 0.7420(2) 0.11515(19) 0.0608(9) Uani 1.00 1 d .
F(13) F 0.9052(13) 0.5056(8) 0.2031(7) 0.065(3) Uiso 0.33 1 d P
F(14) F 0.8404(13) 0.4845(9) 0.2108(7) 0.074(3) Uiso 0.33 1 d P
F(15) F 0.8096(13) 0.4895(10) 0.1640(9) 0.086(4) Uiso 0.33 1 d P
F(16) F 0.8187(9) 0.5153(7) 0.1235(6) 0.045(2) Uiso 0.33 1 d P
F(17) F 0.8557(10) 0.5356(7) 0.0986(6) 0.046(2) Uiso 0.33 1 d P
F(18) F 0.9147(18) 0.5685(12) 0.0843(9) 0.100(4) Uiso 0.33 1 d P
F(19) F 0.9746(14) 0.5869(10) 0.1044(9) 0.090(4) Uiso 0.33 1 d P
F(20) F 0.9816(9) 0.5537(7) 0.1470(7) 0.053(2) Uiso 0.33 1 d P
F(21) F 0.9586(8) 0.5272(6) 0.1794(5) 0.0392(19) Uiso 0.33 1 d P
F(22) F 1.1714(7) 0.9073(6) 0.1057(4) 0.065(2) Uiso 0.50 1 d P
F(23) F 1.1640(7) 0.8635(6) 0.0951(4) 0.072(2) Uiso 0.50 1 d P
F(24) F 1.2337(11) 0.7669(8) 0.1067(6) 0.114(3) Uiso 0.50 1 d P
F(25) F 1.2917(8) 0.7818(6) 0.1221(4) 0.077(2) Uiso 0.50 1 d P
F(26) F 1.3169(10) 0.8601(8) 0.1269(6) 0.100(3) Uiso 0.50 1 d P
F(27) F 1.3020(7) 0.9063(6) 0.1436(4) 0.073(2) Uiso 0.50 1 d P
F(28) F 1.2251(12) 0.8207(8) 0.4227(6) 0.064(3) Uiso 0.33 1 d P
F(29) F 1.1706(8) 0.8079(7) 0.4412(5) 0.0341(19) Uiso 0.33 1 d P
F(30) F 1.1531(11) 0.7731(10) 0.4501(7) 0.070(3) Uiso 0.33 1 d P
F(31) F 1.1589(11) 0.6957(8) 0.4430(6) 0.062(2) Uiso 0.33 1 d P
F(32) F 1.2098(10) 0.6788(6) 0.4155(6) 0.045(2) Uiso 0.33 1 d P
F(33) F 1.2608(11) 0.6832(7) 0.3897(6) 0.052(2) Uiso 0.33 1 d P
F(34) F 1.3096(12) 0.7176(10) 0.3750(6) 0.070(3) Uiso 0.33 1 d P
F(35) F 1.3235(9) 0.7787(9) 0.3672(5) 0.054(2) Uiso 0.33 1 d P
F(36) F 1.2977(10) 0.8179(8) 0.3805(6) 0.054(2) Uiso 0.33 1 d P
F(37) F 0.5251(7) 0.8499(6) 0.5131(4) 0.068(2) Uiso 0.50 1 d P
F(38) F 0.5263(10) 0.8186(8) 0.5438(7) 0.107(3) Uiso 0.50 1 d P
F(39) F 0.4920(6) 0.7364(5) 0.5716(3) 0.0542(17) Uiso 0.50 1 d P
F(40) F 0.4722(8) 0.7009(6) 0.5591(4) 0.076(2) Uiso 0.50 1 d P
F(41) F 0.4436(7) 0.7507(6) 0.4736(4) 0.069(2) Uiso 0.50 1 d P
F(42) F 0.4550(5) 0.7920(4) 0.4660(3) 0.0451(14) Uiso 0.50 1 d P
F(43) F 0.7350(14) 0.4738(11) 0.5170(10) 0.092(4) Uiso 0.33 1 d P
F(44) F 0.7452(9) 0.4608(6) 0.4709(6) 0.049(2) Uiso 0.33 1 d P
F(45) F 0.7879(12) 0.4662(7) 0.4433(6) 0.060(2) Uiso 0.33 1 d P
F(46) F 0.8641(14) 0.4867(9) 0.4376(7) 0.072(3) Uiso 0.33 1 d P
F(47) F 0.9147(8) 0.5036(6) 0.4431(5) 0.0380(19) Uiso 0.33 1 d P
F(48) F 0.9172(11) 0.5173(8) 0.4738(8) 0.069(3) Uiso 0.33 1 d P
F(49) F 0.8780(14) 0.5326(10) 0.5257(8) 0.083(3) Uiso 0.33 1 d P
F(50) F 0.8181(10) 0.5092(6) 0.5449(5) 0.043(2) Uiso 0.33 1 d P
F(51) F 0.7611(10) 0.4947(7) 0.5482(5) 0.049(2) Uiso 0.33 1 d P
C(1) C 0.0315(4) 0.2166(3) 0.2981(3) 0.0448(12) Uani 1.00 1 d .
C(2) C 0.0418(4) 0.2392(3) 0.3634(3) 0.0462(13) Uani 1.00 1 d .
C(3) C 0.0871(4) 0.1659(3) 0.3997(2) 0.0445(12) Uani 1.00 1 d .
C(4) C 0.1061(4) 0.0969(3) 0.3583(2) 0.0392(11) Uani 1.00 1 d .
C(5) C 0.0730(4) 0.1276(3) 0.2952(2) 0.0387(10) Uani 1.00 1 d .
C(6) C -0.0192(5) 0.2717(4) 0.2449(4) 0.073(2) Uani 1.00 1 d .
C(7) C -0.0015(5) 0.3229(4) 0.3917(4) 0.070(2) Uani 1.00 1 d .
C(8) C 0.1077(6) 0.1590(5) 0.4709(3) 0.070(2) Uani 1.00 1 d .
C(9) C 0.1442(5) 0.0054(3) 0.3788(3) 0.0579(15) Uani 1.00 1 d .
C(10) C 0.0788(5) 0.0746(4) 0.2372(3) 0.0589(16) Uani 1.00 1 d .
C(11) C 0.2998(3) 0.3232(2) 0.2761(2) 0.0313(9) Uani 1.00 1 d .
C(12) C 0.3582(3) 0.2541(3) 0.3111(2) 0.0400(11) Uani 1.00 1 d .
C(13) C 0.3756(4) 0.1793(3) 0.2752(3) 0.0465(13) Uani 1.00 1 d .
C(14) C 0.3298(4) 0.1968(3) 0.2156(3) 0.0449(13) Uani 1.00 1 d .
C(15) C 0.2655(4) 0.4096(3) 0.3000(2) 0.0388(10) Uani 1.00 1 d .
C(16) C 0.1922(5) 0.4665(3) 0.2593(3) 0.0506(13) Uani 1.00 1 d .
C(17) C 0.1543(7) 0.5507(4) 0.2889(5) 0.082(2) Uani 1.00 1 d .
C(18) C 0.4416(9) 0.1031(7) 0.3120(6) 0.041(2) Uiso 0.50 1 d P
C(19) C 0.4309(8) 0.0884(6) 0.2808(5) 0.037(2) Uiso 0.50 1 d P
C(20) C 0.4295(10) 0.0216(8) 0.2824(6) 0.053(2) Uiso 0.50 1 d P
C(21) C 0.4473(8) 0.0678(6) 0.3539(5) 0.041(2) Uiso 0.50 1 d P
C(22) C 0.4884(11) -0.0558(9) 0.3242(7) 0.059(3) Uiso 0.50 1 d P
C(23) C 0.5022(10) -0.0270(8) 0.3648(6) 0.055(2) Uiso 0.50 1 d P
C(24) C 0.4559(4) 0.3323(3) 0.1286(2) 0.0355(10) Uani 1.00 1 d .
C(25) C 0.4689(4) 0.2943(3) 0.0677(2) 0.0376(10) Uani 1.00 1 d .
C(26) C 0.5682(4) 0.3008(3) 0.0211(2) 0.0468(12) Uani 1.00 1 d .
C(27) C 0.6522(5) 0.3445(4) 0.0344(3) 0.0543(14) Uani 1.00 1 d .
C(28) C 0.6372(4) 0.3841(3) 0.0934(2) 0.0459(12) Uani 1.00 1 d .
C(29) C 0.5388(4) 0.3801(3) 0.1420(2) 0.0368(10) Uani 1.00 1 d .
C(30) C 0.3774(4) 0.2494(3) 0.0513(2) 0.0423(11) Uani 1.00 1 d .
C(31) C 0.3861(5) 0.1579(4) 0.0500(2) 0.0527(14) Uani 1.00 1 d .
C(32) C 0.2998(6) 0.1179(4) 0.0346(3) 0.0650(18) Uani 1.00 1 d .
C(33) C 0.2091(7) 0.1653(5) 0.0191(3) 0.072(2) Uani 1.00 1 d .
C(34) C 0.2043(6) 0.2540(5) 0.0193(3) 0.0669(18) Uani 1.00 1 d .
C(35) C 0.2869(5) 0.2981(4) 0.0348(2) 0.0497(13) Uani 1.00 1 d .
C(36) C 0.4842(6) 0.1036(4) 0.0648(3) 0.0663(18) Uani 1.00 1 d .
C(37) C 0.1183(9) 0.1199(7) -0.0005(5) 0.116(3) Uani 1.00 1 d .
C(38) C 0.2779(6) 0.3962(4) 0.0313(3) 0.0609(16) Uani 1.00 1 d .
C(39) C 0.5273(4) 0.4311(3) 0.2012(2) 0.0357(10) Uani 1.00 1 d .
C(40) C 0.4786(4) 0.5156(3) 0.1962(2) 0.0390(10) Uani 1.00 1 d .
C(41) C 0.4767(4) 0.5655(3) 0.2489(3) 0.0468(12) Uani 1.00 1 d .
C(42) C 0.5221(5) 0.5357(3) 0.3048(2) 0.0454(12) Uani 1.00 1 d .
C(43) C 0.5699(4) 0.4522(3) 0.3079(2) 0.0429(11) Uani 1.00 1 d .
C(44) C 0.5734(4) 0.3989(3) 0.2570(2) 0.0381(10) Uani 1.00 1 d .
C(45) C 0.4343(6) 0.5539(3) 0.1343(3) 0.0547(15) Uani 1.00 1 d .
C(46) C 0.5231(6) 0.5930(4) 0.3594(3) 0.0679(18) Uani 1.00 1 d .
C(47) C 0.6304(4) 0.3101(3) 0.2620(2) 0.0459(12) Uani 1.00 1 d .
C(48) C 0.8205(3) 0.9085(2) 0.3002(2) 0.0287(8) Uani 1.00 1 d .
C(49) C 0.8099(3) 0.9537(3) 0.3565(2) 0.0319(9) Uani 1.00 1 d .
C(50) C 0.7881(4) 1.0436(3) 0.3520(2) 0.0357(10) Uani 1.00 1 d .
C(51) C 0.7767(4) 1.0924(3) 0.2903(2) 0.0393(10) Uani 1.00 1 d .
C(52) C 0.7905(3) 1.0481(3) 0.2329(2) 0.0352(10) Uani 1.00 1 d .
C(53) C 0.8133(3) 0.9590(3) 0.2378(2) 0.0327(9) Uani 1.00 1 d .
C(54) C 0.7754(4) 1.0869(3) 0.4150(2) 0.0432(11) Uani 1.00 1 d .
C(55) C 0.7820(5) 1.0990(3) 0.1655(3) 0.0477(12) Uani 1.00 1 d .
C(56) C 0.8078(3) 0.7570(3) 0.2489(2) 0.0318(9) Uani 1.00 1 d .
C(57) C 0.7119(3) 0.7865(3) 0.2266(2) 0.0318(9) Uani 1.00 1 d .
C(58) C 0.6716(3) 0.7450(3) 0.1811(2) 0.0357(10) Uani 1.00 1 d .
C(59) C 0.7238(4) 0.6709(3) 0.1567(2) 0.0441(12) Uani 1.00 1 d .
C(60) C 0.8164(4) 0.6388(3) 0.1793(3) 0.0457(12) Uani 1.00 1 d .
C(61) C 0.8598(4) 0.6816(3) 0.2228(2) 0.0397(10) Uani 1.00 1 d .
C(62) C 0.5715(4) 0.7848(3) 0.1588(2) 0.0408(11) Uani 1.00 1 d .
C(63) C 0.8762(6) 0.5572(5) 0.1550(4) 0.0682(19) Uani 1.00 1 d .
C(64) C 0.9841(3) 0.7964(2) 0.2925(2) 0.0285(8) Uani 1.00 1 d .
C(65) C 1.0467(4) 0.8163(3) 0.2268(2) 0.0376(10) Uani 1.00 1 d .
C(66) C 1.1594(4) 0.8193(3) 0.2133(2) 0.0461(12) Uani 1.00 1 d .
C(67) C 1.2156(4) 0.8015(3) 0.2661(2) 0.0425(11) Uani 1.00 1 d .
C(68) C 1.1559(4) 0.7819(3) 0.3317(2) 0.0378(10) Uani 1.00 1 d .
C(69) C 1.0431(3) 0.7791(2) 0.3448(2) 0.0315(9) Uani 1.00 1 d .
C(70) C 1.2221(7) 0.8409(5) 0.1416(4) 0.0730(19) Uiso 1.00 1 d .
C(71) C 1.2145(4) 0.7601(3) 0.3901(3) 0.0493(13) Uani 1.00 1 d .
C(72) C 0.7892(3) 0.7489(2) 0.3784(2) 0.0298(8) Uani 1.00 1 d .
C(73) C 0.6872(3) 0.7770(3) 0.4149(2) 0.0332(9) Uani 1.00 1 d .
C(74) C 0.6282(4) 0.7255(3) 0.4710(2) 0.0393(10) Uani 1.00 1 d .
C(75) C 0.6687(4) 0.6440(3) 0.4944(2) 0.0411(11) Uani 1.00 1 d .
C(76) C 0.7680(4) 0.6147(3) 0.4586(2) 0.0395(10) Uani 1.00 1 d .
C(77) C 0.8277(3) 0.6657(3) 0.4023(2) 0.0348(9) Uani 1.00 1 d .
C(78) C 0.5182(4) 0.7588(4) 0.5060(2) 0.0483(13) Uani 1.00 1 d .
C(79) C 0.8102(6) 0.5255(4) 0.4807(3) 0.0569(15) Uani 1.00 1 d .
B(1) B 0.8514(4) 0.8028(3) 0.3059(2) 0.0290(9) Uani 1.00 1 d .
H(1) H -0.0829 0.2430 0.2389 0.087 Uiso 1.00 1 c R
H(2) H 0.0344 0.2793 0.2013 0.087 Uiso 1.00 1 c R
H(3) H -0.0421 0.3290 0.2599 0.087 Uiso 1.00 1 c R
H(4) H 0.0130 0.3212 0.4378 0.084 Uiso 1.00 1 c R
H(5) H -0.0805 0.3295 0.3942 0.084 Uiso 1.00 1 c R
H(6) H 0.0348 0.3725 0.3616 0.084 Uiso 1.00 1 c R
H(7) H 0.1380 0.1004 0.4837 0.084 Uiso 1.00 1 c R
H(8) H 0.0388 0.1693 0.5033 0.084 Uiso 1.00 1 c R
H(9) H 0.1597 0.2027 0.4724 0.084 Uiso 1.00 1 c R
H(10) H 0.2182 0.0054 0.3871 0.069 Uiso 1.00 1 c R
H(11) H 0.1445 -0.0298 0.3419 0.069 Uiso 1.00 1 c R
H(12) H 0.0947 -0.0196 0.4208 0.069 Uiso 1.00 1 c R
H(13) H 0.0356 0.0226 0.2540 0.071 Uiso 1.00 1 c R
H(14) H 0.1550 0.0569 0.2195 0.071 Uiso 1.00 1 c R
H(15) H 0.0494 0.1099 0.2004 0.071 Uiso 1.00 1 c R
H(16) H 0.373(5) 0.263(3) 0.356(3) 0.050(16) Uiso 1.00 1 c .
H(17) H 0.327(4) 0.155(3) 0.181(2) 0.041(14) Uiso 1.00 1 c .
H(18) H 0.3319 0.4418 0.2979 0.047 Uiso 1.00 1 c R
H(19) H 0.2266 0.3998 0.3486 0.047 Uiso 1.00 1 c R
H(20) H 0.2325 0.4804 0.2112 0.061 Uiso 1.00 1 c R
H(21) H 0.1276 0.4335 0.2589 0.061 Uiso 1.00 1 c R
H(22) H 0.2100 0.5685 0.3109 0.098 Uiso 1.00 1 c R
H(23) H 0.0857 0.5418 0.3229 0.098 Uiso 1.00 1 c R
H(24) H 0.1425 0.5965 0.2519 0.098 Uiso 1.00 1 c R
H(25) H 0.5787 0.2751 -0.0201 0.056 Uiso 1.00 1 c R
H(26) H 0.7207 0.3474 0.0028 0.065 Uiso 1.00 1 c R
H(27) H 0.6954 0.4148 0.1010 0.055 Uiso 1.00 1 c R
H(28) H 0.3036 0.0564 0.0347 0.078 Uiso 1.00 1 c R
H(29) H 0.1421 0.2867 0.0084 0.080 Uiso 1.00 1 c R
H(30) H 0.4620 0.0446 0.0851 0.080 Uiso 1.00 1 c R
H(31) H 0.5159 0.1303 0.0970 0.080 Uiso 1.00 1 c R
H(32) H 0.5386 0.1007 0.0221 0.080 Uiso 1.00 1 c R
H(33) H 0.0483 0.1513 0.0139 0.139 Uiso 1.00 1 c R
H(34) H 0.1145 0.0597 0.0225 0.139 Uiso 1.00 1 c R
H(35) H 0.1340 0.1197 -0.0503 0.139 Uiso 1.00 1 c R
H(36) H 0.2420 0.4122 0.0765 0.073 Uiso 1.00 1 c R
H(37) H 0.2346 0.4204 -0.0025 0.073 Uiso 1.00 1 c R
H(38) H 0.3511 0.4197 0.0177 0.073 Uiso 1.00 1 c R
H(39) H 0.4428 0.6224 0.2462 0.056 Uiso 1.00 1 c R
H(40) H 0.6015 0.4304 0.3461 0.051 Uiso 1.00 1 c R
H(41) H 0.4087 0.5070 0.1145 0.066 Uiso 1.00 1 c R
H(42) H 0.4920 0.5845 0.1002 0.066 Uiso 1.00 1 c R
H(43) H 0.3732 0.5951 0.1480 0.066 Uiso 1.00 1 c R
H(44) H 0.4594 0.6339 0.3629 0.081 Uiso 1.00 1 c R
H(45) H 0.5901 0.6259 0.3472 0.081 Uiso 1.00 1 c R
H(46) H 0.5204 0.5565 0.4037 0.081 Uiso 1.00 1 c R
H(47) H 0.5774 0.2663 0.2856 0.055 Uiso 1.00 1 c R
H(48) H 0.6881 0.3104 0.2878 0.055 Uiso 1.00 1 c R
H(49) H 0.6627 0.2959 0.2157 0.055 Uiso 1.00 1 c R
H(50) H 0.8179 0.9223 0.3994 0.038 Uiso 1.00 1 c R
H(51) H 0.7602 1.1535 0.2873 0.047 Uiso 1.00 1 c R
H(52) H 0.8244 0.9312 0.1976 0.039 Uiso 1.00 1 c R
H(53) H 0.6730 0.8367 0.2433 0.038 Uiso 1.00 1 c R
H(54) H 0.6967 0.6428 0.1252 0.053 Uiso 1.00 1 c R
H(55) H 0.9262 0.6595 0.2353 0.048 Uiso 1.00 1 c R
H(56) H 1.0106 0.8284 0.1895 0.045 Uiso 1.00 1 c R
H(57) H 1.2930 0.8028 0.2572 0.051 Uiso 1.00 1 c R
H(58) H 1.0044 0.7650 0.3908 0.038 Uiso 1.00 1 c R
H(59) H 0.6576 0.8330 0.4008 0.040 Uiso 1.00 1 c R
H(60) H 0.6294 0.6096 0.5338 0.049 Uiso 1.00 1 c R
H(61) H 0.8964 0.6437 0.3794 0.042 Uiso 1.00 1 c R

loop_
_atom_site_aniso_label
_atom_site_aniso_U_11
_atom_site_aniso_U_22
_atom_site_aniso_U_33
_atom_site_aniso_U_12
_atom_site_aniso_U_13
_atom_site_aniso_U_23
Ir(1) 0.03146(11) 0.02491(11) 0.03361(11) -0.00030(7) -0.00367(7) -0.00268(7)
S(1) 0.0376(5) 0.0302(5) 0.0298(5) -0.0053(4) -0.0051(4) -0.0046(4)
F(1) 0.055(2) 0.074(2) 0.055(2) -0.0014(17) -0.0150(16) -0.0270(17)
F(2) 0.142(4) 0.0364(18) 0.069(2) 0.021(2) -0.032(2) -0.0214(17)
F(3) 0.059(2) 0.087(2) 0.065(2) -0.016(2) 0.0179(18) -0.037(2)
F(10) 0.058(2) 0.059(2) 0.072(2) -0.0066(17) -0.0321(18) 0.0134(17)
F(11) 0.0316(16) 0.082(2) 0.060(2) 0.0036(15) -0.0103(14) -0.0062(17)
F(12) 0.053(2) 0.078(2) 0.064(2) -0.0025(17) -0.0355(17) -0.0169(18)
C(1) 0.027(2) 0.038(2) 0.069(3) -0.0011(19) -0.011(2) -0.001(2)
C(2) 0.029(2) 0.034(2) 0.067(3) -0.0020(19) 0.015(2) -0.016(2)
C(3) 0.040(2) 0.046(2) 0.041(2) -0.011(2) 0.010(2) -0.007(2)
C(4) 0.034(2) 0.028(2) 0.047(2) -0.0091(18) 0.005(2) 0.005(2)
C(5) 0.032(2) 0.033(2) 0.051(2) -0.0105(19) -0.003(2) -0.012(2)
C(6) 0.052(3) 0.055(3) 0.115(6) -0.001(2) -0.040(4) 0.014(3)
C(7) 0.054(3) 0.043(3) 0.101(5) -0.002(2) 0.020(3) -0.028(3)
C(8) 0.090(5) 0.076(4) 0.040(3) -0.024(4) 0.001(3) -0.004(3)
C(9) 0.050(3) 0.037(2) 0.078(4) -0.007(2) -0.004(3) 0.008(2)
C(10) 0.059(3) 0.061(3) 0.064(3) -0.015(3) -0.010(3) -0.028(3)
C(11) 0.035(2) 0.027(2) 0.033(2) -0.0052(17) -0.0098(18) -0.0029(17)
C(12) 0.026(2) 0.049(2) 0.043(2) -0.013(2) -0.0101(19) 0.010(2)
C(13) 0.023(2) 0.034(2) 0.070(3) 0.0057(18) 0.007(2) 0.010(2)
C(14) 0.048(3) 0.027(2) 0.049(3) -0.004(2) 0.017(2) -0.012(2)
C(15) 0.045(2) 0.032(2) 0.040(2) -0.005(2) -0.007(2) -0.010(2)
C(16) 0.055(3) 0.032(2) 0.066(3) 0.005(2) -0.017(2) -0.007(2)
C(17) 0.076(5) 0.038(3) 0.133(7) 0.013(3) -0.018(4) -0.030(4)
C(24) 0.042(2) 0.033(2) 0.028(2) -0.0046(19) -0.0030(18) 0.0013(18)
C(25) 0.046(2) 0.037(2) 0.030(2) -0.006(2) -0.008(2) -0.0025(19)
C(26) 0.053(3) 0.052(3) 0.032(2) -0.004(2) -0.000(2) -0.006(2)
C(27) 0.048(3) 0.065(3) 0.045(3) -0.013(2) 0.007(2) -0.007(2)
C(28) 0.045(2) 0.052(3) 0.041(2) -0.015(2) -0.003(2) -0.007(2)
C(29) 0.045(2) 0.033(2) 0.031(2) -0.006(2) -0.0060(19) -0.0021(18)
C(30) 0.053(3) 0.048(2) 0.027(2) -0.013(2) -0.004(2) -0.008(2)
C(31) 0.071(4) 0.055(3) 0.033(2) -0.018(2) -0.000(2) -0.019(2)
C(32) 0.079(4) 0.061(4) 0.058(3) -0.026(3) -0.002(3) -0.023(3)
C(33) 0.077(5) 0.083(5) 0.062(4) -0.034(4) -0.011(3) -0.019(3)
C(34) 0.062(4) 0.091(5) 0.052(3) -0.013(3) -0.018(3) -0.011(3)
C(35) 0.060(3) 0.056(3) 0.034(2) -0.012(2) -0.012(2) -0.004(2)
C(36) 0.087(5) 0.044(3) 0.068(4) 0.004(3) -0.009(3) -0.021(3)
C(37) 0.115(8) 0.138(9) 0.116(8) -0.061(7) -0.036(6) -0.037(6)
C(38) 0.072(4) 0.064(4) 0.051(3) 0.001(3) -0.027(3) -0.000(2)
C(39) 0.038(2) 0.034(2) 0.034(2) -0.0076(19) -0.0062(19) 0.0001(18)
C(40) 0.045(2) 0.032(2) 0.040(2) -0.008(2) -0.012(2) 0.001(2)
C(41) 0.052(3) 0.033(2) 0.056(3) -0.006(2) -0.012(2) -0.004(2)
C(42) 0.053(3) 0.041(2) 0.047(2) -0.009(2) -0.013(2) -0.015(2)
C(43) 0.046(2) 0.046(2) 0.040(2) -0.008(2) -0.015(2) -0.005(2)
C(44) 0.038(2) 0.037(2) 0.039(2) -0.0037(19) -0.008(2) -0.003(2)
C(45) 0.079(4) 0.036(2) 0.053(3) -0.005(2) -0.028(3) 0.003(2)
C(46) 0.078(4) 0.069(4) 0.066(4) -0.006(3) -0.023(3) -0.029(3)
C(47) 0.043(2) 0.047(3) 0.046(2) 0.005(2) -0.011(2) -0.003(2)
C(48) 0.0230(19) 0.031(2) 0.033(2) 0.0003(15) -0.0072(16) -0.0054(17)
C(49) 0.029(2) 0.031(2) 0.036(2) 0.0020(17) -0.0098(17) -0.0043(18)
C(50) 0.032(2) 0.032(2) 0.044(2) 0.0029(18) -0.0076(19) -0.0084(19)
C(51) 0.038(2) 0.028(2) 0.051(2) 0.0015(18) -0.009(2) -0.004(2)
C(52) 0.030(2) 0.034(2) 0.040(2) 0.0001(18) -0.0081(19) -0.0023(19)
C(53) 0.032(2) 0.031(2) 0.036(2) 0.0036(17) -0.0091(18) -0.0064(18)
C(54) 0.044(2) 0.036(2) 0.047(2) 0.002(2) -0.002(2) -0.013(2)
C(55) 0.053(3) 0.038(2) 0.051(3) 0.001(2) -0.014(2) -0.001(2)
C(56) 0.030(2) 0.033(2) 0.033(2) -0.0004(17) -0.0068(17) -0.0069(18)
C(57) 0.025(2) 0.035(2) 0.035(2) -0.0010(17) -0.0054(17) -0.0071(18)
C(58) 0.028(2) 0.043(2) 0.036(2) -0.0053(18) -0.0087(18) 0.0000(19)
C(59) 0.042(2) 0.050(3) 0.048(2) -0.005(2) -0.018(2) -0.018(2)
C(60) 0.050(3) 0.042(2) 0.053(3) 0.003(2) -0.020(2) -0.021(2)
C(61) 0.036(2) 0.039(2) 0.047(2) 0.004(2) -0.013(2) -0.014(2)
C(62) 0.034(2) 0.052(3) 0.040(2) -0.007(2) -0.016(2) -0.005(2)
C(63) 0.065(4) 0.069(4) 0.085(5) 0.007(3) -0.032(3) -0.040(4)
C(64) 0.026(2) 0.025(2) 0.036(2) 0.0011(15) -0.0054(17) -0.0118(17)
C(65) 0.032(2) 0.042(2) 0.039(2) 0.0044(19) -0.0083(19) -0.006(2)
C(66) 0.032(2) 0.052(3) 0.048(2) 0.006(2) 0.001(2) -0.003(2)
C(67) 0.027(2) 0.038(2) 0.058(3) 0.0047(19) -0.002(2) -0.005(2)
C(68) 0.032(2) 0.028(2) 0.057(3) 0.0021(17) -0.016(2) -0.010(2)
C(69) 0.027(2) 0.030(2) 0.040(2) 0.0025(16) -0.0091(18) -0.0118(18)
C(71) 0.039(2) 0.047(3) 0.072(3) 0.006(2) -0.031(2) -0.015(2)
C(72) 0.030(2) 0.030(2) 0.032(2) -0.0000(16) -0.0094(17) -0.0070(17)
C(73) 0.033(2) 0.036(2) 0.032(2) 0.0045(18) -0.0095(18) -0.0085(18)
C(74) 0.038(2) 0.045(2) 0.035(2) 0.003(2) -0.011(2) -0.005(2)
C(75) 0.045(2) 0.045(2) 0.034(2) -0.005(2) -0.011(2) -0.000(2)
C(76) 0.043(2) 0.032(2) 0.045(2) 0.000(2) -0.015(2) -0.002(2)
C(77) 0.031(2) 0.033(2) 0.042(2) 0.0030(18) -0.0104(19) -0.0111(19)
C(78) 0.045(3) 0.070(3) 0.026(2) 0.006(2) -0.002(2) -0.005(2)
C(79) 0.064(4) 0.044(3) 0.059(3) 0.003(2) -0.010(3) 0.002(2)
B(1) 0.029(2) 0.031(2) 0.028(2) 0.0037(18) -0.0075(18) -0.0070(19)

loop_
_atom_type_symbol
_atom_type_description
_atom_type_scat_dispersion_real
_atom_type_scat_dispersion_imag
_atom_type_scat_source
C C 0.003 0.002
;
International Tables for Crystallography
(1992, Vol. C, Tables 4.2.6.8 and 6.1.1.4)
;
H H 0.000 0.000
;
International Tables for Crystallography
(1992, Vol. C, Table 6.1.1.4)
;
Ir Ir -1.444 7.990
;
International Tables for Crystallography
(1992, Vol. C, Tables 4.2.6.8 and 6.1.1.4)
;
S S 0.125 0.123
;
International Tables for Crystallography
(1992, Vol. C, Tables 4.2.6.8 and 6.1.1.4)
;
F F 0.017 0.010
;
International Tables for Crystallography
(1992, Vol. C, Tables 4.2.6.8 and 6.1.1.4)
;
B B 0.001 0.001
;
International Tables for Crystallography
(1992, Vol. C, Tables 4.2.6.8 and 6.1.1.4)
;

loop_
_geom_angle_atom_site_label_1
_geom_angle_atom_site_label_2
_geom_angle_atom_site_label_3
_geom_angle
_geom_angle_publ_flag
C(1) Ir(1) C(2) 38.6(2) yes
C(1) Ir(1) C(3) 63.6(2) yes
C(1) Ir(1) C(4) 63.69(19) yes
C(1) Ir(1) C(5) 38.54(19) yes
C(1) Ir(1) C(11) 121.10(18) yes
C(1) Ir(1) C(12) 157.9(2) yes
C(1) Ir(1) C(13) 159.1(2) yes
C(1) Ir(1) C(14) 122.2(2) yes
C(2) Ir(1) C(3) 37.5(2) yes
C(2) Ir(1) C(4) 62.90(18) yes
C(2) Ir(1) C(5) 63.9(2) yes
C(2) Ir(1) C(11) 110.89(18) yes
C(2) Ir(1) C(12) 127.7(2) yes
C(2) Ir(1) C(13) 161.4(2) yes
C(2) Ir(1) C(14) 159.0(2) yes
C(3) Ir(1) C(4) 37.3(2) yes
C(3) Ir(1) C(5) 63.2(2) yes
C(3) Ir(1) C(11) 129.4(2) yes
C(3) Ir(1) C(12) 117.4(2) yes
C(3) Ir(1) C(13) 128.6(2) yes
C(3) Ir(1) C(14) 157.08(19) yes
C(4) Ir(1) C(5) 37.9(2) yes
C(4) Ir(1) C(11) 164.9(2) yes
C(4) Ir(1) C(12) 132.0(2) yes
C(4) Ir(1) C(13) 114.10(18) yes
C(4) Ir(1) C(14) 121.92(19) yes
C(5) Ir(1) C(11) 154.34(19) yes
C(5) Ir(1) C(12) 163.49(19) yes
C(5) Ir(1) C(13) 126.3(2) yes
C(5) Ir(1) C(14) 106.4(2) yes
C(11) Ir(1) C(12) 39.33(19) yes
C(11) Ir(1) C(13) 66.96(18) yes
C(11) Ir(1) C(14) 69.17(19) yes
C(12) Ir(1) C(13) 39.0(2) yes
C(12) Ir(1) C(14) 66.4(2) yes
C(13) Ir(1) C(14) 39.2(2) yes
C(11) S(1) C(14) 84.8(2) yes
C(11) S(1) C(24) 120.7(2) yes
C(14) S(1) C(24) 105.3(2) yes
F(5) F(4) C(55) 68.6(12) yes
F(4) F(5) F(6) 120.8(17) yes
F(4) F(5) C(55) 69.8(13) yes
F(6) F(5) C(55) 57.5(8) yes
F(5) F(6) F(7) 134.5(13) yes
F(5) F(6) C(55) 60.8(9) yes
F(7) F(6) C(55) 75.9(9) yes
F(6) F(7) F(8) 119.7(12) yes
F(6) F(7) C(55) 66.3(8) yes
F(8) F(7) C(55) 60.0(8) yes
F(7) F(8) F(9) 123.6(18) yes
F(7) F(8) C(55) 59.6(9) yes
F(9) F(8) C(55) 68.3(11) yes
F(8) F(9) C(55) 72.7(12) yes
F(14) F(13) F(20) 138.9(19) yes
F(14) F(13) F(21) 154(2) yes
F(14) F(13) C(63) 86.3(16) yes
F(15) F(13) F(20) 100.6(11) yes
F(15) F(13) F(21) 115.9(17) yes
F(15) F(13) C(63) 54.1(9) yes
F(20) F(13) C(63) 56.1(7) yes
F(21) F(13) C(63) 72.2(12) yes
F(13) F(14) F(15) 111.5(18) yes
F(13) F(14) C(63) 58.0(12) yes
F(15) F(14) F(21) 99.3(13) yes
F(15) F(14) C(63) 61.0(11) yes
F(21) F(14) C(63) 48.0(6) yes
F(13) F(15) F(16) 113.7(17) yes
F(13) F(15) F(17) 97.7(11) yes
F(13) F(15) C(63) 49.3(8) yes
F(14) F(15) F(16) 143(2) yes
F(14) F(15) F(17) 127.4(17) yes
F(14) F(15) C(63) 74.4(14) yes
F(16) F(15) C(63) 69.1(14) yes
F(17) F(15) C(63) 56.2(9) yes
F(15) F(16) F(17) 142(2) yes
F(15) F(16) F(18) 127.4(19) yes
F(15) F(16) C(63) 74.1(16) yes
F(17) F(16) C(63) 75.1(16) yes
F(18) F(16) C(63) 58.4(9) yes
F(15) F(17) F(18) 132(2) yes
F(15) F(17) C(63) 59.0(9) yes
F(16) F(17) F(18) 151(2) yes
F(16) F(17) C(63) 75.6(16) yes
F(18) F(17) C(63) 75.4(16) yes
F(16) F(18) F(19) 125.5(18) yes
F(16) F(18) F(20) 95.0(11) yes
F(16) F(18) C(63) 53.6(9) yes
F(17) F(18) F(19) 137(2) yes
F(17) F(18) F(20) 106.2(17) yes
F(17) F(18) C(63) 65.9(13) yes
F(19) F(18) C(63) 74.1(15) yes
F(20) F(18) C(63) 49.7(8) yes
F(18) F(19) F(20) 114(2) yes
F(18) F(19) F(21) 103.6(16) yes
F(18) F(19) C(63) 65.1(14) yes
F(20) F(19) C(63) 60.1(11) yes
F(21) F(19) C(63) 48.0(7) yes
F(13) F(20) F(18) 102.9(12) yes
F(13) F(20) F(19) 133.9(17) yes
F(13) F(20) C(63) 54.3(8) yes
F(18) F(20) F(21) 120.1(17) yes
F(18) F(20) C(63) 54.9(9) yes
F(19) F(20) F(21) 152(2) yes
F(19) F(20) C(63) 80.3(14) yes
F(21) F(20) C(63) 71.8(12) yes
F(13) F(21) F(19) 129.8(17) yes
F(13) F(21) F(20) 146(2) yes
F(13) F(21) C(63) 71.3(14) yes
F(14) F(21) F(19) 117.4(11) yes
F(14) F(21) F(20) 133.2(17) yes
F(14) F(21) C(63) 60.4(7) yes
F(19) F(21) C(63) 59.3(8) yes
F(20) F(21) C(63) 75.1(13) yes
F(23) F(22) C(70) 68.7(10) yes
F(22) F(23) F(24) 130.3(13) yes
F(22) F(23) C(70) 78.6(11) yes
F(24) F(23) C(70) 54.2(7) yes
F(23) F(24) F(25) 102.8(12) yes
F(23) F(24) C(70) 48.7(6) yes
F(25) F(24) C(70) 61.6(10) yes
F(24) F(25) F(26) 126.6(13) yes
F(24) F(25) C(70) 79.2(11) yes
F(26) F(25) C(70) 56.4(8) yes
F(25) F(26) F(27) 150.1(14) yes
F(25) F(26) C(70) 60.4(8) yes
F(27) F(26) C(70) 91.8(12) yes
F(26) F(27) C(70) 54.5(11) yes
F(29) F(28) F(35) 135.5(18) yes
F(29) F(28) F(36) 153(2) yes
F(29) F(28) C(71) 81.4(15) yes
F(30) F(28) F(35) 115.4(13) yes
F(30) F(28) F(36) 135.6(16) yes
F(30) F(28) C(71) 65.2(10) yes
F(35) F(28) C(71) 55.2(7) yes
F(36) F(28) C(71) 71.9(10) yes
F(28) F(29) F(30) 130(2) yes
F(28) F(29) C(71) 66.3(13) yes
F(30) F(29) C(71) 74.3(17) yes
F(28) F(30) F(31) 121.8(14) yes
F(28) F(30) C(71) 59.5(9) yes
F(29) F(30) F(31) 148(2) yes
F(29) F(30) C(71) 80.4(16) yes
F(31) F(30) C(71) 69.3(10) yes
F(30) F(31) F(32) 117.5(16) yes
F(30) F(31) F(33) 105.7(11) yes
F(30) F(31) C(71) 58.5(8) yes
F(32) F(31) C(71) 62.5(10) yes
F(33) F(31) C(71) 51.8(6) yes
F(31) F(32) F(33) 155(2) yes
F(31) F(32) F(34) 134.3(16) yes
F(31) F(32) C(71) 83.9(12) yes
F(33) F(32) C(71) 73.4(12) yes
F(34) F(32) C(71) 57.1(7) yes
F(31) F(33) F(34) 127.1(16) yes
F(31) F(33) F(35) 108.7(9) yes
F(31) F(33) C(71) 61.9(7) yes
F(32) F(33) F(34) 140(2) yes
F(32) F(33) F(35) 121.6(15) yes
F(32) F(33) C(71) 73.6(12) yes
F(34) F(33) C(71) 73.8(13) yes
F(35) F(33) C(71) 53.5(6) yes
F(32) F(34) F(35) 125.4(14) yes
F(32) F(34) F(36) 107.1(10) yes
F(32) F(34) C(71) 55.2(7) yes
F(33) F(34) F(35) 142(2) yes
F(33) F(34) F(36) 124.8(16) yes
F(33) F(34) C(71) 69.7(13) yes
F(35) F(34) C(71) 72.8(12) yes
F(36) F(34) C(71) 56.7(8) yes
F(28) F(35) F(33) 87.9(8) yes
F(28) F(35) F(34) 103.7(12) yes
F(28) F(35) C(71) 47.9(7) yes
F(33) F(35) F(36) 120.4(14) yes
F(33) F(35) C(71) 48.5(6) yes
F(34) F(35) F(36) 136.7(18) yes
F(34) F(35) C(71) 65.7(11) yes
F(36) F(35) C(71) 75.2(13) yes
F(28) F(36) F(34) 101.1(11) yes
F(28) F(36) F(35) 125.8(17) yes
F(28) F(36) C(71) 58.9(9) yes
F(34) F(36) C(71) 52.6(7) yes
F(35) F(36) C(71) 74.4(14) yes
F(38) F(37) C(78) 63.7(13) yes
F(37) F(38) F(39) 139(2) yes
F(37) F(38) C(78) 86.1(15) yes
F(39) F(38) C(78) 57.6(7) yes
F(38) F(39) F(40) 135.4(13) yes
F(38) F(39) C(78) 58.4(7) yes
F(40) F(39) C(78) 78.5(10) yes
F(39) F(40) C(78) 70.1(9) yes
F(42) F(41) C(78) 75.9(11) yes
F(41) F(42) C(78) 74.5(11) yes
F(44) F(43) F(50) 124.6(16) yes
F(44) F(43) F(51) 149(2) yes
F(44) F(43) C(79) 74.4(13) yes
F(45) F(43) F(50) 105.1(12) yes
F(45) F(43) F(51) 129.2(18) yes
F(45) F(43) C(79) 56.8(9) yes
F(50) F(43) C(79) 56.0(8) yes
F(51) F(43) C(79) 76.6(14) yes
F(43) F(44) F(45) 133(2) yes
F(43) F(44) F(46) 104.1(16) yes
F(43) F(44) C(79) 64.3(13) yes
F(45) F(44) C(79) 71.7(16) yes
F(46) F(44) C(79) 47.1(7) yes
F(43) F(45) F(46) 104.6(16) yes
F(43) F(45) C(79) 54.1(9) yes
F(44) F(45) F(46) 132(2) yes
F(44) F(45) C(79) 79.6(16) yes
F(46) F(45) C(79) 58.4(11) yes
F(44) F(46) F(47) 145.6(18) yes
F(44) F(46) F(48) 117.7(12) yes
F(44) F(46) C(79) 59.5(9) yes
F(45) F(46) F(47) 165(2) yes
F(45) F(46) F(48) 136.6(16) yes
F(45) F(46) C(79) 75.3(13) yes
F(47) F(46) C(79) 91.0(16) yes
F(48) F(46) C(79) 65.5(10) yes
F(46) F(47) F(48) 122(2) yes
F(46) F(47) C(79) 57.3(13) yes
F(48) F(47) C(79) 68.2(14) yes
F(46) F(48) F(49) 121.0(16) yes
F(46) F(48) F(50) 95.6(11) yes
F(46) F(48) C(79) 55.0(10) yes
F(47) F(48) F(49) 151(2) yes
F(47) F(48) F(50) 125.8(18) yes
F(47) F(48) C(79) 82.8(17) yes
F(49) F(48) C(79) 69.5(12) yes
F(50) F(48) C(79) 50.0(7) yes
F(48) F(49) F(50) 118(2) yes
F(48) F(49) F(51) 110.1(16) yes
F(48) F(49) C(79) 62.5(12) yes
F(50) F(49) C(79) 66.3(15) yes
F(51) F(49) C(79) 55.9(8) yes
F(43) F(50) F(48) 98.0(11) yes
F(43) F(50) F(49) 131.7(17) yes
F(43) F(50) C(79) 56.0(9) yes
F(48) F(50) F(51) 126.5(15) yes
F(48) F(50) C(79) 50.7(7) yes
F(49) F(50) F(51) 157(2) yes
F(49) F(50) C(79) 77.3(14) yes
F(51) F(50) C(79) 80.5(13) yes
F(43) F(51) F(49) 117.4(15) yes
F(43) F(51) F(50) 127.1(18) yes
F(43) F(51) C(79) 65.6(13) yes
F(49) F(51) C(79) 55.6(8) yes
F(50) F(51) C(79) 67.4(10) yes
Ir(1) C(1) C(2) 70.9(3) yes
Ir(1) C(1) C(5) 70.9(3) yes
Ir(1) C(1) C(6) 126.3(3) yes
C(2) C(1) C(5) 106.8(4) yes
C(2) C(1) C(6) 127.2(5) yes
C(5) C(1) C(6) 125.9(6) yes
Ir(1) C(2) C(1) 70.6(2) yes
Ir(1) C(2) C(3) 72.5(2) yes
Ir(1) C(2) C(7) 128.7(3) yes
C(1) C(2) C(3) 108.6(4) yes
C(1) C(2) C(7) 125.4(5) yes
C(3) C(2) C(7) 125.6(6) yes
Ir(1) C(3) C(2) 70.1(2) yes
Ir(1) C(3) C(4) 71.4(2) yes
Ir(1) C(3) C(8) 126.3(4) yes
C(2) C(3) C(4) 108.4(5) yes
C(2) C(3) C(8) 126.7(5) yes
C(4) C(3) C(8) 124.8(5) yes
Ir(1) C(4) C(3) 71.2(2) yes
Ir(1) C(4) C(5) 69.8(2) yes
Ir(1) C(4) C(9) 128.9(3) yes
C(3) C(4) C(5) 108.2(4) yes
C(3) C(4) C(9) 126.5(5) yes
C(5) C(4) C(9) 125.0(5) yes
Ir(1) C(5) C(1) 70.6(3) yes
Ir(1) C(5) C(4) 72.4(3) yes
Ir(1) C(5) C(10) 123.8(3) yes
C(1) C(5) C(4) 108.0(5) yes
C(1) C(5) C(10) 126.7(5) yes
C(4) C(5) C(10) 125.3(4) yes
Ir(1) C(11) S(1) 90.3(2) yes
Ir(1) C(11) C(12) 70.6(2) yes
Ir(1) C(11) C(15) 125.2(3) yes
S(1) C(11) C(12) 109.3(3) yes
S(1) C(11) C(15) 121.4(3) yes
C(12) C(11) C(15) 125.1(4) yes
Ir(1) C(12) C(11) 70.1(2) yes
Ir(1) C(12) C(13) 70.1(3) yes
C(11) C(12) C(13) 110.5(5) yes
Ir(1) C(13) C(12) 70.9(2) yes
Ir(1) C(13) C(14) 69.3(2) yes
Ir(1) C(13) C(18) 126.4(4) yes
Ir(1) C(13) C(19) 126.1(4) yes
C(12) C(13) C(14) 109.6(4) yes
C(12) C(13) C(18) 111.5(6) yes
C(12) C(13) C(19) 138.8(6) yes
C(14) C(13) C(18) 138.9(6) yes
C(14) C(13) C(19) 111.6(6) yes
Ir(1) C(14) S(1) 92.7(2) yes
Ir(1) C(14) C(13) 71.4(3) yes
S(1) C(14) C(13) 112.0(4) yes
C(11) C(15) C(16) 114.9(5) yes
C(15) C(16) C(17) 112.4(6) yes
C(13) C(18) C(19) 71.9(12) yes
C(13) C(18) C(20) 107.1(9) yes
C(13) C(18) C(21) 146.5(11) yes
C(19) C(18) C(21) 127.0(17) yes
C(20) C(18) C(21) 88.6(11) yes
C(13) C(19) C(18) 80.8(12) yes
C(13) C(19) C(20) 151.3(12) yes
C(13) C(19) C(21) 106.4(8) yes
C(18) C(19) C(20) 114.9(16) yes
C(20) C(19) C(21) 84.9(10) yes
C(18) C(20) C(22) 106.4(11) yes
C(19) C(20) C(21) 59.3(10) yes
C(19) C(20) C(22) 130.7(15) yes
C(21) C(20) C(22) 76.6(8) yes
C(18) C(21) C(20) 58.6(10) yes
C(18) C(21) C(23) 128.7(12) yes
C(19) C(21) C(23) 109.8(9) yes
C(20) C(21) C(23) 77.2(8) yes
C(20) C(22) C(23) 102.8(13) yes
C(21) C(23) C(22) 103.3(13) yes
S(1) C(24) C(25) 111.9(3) yes
S(1) C(24) C(29) 126.1(3) yes
C(25) C(24) C(29) 121.9(4) yes
C(24) C(25) C(26) 118.8(5) yes
C(24) C(25) C(30) 121.7(4) yes
C(26) C(25) C(30) 119.5(4) yes
C(25) C(26) C(27) 120.2(5) yes
C(26) C(27) C(28) 120.5(5) yes
C(27) C(28) C(29) 121.8(5) yes
C(24) C(29) C(28) 116.7(4) yes
C(24) C(29) C(39) 125.4(4) yes
C(28) C(29) C(39) 117.8(5) yes
C(25) C(30) C(31) 119.4(5) yes
C(25) C(30) C(35) 120.1(5) yes
C(31) C(30) C(35) 120.5(6) yes
C(30) C(31) C(32) 118.2(6) yes
C(30) C(31) C(36) 122.2(6) yes
C(32) C(31) C(36) 119.7(6) yes
C(31) C(32) C(33) 121.8(7) yes
C(32) C(33) C(34) 118.6(8) yes
C(32) C(33) C(37) 120.4(8) yes
C(34) C(33) C(37) 120.9(8) yes
C(33) C(34) C(35) 122.7(7) yes
C(30) C(35) C(34) 118.2(6) yes
C(30) C(35) C(38) 122.1(6) yes
C(34) C(35) C(38) 119.7(6) yes
C(29) C(39) C(40) 118.5(4) yes
C(29) C(39) C(44) 120.5(4) yes
C(40) C(39) C(44) 120.6(4) yes
C(39) C(40) C(41) 118.2(5) yes
C(39) C(40) C(45) 121.6(4) yes
C(41) C(40) C(45) 120.1(4) yes
C(40) C(41) C(42) 122.6(5) yes
C(41) C(42) C(43) 117.6(5) yes
C(41) C(42) C(46) 121.3(5) yes
C(43) C(42) C(46) 121.1(5) yes
C(42) C(43) C(44) 122.3(5) yes
C(39) C(44) C(43) 118.6(4) yes
C(39) C(44) C(47) 121.5(4) yes
C(43) C(44) C(47) 119.8(5) yes
C(49) C(48) C(53) 116.2(4) yes
C(49) C(48) B(1) 121.2(3) yes
C(53) C(48) B(1) 122.3(4) yes
C(48) C(49) C(50) 122.0(4) yes
C(49) C(50) C(51) 121.1(4) yes
C(49) C(50) C(54) 118.8(4) yes
C(51) C(50) C(54) 120.1(4) yes
C(50) C(51) C(52) 117.4(4) yes
C(51) C(52) C(53) 121.0(4) yes
C(51) C(52) C(55) 118.7(4) yes
C(53) C(52) C(55) 120.3(4) yes
C(48) C(53) C(52) 122.2(4) yes
F(1) C(54) F(2) 106.9(5) yes
F(1) C(54) F(3) 104.2(4) yes
F(1) C(54) C(50) 112.3(4) yes
F(2) C(54) F(3) 106.7(4) yes
F(2) C(54) C(50) 114.0(4) yes
F(3) C(54) C(50) 112.1(4) yes
F(4) C(55) F(6) 99.2(7) yes
F(4) C(55) F(7) 129.2(7) yes
F(4) C(55) F(8) 120.8(8) yes
F(4) C(55) F(9) 88.1(5) yes
F(4) C(55) C(52) 112.3(4) yes
F(5) C(55) F(6) 61.6(9) yes
F(5) C(55) F(7) 98.4(9) yes
F(5) C(55) F(8) 135.7(11) yes
F(5) C(55) F(9) 122.5(9) yes
F(5) C(55) C(52) 111.5(8) yes
F(6) C(55) F(8) 94.4(9) yes
F(6) C(55) F(9) 123.0(6) yes
F(6) C(55) C(52) 115.5(5) yes
F(7) C(55) F(8) 60.4(9) yes
F(7) C(55) F(9) 97.0(6) yes
F(7) C(55) C(52) 111.7(5) yes
F(8) C(55) C(52) 112.6(9) yes
F(9) C(55) C(52) 113.2(6) yes
C(57) C(56) C(61) 115.5(4) yes
C(57) C(56) B(1) 122.2(4) yes
C(61) C(56) B(1) 122.1(4) yes
C(56) C(57) C(58) 122.3(4) yes
C(57) C(58) C(59) 120.9(4) yes
C(57) C(58) C(62) 117.3(4) yes
C(59) C(58) C(62) 121.8(5) yes
C(58) C(59) C(60) 118.1(5) yes
C(59) C(60) C(61) 121.4(5) yes
C(59) C(60) C(63) 120.4(6) yes
C(61) C(60) C(63) 118.1(5) yes
C(56) C(61) C(60) 121.6(5) yes
F(10) C(62) F(11) 105.2(4) yes
F(10) C(62) F(12) 107.0(4) yes
F(10) C(62) C(58) 112.4(4) yes
F(11) C(62) F(12) 106.5(4) yes
F(11) C(62) C(58) 111.3(4) yes
F(12) C(62) C(58) 114.0(4) yes
F(13) C(63) F(15) 76.5(11) yes
F(13) C(63) F(16) 109.6(10) yes
F(13) C(63) F(17) 126.4(10) yes
F(13) C(63) F(18) 132.6(12) yes
F(13) C(63) F(19) 108.8(11) yes
F(13) C(63) F(20) 69.6(9) yes
F(13) C(63) C(60) 112.7(9) yes
F(14) C(63) F(16) 81.2(9) yes
F(14) C(63) F(17) 107.2(9) yes
F(14) C(63) F(18) 138.2(11) yes
F(14) C(63) F(19) 140.3(10) yes
F(14) C(63) F(20) 103.7(9) yes
F(14) C(63) F(21) 71.6(8) yes
F(14) C(63) C(60) 106.2(7) yes
F(15) C(63) F(17) 64.8(10) yes
F(15) C(63) F(18) 102.1(13) yes
F(15) C(63) F(19) 135.3(12) yes
F(15) C(63) F(20) 127.5(10) yes
F(15) C(63) F(21) 105.9(10) yes
F(15) C(63) C(60) 112.7(8) yes
F(16) C(63) F(18) 68.0(11) yes
F(16) C(63) F(19) 107.4(10) yes
F(16) C(63) F(20) 126.5(10) yes
F(16) C(63) F(21) 127.0(9) yes
F(16) C(63) C(60) 112.2(7) yes
F(17) C(63) F(19) 78.8(10) yes
F(17) C(63) F(20) 106.2(9) yes
F(17) C(63) F(21) 123.5(9) yes
F(17) C(63) C(60) 115.7(8) yes
F(18) C(63) F(20) 75.5(12) yes
F(18) C(63) F(21) 104.7(11) yes
F(18) C(63) C(60) 111.2(9) yes
F(19) C(63) F(21) 72.7(9) yes
F(19) C(63) C(60) 105.9(8) yes
F(20) C(63) C(60) 116.8(8) yes
F(21) C(63) C(60) 118.6(8) yes
C(65) C(64) C(69) 115.3(4) yes
C(65) C(64) B(1) 120.4(4) yes
C(69) C(64) B(1) 124.1(3) yes
C(64) C(65) C(66) 122.8(5) yes
C(65) C(66) C(67) 120.6(4) yes
C(65) C(66) C(70) 120.3(6) yes
C(67) C(66) C(70) 119.1(5) yes
C(66) C(67) C(68) 117.9(4) yes
C(67) C(68) C(69) 121.1(5) yes
C(67) C(68) C(71) 119.3(4) yes
C(69) C(68) C(71) 119.5(4) yes
C(64) C(69) C(68) 122.3(4) yes
F(22) C(70) F(24) 108.4(9) yes
F(22) C(70) F(25) 131.9(8) yes
F(22) C(70) F(26) 103.5(8) yes
F(22) C(70) F(27) 86.2(7) yes
F(22) C(70) C(66) 111.8(6) yes
F(23) C(70) F(24) 77.0(9) yes
F(23) C(70) F(25) 109.0(9) yes
F(23) C(70) F(26) 117.3(9) yes
F(23) C(70) F(27) 114.0(7) yes
F(23) C(70) C(66) 116.0(7) yes
F(24) C(70) F(26) 97.7(10) yes
F(24) C(70) F(27) 131.0(8) yes
F(24) C(70) C(66) 110.0(7) yes
F(25) C(70) F(26) 63.2(9) yes
F(25) C(70) F(27) 96.4(8) yes
F(25) C(70) C(66) 113.2(7) yes
F(26) C(70) C(66) 123.9(9) yes
F(27) C(70) C(66) 106.6(7) yes
F(28) C(71) F(30) 55.3(9) yes
F(28) C(71) F(31) 102.9(9) yes
F(28) C(71) F(32) 124.4(9) yes
F(28) C(71) F(33) 130.5(11) yes
F(28) C(71) F(34) 108.6(11) yes
F(28) C(71) F(35) 76.9(9) yes
F(28) C(71) F(36) 49.2(8) yes
F(28) C(71) C(68) 117.4(7) yes
F(29) C(71) F(31) 77.4(7) yes
F(29) C(71) F(32) 107.8(7) yes
F(29) C(71) F(33) 132.5(8) yes
F(29) C(71) F(34) 132.1(10) yes
F(29) C(71) F(35) 108.7(8) yes
F(29) C(71) F(36) 81.4(7) yes
F(29) C(71) C(68) 110.3(6) yes
F(30) C(71) F(31) 52.3(9) yes
F(30) C(71) F(32) 84.1(9) yes
F(30) C(71) F(33) 113.4(9) yes
F(30) C(71) F(34) 130.2(10) yes
F(30) C(71) F(35) 126.1(10) yes
F(30) C(71) F(36) 103.7(10) yes
F(30) C(71) C(68) 113.4(8) yes
F(31) C(71) F(33) 66.3(7) yes
F(31) C(71) F(34) 98.6(8) yes
F(31) C(71) F(35) 132.3(8) yes
F(31) C(71) F(36) 138.8(9) yes
F(31) C(71) C(68) 112.1(7) yes
F(32) C(71) F(34) 67.8(8) yes
F(32) C(71) F(35) 107.5(8) yes
F(32) C(71) F(36) 130.6(9) yes
F(32) C(71) C(68) 112.8(8) yes
F(33) C(71) F(35) 78.0(8) yes
F(33) C(71) F(36) 106.3(9) yes
F(33) C(71) C(68) 111.1(8) yes
F(34) C(71) F(36) 70.8(9) yes
F(34) C(71) C(68) 115.1(8) yes
F(35) C(71) C(68) 109.6(6) yes
F(36) C(71) C(68) 108.3(6) yes
C(73) C(72) C(77) 115.8(3) yes
C(73) C(72) B(1) 122.3(3) yes
C(77) C(72) B(1) 121.3(3) yes
C(72) C(73) C(74) 122.0(4) yes
C(73) C(74) C(75) 121.1(4) yes
C(73) C(74) C(78) 118.9(4) yes
C(75) C(74) C(78) 120.0(4) yes
C(74) C(75) C(76) 117.8(4) yes
C(75) C(76) C(77) 121.5(4) yes
C(75) C(76) C(79) 118.6(4) yes
C(77) C(76) C(79) 119.9(4) yes
C(72) C(77) C(76) 121.8(4) yes
F(37) C(78) F(39) 92.9(6) yes
F(37) C(78) F(40) 121.8(6) yes
F(37) C(78) F(41) 109.6(7) yes
F(37) C(78) F(42) 81.5(6) yes
F(37) C(78) C(74) 108.7(5) yes
F(38) C(78) F(39) 64.0(7) yes
F(38) C(78) F(40) 94.9(7) yes
F(38) C(78) F(41) 128.8(8) yes
F(38) C(78) F(42) 106.2(8) yes
F(38) C(78) C(74) 111.7(7) yes
F(39) C(78) F(41) 115.2(6) yes
F(39) C(78) F(42) 127.6(6) yes
F(39) C(78) C(74) 115.7(5) yes
F(40) C(78) F(41) 91.9(7) yes
F(40) C(78) F(42) 115.4(7) yes
F(40) C(78) C(74) 111.2(6) yes
F(41) C(78) C(74) 112.7(6) yes
F(42) C(78) C(74) 115.5(4) yes
F(43) C(79) F(45) 69.1(11) yes
F(43) C(79) F(46) 107.5(12) yes
F(43) C(79) F(47) 128.9(9) yes
F(43) C(79) F(48) 129.3(11) yes
F(43) C(79) F(49) 103.7(12) yes
F(43) C(79) F(50) 68.0(11) yes
F(43) C(79) C(76) 114.0(9) yes
F(44) C(79) F(46) 73.4(10) yes
F(44) C(79) F(47) 103.5(7) yes
F(44) C(79) F(48) 124.4(9) yes
F(44) C(79) F(49) 135.4(9) yes
F(44) C(79) F(50) 105.6(8) yes
F(44) C(79) F(51) 78.6(8) yes
F(44) C(79) C(76) 111.9(7) yes
F(45) C(79) F(46) 46.3(11) yes
F(45) C(79) F(47) 77.8(8) yes
F(45) C(79) F(48) 103.7(10) yes
F(45) C(79) F(49) 138.6(10) yes
F(45) C(79) F(50) 125.1(8) yes
F(45) C(79) F(51) 104.6(8) yes
F(45) C(79) C(76) 111.9(8) yes
F(46) C(79) F(48) 59.5(12) yes
F(46) C(79) F(49) 105.0(12) yes
F(46) C(79) F(50) 122.3(10) yes
F(46) C(79) F(51) 129.3(9) yes
F(46) C(79) C(76) 117.3(8) yes
F(47) C(79) F(49) 76.8(9) yes
F(47) C(79) F(50) 104.8(8) yes
F(47) C(79) F(51) 128.6(8) yes
F(47) C(79) C(76) 114.1(5) yes
F(48) C(79) F(49) 48.0(10) yes
F(48) C(79) F(50) 79.3(10) yes
F(48) C(79) F(51) 108.8(10) yes
F(48) C(79) C(76) 114.8(7) yes
F(49) C(79) F(51) 68.5(9) yes
F(49) C(79) C(76) 108.1(8) yes
F(50) C(79) C(76) 115.9(6) yes
F(51) C(79) C(76) 112.1(6) yes
C(48) B(1) C(56) 111.8(3) yes
C(48) B(1) C(64) 104.4(3) yes
C(48) B(1) C(72) 112.8(3) yes
C(56) B(1) C(64) 111.1(3) yes
C(56) B(1) C(72) 102.4(3) yes
C(64) B(1) C(72) 114.6(3) yes
C(1) C(6) H(1) 109.5 no
C(1) C(6) H(2) 109.5 no
C(1) C(6) H(3) 109.5 no
H(1) C(6) H(2) 109.5 no
H(1) C(6) H(3) 109.5 no
H(2) C(6) H(3) 109.5 no
C(2) C(7) H(4) 109.5 no
C(2) C(7) H(5) 109.5 no
C(2) C(7) H(6) 109.5 no
H(4) C(7) H(5) 109.5 no
H(4) C(7) H(6) 109.5 no
H(5) C(7) H(6) 109.5 no
C(3) C(8) H(7) 109.5 no
C(3) C(8) H(8) 109.5 no
C(3) C(8) H(9) 109.5 no
H(7) C(8) H(8) 109.5 no
H(7) C(8) H(9) 109.5 no
H(8) C(8) H(9) 109.5 no
C(4) C(9) H(10) 109.5 no
C(4) C(9) H(11) 109.5 no
C(4) C(9) H(12) 109.5 no
H(10) C(9) H(11) 109.5 no
H(10) C(9) H(12) 109.5 no
H(11) C(9) H(12) 109.5 no
C(5) C(10) H(13) 109.5 no
C(5) C(10) H(14) 109.5 no
C(5) C(10) H(15) 109.5 no
H(13) C(10) H(14) 109.5 no
H(13) C(10) H(15) 109.5 no
H(14) C(10) H(15) 109.5 no
Ir(1) C(12) H(16) 121(3) no
C(11) C(12) H(16) 118(3) no
C(13) C(12) H(16) 131(3) no
Ir(1) C(14) H(17) 123(3) no
S(1) C(14) H(17) 117(3) no
C(13) C(14) H(17) 127(3) no
C(11) C(15) H(18) 108.5 no
C(11) C(15) H(19) 108.5 no
C(16) C(15) H(18) 108.5 no
C(16) C(15) H(19) 108.5 no
H(18) C(15) H(19) 107.5 no
C(15) C(16) H(20) 109.1 no
C(15) C(16) H(21) 109.1 no
C(17) C(16) H(20) 109.1 no
C(17) C(16) H(21) 109.1 no
H(20) C(16) H(21) 107.9 no
C(16) C(17) H(22) 109.5 no
C(16) C(17) H(23) 109.5 no
C(16) C(17) H(24) 109.5 no
H(22) C(17) H(23) 109.5 no
H(22) C(17) H(24) 109.5 no
H(23) C(17) H(24) 109.5 no
C(25) C(26) H(25) 119.9 no
C(27) C(26) H(25) 119.9 no
C(26) C(27) H(26) 119.8 no
C(28) C(27) H(26) 119.8 no
C(27) C(28) H(27) 119.1 no
C(29) C(28) H(27) 119.1 no
C(31) C(32) H(28) 119.1 no
C(33) C(32) H(28) 119.1 no
C(33) C(34) H(29) 118.6 no
C(35) C(34) H(29) 118.6 no
C(31) C(36) H(30) 109.5 no
C(31) C(36) H(31) 109.5 no
C(31) C(36) H(32) 109.5 no
H(30) C(36) H(31) 109.5 no
H(30) C(36) H(32) 109.5 no
H(31) C(36) H(32) 109.5 no
C(33) C(37) H(33) 109.5 no
C(33) C(37) H(34) 109.5 no
C(33) C(37) H(35) 109.5 no
H(33) C(37) H(34) 109.5 no
H(33) C(37) H(35) 109.5 no
H(34) C(37) H(35) 109.5 no
C(35) C(38) H(36) 109.5 no
C(35) C(38) H(37) 109.5 no
C(35) C(38) H(38) 109.5 no
H(36) C(38) H(37) 109.5 no
H(36) C(38) H(38) 109.5 no
H(37) C(38) H(38) 109.5 no
C(40) C(41) H(39) 118.7 no
C(42) C(41) H(39) 118.7 no
C(42) C(43) H(40) 118.8 no
C(44) C(43) H(40) 118.8 no
C(40) C(45) H(41) 109.5 no
C(40) C(45) H(42) 109.5 no
C(40) C(45) H(43) 109.5 no
H(41) C(45) H(42) 109.5 no
H(41) C(45) H(43) 109.5 no
H(42) C(45) H(43) 109.5 no
C(42) C(46) H(44) 109.5 no
C(42) C(46) H(45) 109.5 no
C(42) C(46) H(46) 109.5 no
H(44) C(46) H(45) 109.5 no
H(44) C(46) H(46) 109.5 no
H(45) C(46) H(46) 109.5 no
C(44) C(47) H(47) 109.5 no
C(44) C(47) H(48) 109.5 no
C(44) C(47) H(49) 109.5 no
H(47) C(47) H(48) 109.5 no
H(47) C(47) H(49) 109.5 no
H(48) C(47) H(49) 109.5 no
C(48) C(49) H(50) 119.0 no
C(50) C(49) H(50) 119.0 no
C(50) C(51) H(51) 121.3 no
C(52) C(51) H(51) 121.3 no
C(48) C(53) H(52) 118.9 no
C(52) C(53) H(52) 118.9 no
C(56) C(57) H(53) 118.9 no
C(58) C(57) H(53) 118.8 no
C(58) C(59) H(54) 120.9 no
C(60) C(59) H(54) 120.9 no
C(56) C(61) H(55) 119.2 no
C(60) C(61) H(55) 119.2 no
C(64) C(65) H(56) 118.6 no
C(66) C(65) H(56) 118.6 no
C(66) C(67) H(57) 121.0 no
C(68) C(67) H(57) 121.0 no
C(64) C(69) H(58) 118.9 no
C(68) C(69) H(58) 118.9 no
C(72) C(73) H(59) 119.0 no
C(74) C(73) H(59) 119.0 no
C(74) C(75) H(60) 121.1 no
C(76) C(75) H(60) 121.1 no
C(72) C(77) H(61) 119.1 no
C(76) C(77) H(61) 119.1 no

loop_
_geom_bond_atom_site_label_1
_geom_bond_atom_site_label_2
_geom_bond_distance
_geom_bond_publ_flag
Ir(1) C(1) 2.183(5) yes
Ir(1) C(2) 2.187(5) yes
Ir(1) C(3) 2.219(4) yes
Ir(1) C(4) 2.221(4) yes
Ir(1) C(5) 2.187(5) yes
Ir(1) C(11) 2.141(4) yes
Ir(1) C(12) 2.148(5) yes
Ir(1) C(13) 2.138(4) yes
Ir(1) C(14) 2.110(5) yes
S(1) C(11) 1.814(5) yes
S(1) C(14) 1.763(5) yes
S(1) C(24) 1.833(4) yes
F(1) C(54) 1.336(7) yes
F(2) C(54) 1.319(6) yes
F(3) C(54) 1.339(6) yes
F(4) F(5) 0.95(2) yes
F(4) C(55) 1.346(9) yes
F(5) F(6) 1.346(18) yes
F(5) C(55) 1.34(2) yes
F(6) F(7) 0.863(14) yes
F(6) C(55) 1.291(10) yes
F(7) F(8) 1.38(2) yes
F(7) C(55) 1.367(11) yes
F(8) F(9) 0.904(18) yes
F(8) C(55) 1.372(18) yes
F(9) C(55) 1.335(9) yes
F(10) C(62) 1.345(6) yes
F(11) C(62) 1.346(5) yes
F(12) C(62) 1.325(7) yes
F(13) F(14) 0.87(2) yes
F(13) F(15) 1.62(2) yes
F(13) F(20) 1.462(17) yes
F(13) F(21) 0.796(17) yes
F(13) C(63) 1.266(16) yes
F(14) F(15) 1.09(2) yes
F(14) F(21) 1.626(18) yes
F(14) C(63) 1.490(15) yes
F(15) F(16) 0.84(2) yes
F(15) F(17) 1.427(19) yes
F(15) C(63) 1.353(18) yes
F(16) F(17) 0.663(15) yes
F(16) F(18) 1.51(2) yes
F(16) C(63) 1.314(16) yes
F(17) F(18) 0.90(2) yes
F(17) C(63) 1.310(16) yes
F(18) F(19) 1.00(3) yes
F(18) F(20) 1.64(2) yes
F(18) C(63) 1.389(19) yes
F(19) F(20) 0.95(2) yes
F(19) F(21) 1.64(2) yes
F(19) C(63) 1.473(17) yes
F(20) F(21) 0.733(15) yes
F(20) C(63) 1.295(14) yes
F(21) C(63) 1.273(14) yes
F(22) F(23) 0.757(14) yes
F(22) C(70) 1.373(12) yes
F(23) F(24) 1.693(16) yes
F(23) C(70) 1.305(13) yes
F(24) F(25) 0.907(19) yes
F(24) C(70) 1.409(16) yes
F(25) F(26) 1.296(17) yes
F(25) C(70) 1.262(12) yes
F(26) F(27) 0.825(17) yes
F(26) C(70) 1.208(15) yes
F(27) C(70) 1.484(14) yes
F(28) F(29) 0.729(17) yes
F(28) F(30) 1.19(2) yes
F(28) F(35) 1.639(17) yes
F(28) F(36) 1.104(17) yes
F(28) C(71) 1.249(16) yes
F(29) F(30) 0.585(19) yes
F(29) C(71) 1.349(12) yes
F(30) F(31) 1.22(2) yes
F(30) C(71) 1.317(14) yes
F(31) F(32) 0.804(16) yes
F(31) F(33) 1.499(17) yes
F(31) C(71) 1.445(13) yes
F(32) F(33) 0.730(16) yes
F(32) F(34) 1.453(18) yes
F(32) C(71) 1.289(11) yes
F(33) F(34) 0.82(2) yes
F(33) F(35) 1.680(18) yes
F(33) C(71) 1.287(13) yes
F(34) F(35) 0.96(2) yes
F(34) F(36) 1.57(2) yes
F(34) C(71) 1.318(15) yes
F(35) F(36) 0.726(18) yes
F(35) C(71) 1.381(13) yes
F(36) C(71) 1.387(14) yes
F(37) F(38) 0.732(16) yes
F(37) C(78) 1.448(11) yes
F(38) F(39) 1.374(15) yes
F(38) C(78) 1.301(16) yes
F(39) F(40) 0.715(14) yes
F(39) C(78) 1.291(8) yes
F(40) C(78) 1.345(10) yes
F(41) F(42) 0.655(12) yes
F(41) C(78) 1.276(12) yes
F(42) C(78) 1.284(9) yes
F(43) F(44) 0.96(2) yes
F(43) F(45) 1.50(2) yes
F(43) F(50) 1.46(2) yes
F(43) F(51) 0.88(2) yes
F(43) C(79) 1.305(17) yes
F(44) F(45) 0.683(17) yes
F(44) F(46) 1.55(2) yes
F(44) C(79) 1.396(14) yes
F(45) F(46) 1.01(2) yes
F(45) C(79) 1.347(16) yes
F(46) F(47) 0.74(2) yes
F(46) F(48) 1.25(2) yes
F(46) C(79) 1.186(15) yes
F(47) F(48) 0.69(2) yes
F(47) C(79) 1.408(11) yes
F(48) F(49) 1.10(2) yes
F(48) F(50) 1.675(17) yes
F(48) C(79) 1.318(16) yes
F(49) F(50) 0.85(2) yes
F(49) F(51) 1.57(2) yes
F(49) C(79) 1.39(2) yes
F(50) F(51) 0.752(18) yes
F(50) C(79) 1.305(12) yes
F(51) C(79) 1.394(11) yes
C(1) C(2) 1.443(9) yes
C(1) C(5) 1.442(7) yes
C(1) C(6) 1.497(10) yes
C(2) C(3) 1.415(7) yes
C(2) C(7) 1.509(8) yes
C(3) C(4) 1.420(8) yes
C(3) C(8) 1.502(9) yes
C(4) C(5) 1.431(7) yes
C(4) C(9) 1.495(7) yes
C(5) C(10) 1.506(9) yes
C(11) C(12) 1.443(7) yes
C(11) C(15) 1.489(6) yes
C(12) C(13) 1.429(8) yes
C(13) C(14) 1.426(9) yes
C(13) C(18) 1.585(12) yes
C(13) C(19) 1.526(11) yes
C(15) C(16) 1.518(8) yes
C(16) C(17) 1.514(9) yes
C(18) C(20) 1.499(18) yes
C(19) C(21) 1.516(16) yes
C(20) C(22) 1.598(19) yes
C(21) C(23) 1.584(16) yes
C(24) C(25) 1.407(7) yes
C(24) C(29) 1.411(8) yes
C(25) C(26) 1.385(7) yes
C(25) C(30) 1.502(8) yes
C(26) C(27) 1.385(9) yes
C(27) C(28) 1.382(8) yes
C(28) C(29) 1.396(7) yes
C(29) C(39) 1.498(7) yes
C(30) C(31) 1.416(8) yes
C(30) C(35) 1.394(8) yes
C(31) C(32) 1.395(11) yes
C(31) C(36) 1.502(10) yes
C(32) C(33) 1.381(11) yes
C(33) C(34) 1.370(12) yes
C(33) C(37) 1.528(16) yes
C(34) C(35) 1.392(11) yes
C(35) C(38) 1.507(9) yes
C(39) C(40) 1.405(6) yes
C(39) C(44) 1.389(7) yes
C(40) C(41) 1.395(8) yes
C(40) C(45) 1.504(8) yes
C(41) C(42) 1.379(8) yes
C(42) C(43) 1.387(7) yes
C(42) C(46) 1.511(10) yes
C(43) C(44) 1.396(8) yes
C(44) C(47) 1.505(7) yes
C(48) C(49) 1.393(7) yes
C(48) C(53) 1.400(6) yes
C(48) B(1) 1.648(6) yes
C(49) C(50) 1.394(6) yes
C(50) C(51) 1.389(7) yes
C(50) C(54) 1.491(8) yes
C(51) C(52) 1.400(7) yes
C(52) C(53) 1.382(6) yes
C(52) C(55) 1.491(7) yes
C(56) C(57) 1.400(6) yes
C(56) C(61) 1.408(6) yes
C(56) B(1) 1.637(7) yes
C(57) C(58) 1.388(7) yes
C(58) C(59) 1.379(7) yes
C(58) C(62) 1.489(7) yes
C(59) C(60) 1.376(8) yes
C(60) C(61) 1.387(9) yes
C(60) C(63) 1.510(9) yes
C(64) C(65) 1.387(6) yes
C(64) C(69) 1.400(7) yes
C(64) B(1) 1.625(6) yes
C(65) C(66) 1.384(7) yes
C(66) C(67) 1.387(8) yes
C(66) C(70) 1.490(9) yes
C(67) C(68) 1.371(7) yes
C(68) C(69) 1.384(6) yes
C(68) C(71) 1.507(9) yes
C(72) C(73) 1.404(6) yes
C(72) C(77) 1.401(6) yes
C(72) B(1) 1.639(6) yes
C(73) C(74) 1.386(6) yes
C(74) C(75) 1.384(7) yes
C(74) C(78) 1.499(7) yes
C(75) C(76) 1.377(7) yes
C(76) C(77) 1.389(6) yes
C(76) C(79) 1.488(8) yes
C(6) H(1) 0.980 no
C(6) H(2) 0.980 no
C(6) H(3) 0.980 no
C(7) H(4) 0.980 no
C(7) H(5) 0.980 no
C(7) H(6) 0.980 no
C(8) H(7) 0.980 no
C(8) H(8) 0.980 no
C(8) H(9) 0.980 no
C(9) H(10) 0.980 no
C(9) H(11) 0.980 no
C(9) H(12) 0.980 no
C(10) H(13) 0.980 no
C(10) H(14) 0.980 no
C(10) H(15) 0.980 no
C(12) H(16) 0.99(7) no
C(14) H(17) 1.02(6) no
C(15) H(18) 0.990 no
C(15) H(19) 0.990 no
C(16) H(20) 0.990 no
C(16) H(21) 0.990 no
C(17) H(22) 0.980 no
C(17) H(23) 0.980 no
C(17) H(24) 0.980 no
C(26) H(25) 0.950 no
C(27) H(26) 0.950 no
C(28) H(27) 0.950 no
C(32) H(28) 0.950 no
C(34) H(29) 0.950 no
C(36) H(30) 0.980 no
C(36) H(31) 0.980 no
C(36) H(32) 0.980 no
C(37) H(33) 0.980 no
C(37) H(34) 0.980 no
C(37) H(35) 0.980 no
C(38) H(36) 0.980 no
C(38) H(37) 0.980 no
C(38) H(38) 0.980 no
C(41) H(39) 0.950 no
C(43) H(40) 0.950 no
C(45) H(41) 0.980 no
C(45) H(42) 0.980 no
C(45) H(43) 0.980 no
C(46) H(44) 0.980 no
C(46) H(45) 0.980 no
C(46) H(46) 0.980 no
C(47) H(47) 0.980 no
C(47) H(48) 0.980 no
C(47) H(49) 0.980 no
C(49) H(50) 0.950 no
C(51) H(51) 0.950 no
C(53) H(52) 0.950 no
C(57) H(53) 0.950 no
C(59) H(54) 0.950 no
C(61) H(55) 0.950 no
C(65) H(56) 0.950 no
C(67) H(57) 0.950 no
C(69) H(58) 0.950 no
C(73) H(59) 0.950 no
C(75) H(60) 0.950 no
C(77) H(61) 0.950 no

loop_
_geom_contact_atom_site_label_1
_geom_contact_atom_site_label_2
_geom_contact_distance
_geom_contact_site_symmetry_2
Ir(1) S(1) 2.8134(10) .
Ir(1) C(6) 3.297(8) .
Ir(1) C(7) 3.344(6) .
Ir(1) C(8) 3.335(6) .
Ir(1) C(9) 3.367(5) .
Ir(1) C(10) 3.273(7) .
Ir(1) C(15) 3.236(5) .
Ir(1) C(18) 3.332(11) .
Ir(1) C(19) 3.278(10) .
S(1) Ir(1) 2.8134(10) .
S(1) C(12) 2.665(5) .
S(1) C(13) 2.651(5) .
S(1) C(15) 2.884(5) .
S(1) C(16) 3.191(5) .
S(1) C(25) 2.696(4) .
S(1) C(29) 2.898(5) .
S(1) C(30) 2.915(5) .
S(1) C(35) 3.206(6) .
S(1) C(38) 3.364(7) .
S(1) C(39) 3.375(5) .
F(1) F(2) 2.132(6) .
F(1) F(3) 2.111(5) .
F(1) F(28) 3.305(14) 2_776
F(1) F(29) 3.114(11) 2_776
F(1) F(30) 3.401(17) 2_776
F(1) C(2) 3.522(6) 1_665
F(1) C(3) 3.154(6) 1_665
F(1) C(4) 3.181(5) 1_665
F(1) C(5) 3.575(5) 1_665
F(1) C(9) 3.592(8) 2_666
F(1) C(49) 2.907(6) .
F(1) C(50) 2.349(7) .
F(1) C(51) 3.453(7) .
F(2) F(1) 2.132(6) .
F(2) F(3) 2.132(5) .
F(2) F(28) 3.543(15) 2_776
F(2) F(29) 3.468(12) 2_776
F(2) F(30) 3.569(17) 2_776
F(2) F(38) 3.497(14) 2_676
F(2) F(39) 3.322(9) 2_676
F(2) F(40) 3.386(10) 2_676
F(2) F(41) 3.398(9) 2_676
F(2) F(42) 3.379(7) 2_676
F(2) C(50) 2.358(6) .
F(2) C(51) 2.725(7) .
F(3) F(1) 2.111(5) .
F(3) F(2) 2.132(5) .
F(3) F(28) 3.524(16) 2_776
F(3) F(37) 2.976(9) 2_676
F(3) F(38) 3.268(14) 2_676
F(3) F(41) 3.581(10) 2_676
F(3) F(42) 3.177(8) 2_676
F(3) C(49) 2.942(6) .
F(3) C(50) 2.349(6) .
F(3) C(51) 3.412(6) .
F(4) F(6) 2.008(10) .
F(4) F(7) 2.451(11) .
F(4) F(8) 2.363(19) .
F(4) F(9) 1.863(10) .
F(4) C(19) 3.544(11) 1_565
F(4) C(47) 3.416(9) 1_565
F(4) C(51) 2.951(9) .
F(4) C(52) 2.358(8) .
F(4) C(53) 3.430(8) .
F(5) F(7) 2.046(19) .
F(5) F(8) 2.51(2) .
F(5) F(9) 2.34(2) .
F(5) C(36) 3.33(2) 1_565
F(5) C(51) 3.30(2) .
F(5) C(52) 2.338(19) .
F(5) C(53) 3.064(18) .
F(6) F(4) 2.008(10) .
F(6) F(8) 1.95(2) .
F(6) F(9) 2.307(11) .
F(6) C(52) 2.356(10) .
F(6) C(53) 2.749(9) .
F(7) F(4) 2.451(11) .
F(7) F(5) 2.046(19) .
F(7) F(9) 2.024(12) .
F(7) C(51) 3.580(11) .
F(7) C(52) 2.366(10) .
F(7) C(53) 2.786(10) .
F(8) F(4) 2.363(19) .
F(8) F(5) 2.51(2) .
F(8) F(6) 1.95(2) .
F(8) C(51) 3.130(16) .
F(8) C(52) 2.382(16) .
F(8) C(53) 3.299(16) .
F(9) F(4) 1.863(10) .
F(9) F(5) 2.34(2) .
F(9) F(6) 2.307(11) .
F(9) F(7) 2.024(12) .
F(9) C(6) 3.447(12) 1_665
F(9) C(51) 2.801(8) .
F(9) C(52) 2.360(7) .
F(9) C(53) 3.548(7) .
F(10) F(11) 2.137(4) .
F(10) F(12) 2.146(5) .
F(10) F(26) 3.381(13) 1_455
F(10) F(27) 3.510(10) 1_455
F(10) C(32) 3.280(7) 2_665
F(10) C(33) 3.568(8) 2_665
F(10) C(57) 2.897(6) .
F(10) C(58) 2.356(6) .
F(10) C(59) 3.444(6) .
F(11) F(10) 2.137(4) .
F(11) F(12) 2.140(5) .
F(11) F(25) 3.376(12) 1_455
F(11) F(26) 3.085(13) 1_455
F(11) F(27) 3.279(10) 1_455
F(11) F(35) 3.319(10) 1_455
F(11) C(22) 3.519(15) 1_565
F(11) C(41) 3.432(6) .
F(11) C(57) 2.894(5) .
F(11) C(58) 2.342(5) .
F(11) C(59) 3.433(6) .
F(11) C(67) 3.340(5) 1_455
F(12) F(10) 2.146(5) .
F(12) F(11) 2.140(5) .
F(12) F(25) 3.087(11) 1_455
F(12) F(26) 3.199(13) 1_455
F(12) C(26) 3.463(7) 2_665
F(12) C(30) 3.273(6) 2_665
F(12) C(31) 3.424(6) 2_665
F(12) C(35) 3.428(6) 2_665
F(12) C(41) 3.551(6) .
F(12) C(45) 3.212(7) .
F(12) C(58) 2.361(6) .
F(12) C(59) 2.753(7) .
F(13) F(16) 2.11(2) .
F(13) F(17) 2.30(2) .
F(13) F(18) 2.43(2) .
F(13) F(19) 2.23(2) .
F(13) C(59) 3.471(15) .
F(13) C(60) 2.315(15) .
F(13) C(61) 2.811(14) .
F(14) F(16) 1.83(2) .
F(14) F(17) 2.257(18) .
F(14) F(18) 2.69(2) .
F(14) F(19) 2.79(2) .
F(14) F(20) 2.194(18) .
F(14) C(43) 3.556(15) .
F(14) C(44) 3.572(17) .
F(14) C(59) 3.298(15) .
F(14) C(60) 2.399(14) .
F(14) C(61) 3.126(15) .
F(15) F(18) 2.13(2) .
F(15) F(19) 2.61(2) .
F(15) F(20) 2.37(2) .
F(15) F(21) 2.10(2) .
F(15) C(28) 3.44(2) .
F(15) C(44) 3.416(16) .
F(15) C(59) 2.932(16) .
F(15) C(60) 2.385(17) .
F(15) C(61) 3.497(19) .
F(16) F(13) 2.11(2) .
F(16) F(14) 1.83(2) .
F(16) F(19) 2.25(2) .
F(16) F(20) 2.330(18) .
F(16) F(21) 2.315(18) .
F(16) C(28) 3.359(14) .
F(16) C(59) 2.715(12) .
F(16) C(60) 2.347(14) .
F(17) F(13) 2.30(2) .
F(17) F(14) 2.257(18) .
F(17) F(19) 1.77(2) .
F(17) F(20) 2.08(2) .
F(17) F(21) 2.276(18) .
F(17) C(38) 3.415(15) 2_665
F(17) C(59) 2.803(12) .
F(17) C(60) 2.391(13) .
F(18) F(13) 2.43(2) .
F(18) F(14) 2.69(2) .
F(18) F(15) 2.13(2) .
F(18) F(21) 2.11(2) .
F(18) C(59) 2.99(2) .
F(18) C(60) 2.394(19) .
F(18) C(61) 3.42(2) .
F(19) F(13) 2.23(2) .
F(19) F(14) 2.79(2) .
F(19) F(15) 2.61(2) .
F(19) F(16) 2.25(2) .
F(19) F(17) 1.77(2) .
F(19) C(59) 3.326(17) .
F(19) C(60) 2.381(17) .
F(19) C(61) 3.016(18) .
F(20) F(14) 2.194(18) .
F(20) F(15) 2.37(2) .
F(20) F(16) 2.330(18) .
F(20) F(17) 2.08(2) .
F(20) C(59) 3.577(12) .
F(20) C(60) 2.392(12) .
F(20) C(61) 2.828(13) .
F(21) F(15) 2.10(2) .
F(21) F(16) 2.315(18) .
F(21) F(17) 2.276(18) .
F(21) F(18) 2.11(2) .
F(21) C(60) 2.396(11) .
F(21) C(61) 2.778(11) .
F(22) F(24) 2.257(15) .
F(22) F(25) 2.406(13) .
F(22) F(26) 2.029(16) .
F(22) F(27) 1.953(14) .
F(22) C(65) 2.836(9) .
F(22) C(66) 2.372(9) .
F(22) C(67) 3.548(10) .
F(23) F(25) 2.090(14) .
F(23) F(26) 2.148(17) .
F(23) F(27) 2.341(15) .
F(23) C(65) 2.762(9) .
F(23) C(66) 2.372(10) .
F(24) F(22) 2.257(15) .
F(24) F(26) 1.98(2) .
F(24) F(27) 2.633(18) .
F(24) C(26) 3.391(13) 2_765
F(24) C(27) 3.516(14) 2_765
F(24) C(65) 3.119(13) .
F(24) C(66) 2.376(14) .
F(24) C(67) 3.285(15) .
F(25) F(11) 3.376(12) 1_655
F(25) F(12) 3.087(11) 1_655
F(25) F(22) 2.406(13) .
F(25) F(23) 2.090(14) .
F(25) F(27) 2.052(14) .
F(25) C(26) 3.399(11) 2_765
F(25) C(65) 3.381(10) .
F(25) C(66) 2.300(10) .
F(25) C(67) 2.899(11) .
F(26) F(10) 3.381(13) 1_655
F(26) F(11) 3.085(13) 1_655
F(26) F(12) 3.199(13) 1_655
F(26) F(22) 2.029(16) .
F(26) F(23) 2.148(17) .
F(26) F(24) 1.98(2) .
F(26) C(62) 3.486(14) 1_655
F(26) C(65) 3.599(12) .
F(26) C(66) 2.385(12) .
F(26) C(67) 2.860(12) .
F(27) F(10) 3.510(10) 1_655
F(27) F(11) 3.279(10) 1_655
F(27) F(22) 1.953(14) .
F(27) F(23) 2.341(15) .
F(27) F(24) 2.633(18) .
F(27) F(25) 2.052(14) .
F(27) C(65) 3.553(10) .
F(27) C(66) 2.384(10) .
F(27) C(67) 2.799(10) .
F(28) F(1) 3.305(14) 2_776
F(28) F(2) 3.543(15) 2_776
F(28) F(3) 3.524(16) 2_776
F(28) F(31) 2.110(18) .
F(28) F(32) 2.245(16) .
F(28) F(33) 2.303(17) .
F(28) F(34) 2.08(2) .
F(28) F(41) 3.201(18) 1_655
F(28) F(42) 3.178(18) 1_655
F(28) C(9) 3.043(13) 1_665
F(28) C(67) 3.238(15) .
F(28) C(68) 2.358(17) .
F(28) C(69) 3.187(17) .
F(29) F(1) 3.114(11) 2_776
F(29) F(2) 3.468(12) 2_776
F(29) F(31) 1.748(17) .
F(29) F(32) 2.131(15) .
F(29) F(33) 2.413(16) .
F(29) F(34) 2.437(17) .
F(29) F(35) 2.218(14) .
F(29) F(36) 1.785(14) .
F(29) C(8) 3.590(12) 2_666
F(29) C(9) 3.161(11) 1_665
F(29) C(67) 3.460(11) .
F(29) C(68) 2.346(12) .
F(29) C(69) 2.870(13) .
F(30) F(1) 3.401(17) 2_776
F(30) F(2) 3.569(17) 2_776
F(30) F(32) 1.746(19) .
F(30) F(33) 2.176(19) .
F(30) F(34) 2.390(19) .
F(30) F(35) 2.405(16) .
F(30) F(36) 2.126(17) .
F(30) C(7) 3.517(14) 2_666
F(30) C(8) 3.472(15) 2_666
F(30) C(67) 3.585(15) .
F(30) C(68) 2.363(16) .
F(30) C(69) 2.762(17) .
F(31) F(28) 2.110(18) .
F(31) F(29) 1.748(17) .
F(31) F(34) 2.095(18) .
F(31) F(35) 2.584(17) .
F(31) F(36) 2.650(17) .
F(31) F(43) 2.95(2) 2_766
F(31) F(44) 3.106(17) 2_766
F(31) F(45) 3.283(17) 2_766
F(31) F(46) 3.424(17) 2_766
F(31) F(48) 3.573(18) 2_766
F(31) F(49) 3.55(2) 2_766
F(31) F(50) 3.145(16) 2_766
F(31) F(51) 3.040(16) 2_766
F(31) C(7) 3.461(14) 2_666
F(31) C(68) 2.449(13) .
F(31) C(69) 2.824(15) .
F(31) C(79) 3.580(13) 2_766
F(32) F(28) 2.245(16) .
F(32) F(29) 2.131(15) .
F(32) F(30) 1.746(19) .
F(32) F(35) 2.154(16) .
F(32) F(36) 2.431(16) .
F(32) F(43) 2.68(2) 2_766
F(32) F(44) 3.038(16) 2_766
F(32) F(45) 3.370(16) 2_766
F(32) F(49) 3.489(18) 2_766
F(32) F(50) 2.933(14) 2_766
F(32) F(51) 2.703(14) 2_766
F(32) C(67) 3.311(12) .
F(32) C(68) 2.332(12) .
F(32) C(69) 3.007(13) .
F(32) C(79) 3.528(11) 2_766
F(33) F(28) 2.303(17) .
F(33) F(29) 2.413(16) .
F(33) F(30) 2.176(19) .
F(33) F(36) 2.141(17) .
F(33) F(41) 3.425(18) 1_655
F(33) F(43) 2.86(2) 2_766
F(33) F(44) 3.319(16) 2_766
F(33) F(50) 3.213(15) 2_766
F(33) F(51) 2.864(15) 2_766
F(33) C(17) 3.588(17) 1_655
F(33) C(46) 3.446(15) 1_655
F(33) C(67) 3.009(13) .
F(33) C(68) 2.307(14) .
F(33) C(69) 3.260(15) .
F(34) F(28) 2.08(2) .
F(34) F(29) 2.437(17) .
F(34) F(30) 2.390(19) .
F(34) F(31) 2.095(18) .
F(34) F(41) 2.985(19) 1_655
F(34) F(42) 3.221(18) 1_655
F(34) F(43) 3.42(2) 2_766
F(34) F(51) 3.514(18) 2_766
F(34) C(46) 3.175(17) 1_655
F(34) C(67) 2.828(15) .
F(34) C(68) 2.386(16) .
F(34) C(69) 3.570(16) .
F(35) F(11) 3.319(10) 1_655
F(35) F(29) 2.218(14) .
F(35) F(30) 2.405(16) .
F(35) F(31) 2.584(17) .
F(35) F(32) 2.154(16) .
F(35) F(41) 2.848(16) 1_655
F(35) F(42) 2.886(15) 1_655
F(35) C(22) 3.305(19) 1_665
F(35) C(67) 2.654(14) .
F(35) C(68) 2.362(14) .
F(36) F(29) 1.785(14) .
F(36) F(30) 2.126(17) .
F(36) F(31) 2.650(17) .
F(36) F(32) 2.431(16) .
F(36) F(33) 2.141(17) .
F(36) F(41) 2.939(16) 1_655
F(36) F(42) 2.865(15) 1_655
F(36) C(9) 3.369(13) 1_665
F(36) C(22) 3.110(18) 1_665
F(36) C(23) 3.569(19) 1_665
F(36) C(67) 2.771(14) .
F(36) C(68) 2.347(15) .
F(36) C(69) 3.534(14) .
F(37) F(3) 2.976(9) 2_676
F(37) F(39) 1.988(11) .
F(37) F(40) 2.441(13) .
F(37) F(41) 2.228(15) .
F(37) F(42) 1.788(13) .
F(37) C(21) 3.218(16) 2_666
F(37) C(23) 3.366(16) 1_565
F(37) C(73) 2.805(10) .
F(37) C(74) 2.395(10) .
F(37) C(75) 3.576(10) .
F(38) F(2) 3.497(14) 2_676
F(38) F(3) 3.268(14) 2_676
F(38) F(40) 1.949(17) .
F(38) F(41) 2.324(19) .
F(38) F(42) 2.067(17) .
F(38) C(12) 3.550(15) 2_666
F(38) C(18) 3.41(2) 2_666
F(38) C(21) 2.976(19) 2_666
F(38) C(73) 3.037(13) .
F(38) C(74) 2.320(14) .
F(38) C(75) 3.286(14) .
F(39) F(2) 3.322(9) 2_676
F(39) F(37) 1.988(11) .
F(39) F(41) 2.167(12) .
F(39) F(42) 2.310(10) .
F(39) C(12) 3.350(10) 2_666
F(39) C(43) 3.535(8) 2_666
F(39) C(47) 3.366(8) 2_666
F(39) C(73) 3.551(8) .
F(39) C(74) 2.364(8) .
F(39) C(75) 2.838(8) .
F(40) F(2) 3.386(10) 2_676
F(40) F(37) 2.441(13) .
F(40) F(38) 1.949(17) .
F(40) F(41) 1.883(13) .
F(40) F(42) 2.222(11) .
F(40) C(43) 3.290(10) 2_666
F(40) C(47) 3.534(10) 2_666
F(40) C(74) 2.348(10) .
F(40) C(75) 2.677(10) .
F(41) F(2) 3.398(9) 2_676
F(41) F(3) 3.581(10) 2_676
F(41) F(28) 3.201(18) 1_455
F(41) F(33) 3.425(18) 1_455
F(41) F(34) 2.985(19) 1_455
F(41) F(35) 2.848(16) 1_455
F(41) F(36) 2.939(16) 1_455
F(41) F(37) 2.228(15) .
F(41) F(38) 2.324(19) .
F(41) F(39) 2.167(12) .
F(41) F(40) 1.883(13) .
F(41) C(46) 3.532(12) .
F(41) C(73) 3.059(9) .
F(41) C(74) 2.314(10) .
F(41) C(75) 3.250(10) .
F(42) F(2) 3.379(7) 2_676
F(42) F(3) 3.177(8) 2_676
F(42) F(28) 3.178(18) 1_455
F(42) F(34) 3.221(18) 1_455
F(42) F(35) 2.886(15) 1_455
F(42) F(36) 2.865(15) 1_455
F(42) F(37) 1.788(13) .
F(42) F(38) 2.067(17) .
F(42) F(39) 2.310(10) .
F(42) F(40) 2.222(11) .
F(42) C(22) 3.404(14) 1_565
F(42) C(23) 3.231(14) 1_565
F(42) C(73) 2.874(7) .
F(42) C(74) 2.356(8) .
F(42) C(75) 3.495(8) .
F(43) F(31) 2.95(2) 2_766
F(43) F(32) 2.68(2) 2_766
F(43) F(33) 2.86(2) 2_766
F(43) F(34) 3.42(2) 2_766
F(43) F(46) 2.01(2) .
F(43) F(47) 2.448(19) .
F(43) F(48) 2.37(2) .
F(43) F(49) 2.12(2) .
F(43) C(75) 2.714(17) .
F(43) C(76) 2.344(17) .
F(43) C(77) 3.588(17) .
F(44) F(31) 3.106(17) 2_766
F(44) F(32) 3.038(16) 2_766
F(44) F(33) 3.319(16) 2_766
F(44) F(47) 2.201(16) .
F(44) F(48) 2.40(2) .
F(44) F(49) 2.58(2) .
F(44) F(50) 2.152(19) .
F(44) F(51) 1.766(18) .
F(44) C(75) 2.998(12) .
F(44) C(76) 2.389(11) .
F(44) C(77) 3.410(11) .
F(45) F(31) 3.283(17) 2_766
F(45) F(32) 3.370(16) 2_766
F(45) F(47) 1.730(19) .
F(45) F(48) 2.10(2) .
F(45) F(49) 2.56(2) .
F(45) F(50) 2.354(18) .
F(45) F(51) 2.169(17) .
F(45) C(7) 3.407(14) 1_655
F(45) C(75) 3.229(13) .
F(45) C(76) 2.351(13) .
F(45) C(77) 3.128(12) .
F(46) F(31) 3.424(17) 2_766
F(46) F(43) 2.01(2) .
F(46) F(48) 3.58(2) 2_766
F(46) F(49) 2.05(2) .
F(46) F(49) 3.46(2) 2_766
F(46) F(50) 2.183(17) .
F(46) F(51) 2.333(17) .
F(46) C(7) 3.083(16) 1_655
F(46) C(75) 3.461(16) .
F(46) C(76) 2.288(15) .
F(46) C(77) 2.793(14) .
F(47) F(43) 2.448(19) .
F(47) F(44) 2.201(16) .
F(47) F(45) 1.730(19) .
F(47) F(47) 3.447(17) 2_766
F(47) F(48) 2.94(2) 2_766
F(47) F(49) 1.74(2) .
F(47) F(49) 2.81(2) 2_766
F(47) F(50) 2.150(14) .
F(47) F(50) 3.404(17) 2_766
F(47) F(51) 2.526(14) .
F(47) C(7) 3.151(12) 1_655
F(47) C(76) 2.430(11) .
F(47) C(77) 2.756(10) .
F(48) F(31) 3.573(18) 2_766
F(48) F(43) 2.37(2) .
F(48) F(44) 2.40(2) .
F(48) F(45) 2.10(2) .
F(48) F(46) 3.58(2) 2_766
F(48) F(47) 2.94(2) 2_766
F(48) F(48) 2.52(2) 2_766
F(48) F(49) 2.63(2) 2_766
F(48) F(50) 3.263(19) 2_766
F(48) F(51) 2.206(17) .
F(48) C(75) 3.543(14) .
F(48) C(76) 2.366(14) .
F(48) C(77) 2.833(15) .
F(49) F(31) 3.55(2) 2_766
F(49) F(32) 3.489(18) 2_766
F(49) F(43) 2.12(2) .
F(49) F(44) 2.58(2) .
F(49) F(45) 2.56(2) .
F(49) F(46) 2.05(2) .
F(49) F(46) 3.46(2) 2_766
F(49) F(47) 1.74(2) .
F(49) F(47) 2.81(2) 2_766
F(49) F(48) 2.63(2) 2_766
F(49) F(49) 3.15(2) 2_766
F(49) C(7) 3.58(2) 2_666
F(49) C(75) 3.171(18) .
F(49) C(76) 2.331(18) .
F(49) C(77) 3.142(17) .
F(50) F(31) 3.145(16) 2_766
F(50) F(32) 2.933(14) 2_766
F(50) F(33) 3.213(15) 2_766
F(50) F(44) 2.152(19) .
F(50) F(45) 2.354(18) .
F(50) F(46) 2.183(17) .
F(50) F(47) 2.150(14) .
F(50) F(47) 3.404(17) 2_766
F(50) F(48) 3.263(19) 2_766
F(50) C(15) 3.453(11) 2_666
F(50) C(17) 3.431(14) 2_666
F(50) C(75) 2.932(12) .
F(50) C(76) 2.370(11) .
F(50) C(77) 3.472(10) .
F(51) F(31) 3.040(16) 2_766
F(51) F(32) 2.703(14) 2_766
F(51) F(33) 2.864(15) 2_766
F(51) F(34) 3.514(18) 2_766
F(51) F(44) 1.766(18) .
F(51) F(45) 2.169(17) .
F(51) F(46) 2.333(17) .
F(51) F(47) 2.526(14) .
F(51) F(48) 2.206(17) .
F(51) C(15) 3.524(12) 2_666
F(51) C(75) 2.708(12) .
F(51) C(76) 2.392(11) .
C(1) C(3) 2.320(8) .
C(1) C(4) 2.324(7) .
C(1) C(7) 2.624(10) .
C(1) C(10) 2.635(9) .
C(2) F(1) 3.522(6) 1_445
C(2) C(4) 2.300(7) .
C(2) C(5) 2.315(8) .
C(2) C(6) 2.634(11) .
C(2) C(8) 2.608(9) .
C(2) C(11) 3.565(6) .
C(3) F(1) 3.154(6) 1_445
C(3) C(1) 2.320(8) .
C(3) C(5) 2.310(8) .
C(3) C(7) 2.601(8) .
C(3) C(9) 2.603(8) .
C(4) F(1) 3.181(5) 1_445
C(4) C(1) 2.324(7) .
C(4) C(2) 2.300(7) .
C(4) C(8) 2.590(9) .
C(4) C(10) 2.609(9) .
C(5) F(1) 3.575(5) 1_445
C(5) C(2) 2.315(8) .
C(5) C(3) 2.310(8) .
C(5) C(6) 2.618(8) .
C(5) C(9) 2.596(8) .
C(5) C(14) 3.440(7) .
C(6) Ir(1) 3.297(8) .
C(6) F(9) 3.447(12) 1_445
C(6) C(2) 2.634(11) .
C(6) C(5) 2.618(8) .
C(6) C(7) 3.224(12) .
C(6) C(10) 3.221(9) .
C(7) Ir(1) 3.344(6) .
C(7) F(30) 3.517(14) 2_666
C(7) F(31) 3.461(14) 2_666
C(7) F(45) 3.407(14) 1_455
C(7) F(46) 3.083(16) 1_455
C(7) F(47) 3.151(12) 1_455
C(7) F(49) 3.58(2) 2_666
C(7) C(1) 2.624(10) .
C(7) C(3) 2.601(8) .
C(7) C(6) 3.224(12) .
C(7) C(8) 3.193(10) .
C(8) Ir(1) 3.335(6) .
C(8) F(29) 3.590(12) 2_666
C(8) F(30) 3.472(15) 2_666
C(8) C(2) 2.608(9) .
C(8) C(4) 2.590(9) .
C(8) C(7) 3.193(10) .
C(8) C(9) 3.167(10) .
C(9) Ir(1) 3.367(5) .
C(9) F(1) 3.592(8) 2_666
C(9) F(28) 3.043(13) 1_445
C(9) F(29) 3.161(11) 1_445
C(9) F(36) 3.369(13) 1_445
C(9) C(3) 2.603(8) .
C(9) C(5) 2.596(8) .
C(9) C(8) 3.167(10) .
C(9) C(10) 3.161(10) .
C(10) Ir(1) 3.273(7) .
C(10) C(1) 2.635(9) .
C(10) C(4) 2.609(9) .
C(10) C(6) 3.221(9) .
C(10) C(9) 3.161(10) .
C(11) C(2) 3.565(6) .
C(11) C(13) 2.360(6) .
C(11) C(14) 2.413(7) .
C(11) C(16) 2.536(7) .
C(11) C(24) 3.169(6) .
C(11) C(39) 3.358(6) .
C(12) S(1) 2.665(5) .
C(12) F(38) 3.550(15) 2_666
C(12) F(39) 3.350(10) 2_666
C(12) C(14) 2.333(8) .
C(12) C(15) 2.602(7) .
C(12) C(18) 2.493(12) .
C(12) C(19) 2.767(11) .
C(12) C(21) 3.095(11) .
C(12) C(44) 3.516(7) .
C(12) C(47) 3.476(7) .
C(13) S(1) 2.651(5) .
C(13) C(11) 2.360(6) .
C(13) C(20) 2.481(13) .
C(13) C(21) 2.436(12) .
C(13) C(24) 3.520(6) .
C(14) C(5) 3.440(7) .
C(14) C(11) 2.413(7) .
C(14) C(12) 2.333(8) .
C(14) C(18) 2.820(13) .
C(14) C(19) 2.442(12) .
C(14) C(20) 3.157(13) .
C(14) C(24) 2.860(6) .
C(14) C(25) 3.320(6) .
C(14) C(30) 3.227(7) .
C(14) C(31) 3.385(8) .
C(15) Ir(1) 3.236(5) .
C(15) S(1) 2.884(5) .
C(15) F(50) 3.453(11) 2_666
C(15) F(51) 3.524(13) 2_666
C(15) C(12) 2.602(7) .
C(15) C(17) 2.519(8) .
C(15) C(39) 3.458(6) .
C(15) C(40) 3.376(6) .
C(15) C(41) 3.592(7) .
C(16) S(1) 3.191(5) .
C(16) C(11) 2.536(7) .
C(17) F(33) 3.588(17) 1_455
C(17) F(50) 3.431(14) 2_666
C(17) C(15) 2.519(8) .
C(18) Ir(1) 3.332(11) .
C(18) F(38) 3.41(2) 2_666
C(18) C(12) 2.493(12) .
C(18) C(14) 2.820(13) .
C(18) C(22) 2.480(17) .
C(18) C(23) 2.302(16) .
C(19) Ir(1) 3.278(10) .
C(19) F(4) 3.544(11) 1_545
C(19) C(12) 2.767(11) .
C(19) C(14) 2.442(12) .
C(19) C(22) 2.402(16) .
C(19) C(23) 2.536(16) .
C(20) C(13) 2.481(13) .
C(20) C(14) 3.157(13) .
C(20) C(23) 2.089(19) .
C(21) F(37) 3.218(16) 2_666
C(21) F(38) 2.976(19) 2_666
C(21) C(12) 3.095(11) .
C(21) C(13) 2.436(12) .
C(21) C(22) 2.082(17) .
C(22) F(11) 3.519(15) 1_545
C(22) F(35) 3.305(19) 1_445
C(22) F(36) 3.110(18) 1_445
C(22) F(42) 3.404(14) 1_545
C(22) C(18) 2.480(17) .
C(22) C(19) 2.402(16) .
C(22) C(21) 2.082(17) .
C(23) F(36) 3.569(19) 1_445
C(23) F(37) 3.366(16) 1_545
C(23) F(42) 3.231(14) 1_545
C(23) C(18) 2.302(16) .
C(23) C(19) 2.536(16) .
C(23) C(20) 2.089(19) .
C(24) C(11) 3.169(6) .
C(24) C(13) 3.520(6) .
C(24) C(14) 2.860(6) .
C(24) C(26) 2.403(6) .
C(24) C(27) 2.760(7) .
C(24) C(28) 2.389(7) .
C(24) C(30) 2.541(8) .
C(24) C(31) 3.564(8) .
C(24) C(35) 3.248(8) .
C(24) C(38) 3.298(9) .
C(24) C(39) 2.585(7) .
C(24) C(40) 3.370(7) .
C(24) C(44) 3.544(8) .
C(24) C(45) 3.439(7) .
C(25) S(1) 2.696(4) .
C(25) C(14) 3.320(6) .
C(25) C(27) 2.402(8) .
C(25) C(28) 2.783(8) .
C(25) C(29) 2.464(8) .
C(25) C(31) 2.519(8) .
C(25) C(35) 2.509(9) .
C(25) C(36) 2.953(8) .
C(25) C(38) 2.947(9) .
C(26) F(12) 3.463(7) 2_665
C(26) F(24) 3.391(13) 2_765
C(26) F(25) 3.399(11) 2_765
C(26) C(24) 2.403(6) .
C(26) C(28) 2.402(9) .
C(26) C(29) 2.820(7) .
C(26) C(30) 2.495(8) .
C(26) C(31) 3.195(9) .
C(26) C(35) 3.483(9) .
C(26) C(36) 3.237(9) .
C(26) C(45) 3.592(7) 2_665
C(27) F(24) 3.516(14) 2_765
C(27) C(24) 2.760(7) .
C(27) C(25) 2.402(8) .
C(27) C(29) 2.428(7) .
C(28) F(15) 3.44(2) .
C(28) F(16) 3.359(14) .
C(28) C(24) 2.389(7) .
C(28) C(25) 2.783(8) .
C(28) C(26) 2.402(9) .
C(28) C(39) 2.479(7) .
C(28) C(40) 3.348(7) .
C(28) C(44) 3.254(7) .
C(28) C(45) 3.583(8) .
C(28) C(47) 3.411(7) .
C(29) S(1) 2.898(5) .
C(29) C(25) 2.464(8) .
C(29) C(26) 2.820(7) .
C(29) C(27) 2.428(7) .
C(29) C(40) 2.495(7) .
C(29) C(44) 2.508(7) .
C(29) C(45) 2.909(7) .
C(29) C(47) 2.939(8) .
C(30) S(1) 2.915(5) .
C(30) F(12) 3.273(6) 2_665
C(30) C(14) 3.227(7) .
C(30) C(24) 2.541(8) .
C(30) C(26) 2.495(8) .
C(30) C(32) 2.412(10) .
C(30) C(33) 2.792(11) .
C(30) C(34) 2.391(10) .
C(30) C(36) 2.555(8) .
C(30) C(38) 2.539(8) .
C(31) F(12) 3.424(6) 2_665
C(31) C(14) 3.385(8) .
C(31) C(24) 3.564(8) .
C(31) C(25) 2.519(8) .
C(31) C(26) 3.195(9) .
C(31) C(33) 2.426(11) .
C(31) C(34) 2.772(10) .
C(31) C(35) 2.441(8) .
C(32) F(10) 3.280(7) 2_665
C(32) C(30) 2.412(10) .
C(32) C(34) 2.365(10) .
C(32) C(35) 2.783(9) .
C(32) C(36) 2.506(12) .
C(32) C(37) 2.526(15) .
C(33) F(10) 3.568(8) 2_665
C(33) C(30) 2.792(11) .
C(33) C(31) 2.426(11) .
C(33) C(35) 2.424(11) .
C(34) C(30) 2.391(10) .
C(34) C(31) 2.772(10) .
C(34) C(32) 2.365(10) .
C(34) C(37) 2.523(15) .
C(34) C(38) 2.508(11) .
C(34) C(59) 3.508(8) 2_665
C(35) S(1) 3.206(6) .
C(35) F(12) 3.428(6) 2_665
C(35) C(24) 3.248(8) .
C(35) C(25) 2.509(9) .
C(35) C(26) 3.483(9) .
C(35) C(31) 2.441(8) .
C(35) C(32) 2.783(9) .
C(35) C(33) 2.424(11) .
C(36) F(5) 3.33(2) 1_545
C(36) C(25) 2.953(8) .
C(36) C(26) 3.237(9) .
C(36) C(30) 2.555(8) .
C(36) C(32) 2.506(12) .
C(37) C(32) 2.526(15) .
C(37) C(34) 2.523(15) .
C(38) S(1) 3.364(7) .
C(38) F(17) 3.415(15) 2_665
C(38) C(24) 3.298(9) .
C(38) C(25) 2.947(9) .
C(38) C(30) 2.539(8) .
C(38) C(34) 2.508(11) .
C(39) S(1) 3.375(5) .
C(39) C(11) 3.358(6) .
C(39) C(15) 3.458(6) .
C(39) C(24) 2.585(7) .
C(39) C(28) 2.479(7) .
C(39) C(41) 2.402(7) .
C(39) C(42) 2.803(8) .
C(39) C(43) 2.395(8) .
C(39) C(45) 2.539(7) .
C(39) C(47) 2.526(7) .
C(40) C(15) 3.376(6) .
C(40) C(24) 3.370(7) .
C(40) C(28) 3.348(7) .
C(40) C(29) 2.495(7) .
C(40) C(42) 2.433(8) .
C(40) C(43) 2.774(8) .
C(40) C(44) 2.427(7) .
C(41) F(11) 3.432(6) .
C(41) F(12) 3.551(6) .
C(41) C(15) 3.592(7) .
C(41) C(39) 2.402(7) .
C(41) C(43) 2.365(7) .
C(41) C(44) 2.772(7) .
C(41) C(45) 2.512(9) .
C(41) C(46) 2.519(10) .
C(42) C(39) 2.803(8) .
C(42) C(40) 2.433(8) .
C(42) C(44) 2.437(7) .
C(43) F(14) 3.556(15) .
C(43) F(39) 3.535(8) 2_666
C(43) F(40) 3.290(10) 2_666
C(43) C(39) 2.395(8) .
C(43) C(40) 2.774(8) .
C(43) C(41) 2.365(7) .
C(43) C(46) 2.524(9) .
C(43) C(47) 2.510(8) .
C(44) F(14) 3.572(17) .
C(44) F(15) 3.416(16) .
C(44) C(12) 3.516(7) .
C(44) C(24) 3.544(8) .
C(44) C(28) 3.254(7) .
C(44) C(29) 2.508(7) .
C(44) C(40) 2.427(7) .
C(44) C(41) 2.772(7) .
C(44) C(42) 2.437(7) .
C(45) F(12) 3.212(7) .
C(45) C(24) 3.439(7) .
C(45) C(26) 3.592(7) 2_665
C(45) C(28) 3.583(8) .
C(45) C(29) 2.909(7) .
C(45) C(39) 2.539(7) .
C(45) C(41) 2.512(9) .
C(46) F(33) 3.446(15) 1_455
C(46) F(34) 3.175(17) 1_455
C(46) F(41) 3.532(12) .
C(46) C(41) 2.519(10) .
C(46) C(43) 2.524(9) .
C(47) F(4) 3.416(9) 1_545
C(47) F(39) 3.366(8) 2_666
C(47) F(40) 3.534(10) 2_666
C(47) C(12) 3.476(7) .
C(47) C(28) 3.411(7) .
C(47) C(29) 2.939(8) .
C(47) C(39) 2.526(7) .
C(47) C(43) 2.510(8) .
C(48) C(50) 2.437(6) .
C(48) C(51) 2.849(6) .
C(48) C(52) 2.436(6) .
C(48) C(56) 2.720(6) .
C(48) C(57) 3.107(7) .
C(48) C(64) 2.587(5) .
C(48) C(65) 3.236(6) .
C(48) C(69) 3.526(6) .
C(48) C(72) 2.738(5) .
C(48) C(73) 3.119(5) .
C(49) F(1) 2.907(6) .
C(49) F(3) 2.942(6) .
C(49) C(51) 2.424(6) .
C(49) C(52) 2.754(6) .
C(49) C(53) 2.372(7) .
C(49) C(54) 2.483(7) .
C(49) C(64) 3.358(6) .
C(49) C(72) 3.159(6) .
C(49) C(73) 3.182(6) .
C(49) B(1) 2.653(7) .
C(50) F(1) 2.349(7) .
C(50) F(2) 2.358(6) .
C(50) F(3) 2.349(6) .
C(50) C(48) 2.437(6) .
C(50) C(52) 2.383(7) .
C(50) C(53) 2.752(7) .
C(51) F(1) 3.453(7) .
C(51) F(2) 2.725(7) .
C(51) F(3) 3.412(6) .
C(51) F(4) 2.951(9) .
C(51) F(5) 3.30(2) .
C(51) F(7) 3.580(11) .
C(51) F(8) 3.130(16) .
C(51) F(9) 2.801(8) .
C(51) C(48) 2.849(6) .
C(51) C(49) 2.424(6) .
C(51) C(53) 2.421(7) .
C(51) C(54) 2.496(8) .
C(51) C(55) 2.487(8) .
C(52) F(4) 2.358(8) .
C(52) F(5) 2.338(19) .
C(52) F(6) 2.356(10) .
C(52) F(7) 2.366(10) .
C(52) F(8) 2.382(16) .
C(52) F(9) 2.360(7) .
C(52) C(48) 2.436(6) .
C(52) C(49) 2.754(6) .
C(52) C(50) 2.383(7) .
C(53) F(4) 3.430(8) .
C(53) F(5) 3.064(18) .
C(53) F(6) 2.749(9) .
C(53) F(7) 2.786(10) .
C(53) F(8) 3.299(16) .
C(53) F(9) 3.548(7) .
C(53) C(49) 2.372(7) .
C(53) C(50) 2.752(7) .
C(53) C(51) 2.421(7) .
C(53) C(55) 2.492(7) .
C(53) C(56) 3.108(6) .
C(53) C(57) 3.094(7) .
C(53) C(64) 3.413(6) .
C(53) C(65) 3.530(6) .
C(53) B(1) 2.673(6) .
C(54) C(49) 2.483(7) .
C(54) C(51) 2.496(8) .
C(55) C(51) 2.487(8) .
C(55) C(53) 2.492(7) .
C(56) C(48) 2.720(6) .
C(56) C(53) 3.108(6) .
C(56) C(58) 2.442(7) .
C(56) C(59) 2.844(8) .
C(56) C(60) 2.440(8) .
C(56) C(64) 2.689(7) .
C(56) C(65) 3.116(7) .
C(56) C(72) 2.552(6) .
C(56) C(73) 3.402(6) .
C(56) C(77) 3.265(6) .
C(57) F(10) 2.897(6) .
C(57) F(11) 2.894(5) .
C(57) C(48) 3.107(7) .
C(57) C(53) 3.094(7) .
C(57) C(59) 2.407(8) .
C(57) C(60) 2.740(7) .
C(57) C(61) 2.375(6) .
C(57) C(62) 2.457(7) .
C(57) C(72) 3.367(7) .
C(57) B(1) 2.660(7) .
C(58) F(10) 2.356(6) .
C(58) F(11) 2.342(5) .
C(58) F(12) 2.361(6) .
C(58) C(56) 2.442(7) .
C(58) C(60) 2.363(7) .
C(58) C(61) 2.750(7) .
C(59) F(10) 3.444(6) .
C(59) F(11) 3.433(6) .
C(59) F(12) 2.753(7) .
C(59) F(13) 3.471(15) .
C(59) F(14) 3.298(15) .
C(59) F(15) 2.932(16) .
C(59) F(16) 2.715(12) .
C(59) F(17) 2.803(12) .
C(59) F(18) 2.99(2) .
C(59) F(19) 3.326(17) .
C(59) F(20) 3.577(12) .
C(59) C(34) 3.508(8) 2_665
C(59) C(56) 2.844(8) .
C(59) C(57) 2.407(8) .
C(59) C(61) 2.410(8) .
C(59) C(62) 2.506(7) .
C(59) C(63) 2.505(9) .
C(60) F(13) 2.315(15) .
C(60) F(14) 2.399(14) .
C(60) F(15) 2.385(17) .
C(60) F(16) 2.347(14) .
C(60) F(17) 2.391(13) .
C(60) F(18) 2.394(19) .
C(60) F(19) 2.381(17) .
C(60) F(20) 2.392(12) .
C(60) F(21) 2.396(11) .
C(60) C(56) 2.440(8) .
C(60) C(57) 2.740(7) .
C(60) C(58) 2.363(7) .
C(61) F(13) 2.811(14) .
C(61) F(14) 3.126(15) .
C(61) F(15) 3.497(19) .
C(61) F(18) 3.42(2) .
C(61) F(19) 3.016(18) .
C(61) F(20) 2.828(13) .
C(61) F(21) 2.778(11) .
C(61) C(57) 2.375(6) .
C(61) C(58) 2.750(7) .
C(61) C(59) 2.410(8) .
C(61) C(63) 2.487(10) .
C(61) C(64) 3.100(7) .
C(61) C(65) 3.266(7) .
C(61) C(72) 3.355(7) .
C(61) C(77) 3.523(7) .
C(61) B(1) 2.667(7) .
C(62) F(26) 3.486(14) 1_455
C(62) C(57) 2.457(7) .
C(62) C(59) 2.506(7) .
C(63) C(59) 2.505(9) .
C(63) C(61) 2.487(10) .
C(64) C(48) 2.587(5) .
C(64) C(49) 3.358(6) .
C(64) C(53) 3.413(6) .
C(64) C(56) 2.689(7) .
C(64) C(61) 3.100(7) .
C(64) C(66) 2.433(6) .
C(64) C(67) 2.841(6) .
C(64) C(68) 2.438(7) .
C(64) C(72) 2.747(5) .
C(64) C(77) 3.196(5) .
C(65) F(22) 2.836(9) .
C(65) F(23) 2.762(9) .
C(65) F(24) 3.119(13) .
C(65) F(25) 3.381(10) .
C(65) F(26) 3.599(12) .
C(65) F(27) 3.553(10) .
C(65) C(48) 3.236(6) .
C(65) C(53) 3.530(6) .
C(65) C(56) 3.116(7) .
C(65) C(61) 3.266(7) .
C(65) C(67) 2.406(7) .
C(65) C(68) 2.732(8) .
C(65) C(69) 2.354(7) .
C(65) C(70) 2.493(9) .
C(65) B(1) 2.616(6) .
C(66) F(22) 2.372(9) .
C(66) F(23) 2.372(10) .
C(66) F(24) 2.376(14) .
C(66) F(25) 2.300(10) .
C(66) F(26) 2.385(12) .
C(66) F(27) 2.384(10) .
C(66) C(64) 2.433(6) .
C(66) C(68) 2.363(8) .
C(66) C(69) 2.737(6) .
C(67) F(11) 3.340(5) 1_655
C(67) F(22) 3.548(10) .
C(67) F(24) 3.285(15) .
C(67) F(25) 2.899(11) .
C(67) F(26) 2.860(12) .
C(67) F(27) 2.799(10) .
C(67) F(28) 3.238(15) .
C(67) F(29) 3.460(11) .
C(67) F(30) 3.585(15) .
C(67) F(32) 3.311(12) .
C(67) F(33) 3.009(13) .
C(67) F(34) 2.828(15) .
C(67) F(35) 2.654(14) .
C(67) F(36) 2.771(14) .
C(67) C(64) 2.841(6) .
C(67) C(65) 2.406(7) .
C(67) C(69) 2.400(6) .
C(67) C(70) 2.481(10) .
C(67) C(71) 2.485(8) .
C(68) F(28) 2.358(17) .
C(68) F(29) 2.346(12) .
C(68) F(30) 2.363(16) .
C(68) F(31) 2.449(13) .
C(68) F(32) 2.332(12) .
C(68) F(33) 2.307(14) .
C(68) F(34) 2.386(16) .
C(68) F(35) 2.362(14) .
C(68) F(36) 2.347(15) .
C(68) C(64) 2.438(7) .
C(68) C(65) 2.732(8) .
C(68) C(66) 2.363(8) .
C(69) F(28) 3.187(17) .
C(69) F(29) 2.870(13) .
C(69) F(30) 2.762(17) .
C(69) F(31) 2.824(15) .
C(69) F(32) 3.007(13) .
C(69) F(33) 3.260(15) .
C(69) F(34) 3.570(16) .
C(69) F(36) 3.534(14) .
C(69) C(48) 3.526(6) .
C(69) C(65) 2.354(7) .
C(69) C(66) 2.737(6) .
C(69) C(67) 2.400(6) .
C(69) C(71) 2.499(8) .
C(69) C(72) 3.162(6) .
C(69) C(77) 3.231(6) .
C(69) B(1) 2.675(7) .
C(70) C(65) 2.493(9) .
C(70) C(67) 2.481(10) .
C(71) C(67) 2.485(8) .
C(71) C(69) 2.499(8) .
C(72) C(48) 2.738(5) .
C(72) C(49) 3.159(6) .
C(72) C(56) 2.552(6) .
C(72) C(57) 3.367(7) .
C(72) C(61) 3.355(7) .
C(72) C(64) 2.747(5) .
C(72) C(69) 3.162(6) .
C(72) C(74) 2.440(6) .
C(72) C(75) 2.846(6) .
C(72) C(76) 2.437(6) .
C(73) F(37) 2.805(10) .
C(73) F(38) 3.037(13) .
C(73) F(39) 3.551(8) .
C(73) F(41) 3.059(9) .
C(73) F(42) 2.874(7) .
C(73) C(48) 3.119(5) .
C(73) C(49) 3.182(6) .
C(73) C(56) 3.402(6) .
C(73) C(75) 2.412(6) .
C(73) C(76) 2.743(6) .
C(73) C(77) 2.376(6) .
C(73) C(78) 2.485(6) .
C(73) B(1) 2.667(6) .
C(74) F(37) 2.395(10) .
C(74) F(38) 2.320(14) .
C(74) F(39) 2.364(8) .
C(74) F(40) 2.348(10) .
C(74) F(41) 2.314(10) .
C(74) F(42) 2.356(8) .
C(74) C(72) 2.440(6) .
C(74) C(76) 2.365(7) .
C(74) C(77) 2.749(6) .
C(75) F(37) 3.576(10) .
C(75) F(38) 3.286(14) .
C(75) F(39) 2.838(8) .
C(75) F(40) 2.677(10) .
C(75) F(41) 3.250(10) .
C(75) F(42) 3.495(8) .
C(75) F(43) 2.714(17) .
C(75) F(44) 2.998(12) .
C(75) F(45) 3.229(13) .
C(75) F(46) 3.461(16) .
C(75) F(48) 3.543(14) .
C(75) F(49) 3.171(18) .
C(75) F(50) 2.932(12) .
C(75) F(51) 2.708(12) .
C(75) C(72) 2.846(6) .
C(75) C(73) 2.412(6) .
C(75) C(77) 2.413(6) .
C(75) C(78) 2.498(8) .
C(75) C(79) 2.464(8) .
C(76) F(43) 2.344(17) .
C(76) F(44) 2.389(11) .
C(76) F(45) 2.351(13) .
C(76) F(46) 2.288(15) .
C(76) F(47) 2.430(11) .
C(76) F(48) 2.366(14) .
C(76) F(49) 2.331(18) .
C(76) F(50) 2.370(11) .
C(76) F(51) 2.392(11) .
C(76) C(72) 2.437(6) .
C(76) C(73) 2.743(6) .
C(76) C(74) 2.365(7) .
C(77) F(43) 3.588(17) .
C(77) F(44) 3.410(11) .
C(77) F(45) 3.128(12) .
C(77) F(46) 2.793(14) .
C(77) F(47) 2.756(10) .
C(77) F(48) 2.833(15) .
C(77) F(49) 3.142(17) .
C(77) F(50) 3.472(10) .
C(77) C(56) 3.265(6) .
C(77) C(61) 3.523(7) .
C(77) C(64) 3.196(5) .
C(77) C(69) 3.231(6) .
C(77) C(73) 2.376(6) .
C(77) C(74) 2.749(6) .
C(77) C(75) 2.413(6) .
C(77) C(79) 2.490(7) .
C(77) B(1) 2.652(6) .
C(78) C(73) 2.485(6) .
C(78) C(75) 2.498(8) .
C(79) F(31) 3.580(13) 2_766
C(79) F(32) 3.528(11) 2_766
C(79) C(75) 2.464(8) .
C(79) C(77) 2.490(7) .
B(1) C(49) 2.653(7) .
B(1) C(53) 2.673(6) .
B(1) C(57) 2.660(7) .
B(1) C(61) 2.667(7) .
B(1) C(65) 2.616(6) .
B(1) C(69) 2.675(7) .
B(1) C(73) 2.667(6) .
B(1) C(77) 2.652(6) .
Ir(1) H(2) 3.293 .
Ir(1) H(6) 3.360 .
Ir(1) H(9) 3.326 .
Ir(1) H(10) 3.379 .
Ir(1) H(14) 3.246 .
Ir(1) H(16) 2.79(7) .
Ir(1) H(17) 2.80(5) .
Ir(1) H(19) 3.260 .
Ir(1) H(21) 3.576 .
S(1) H(16) 3.58(6) .
S(1) H(17) 2.40(5) .
S(1) H(18) 3.277 .
S(1) H(20) 2.874 .
S(1) H(21) 3.228 .
S(1) H(36) 2.863 .
S(1) H(38) 3.528 .
S(1) H(41) 3.334 .
F(1) H(7) 2.857 2_666
F(1) H(8) 3.278 1_665
F(1) H(10) 3.403 2_666
F(1) H(12) 3.120 1_665
F(1) H(12) 2.891 2_666
F(1) H(50) 2.732 .
F(2) H(1) 3.557 1_665
F(2) H(5) 3.222 1_665
F(2) H(48) 3.182 1_565
F(2) H(51) 2.419 .
F(3) H(7) 3.321 2_666
F(3) H(10) 3.408 2_666
F(3) H(50) 2.810 .
F(4) H(31) 2.799 1_565
F(4) H(47) 3.297 1_565
F(4) H(49) 2.709 1_565
F(4) H(51) 2.834 .
F(5) H(30) 3.485 1_565
F(5) H(31) 2.603 1_565
F(5) H(32) 3.451 1_565
F(5) H(51) 3.435 .
F(5) H(52) 3.026 .
F(6) H(31) 3.581 1_565
F(6) H(34) 3.463 2_665
F(6) H(35) 3.164 2_665
F(6) H(52) 2.420 .
F(7) H(15) 3.505 1_665
F(7) H(33) 3.052 1_665
F(7) H(34) 3.394 1_665
F(7) H(34) 3.489 2_665
F(7) H(35) 3.266 2_665
F(7) H(52) 2.499 .
F(8) H(1) 2.960 1_665
F(8) H(15) 2.780 1_665
F(8) H(33) 2.861 1_665
F(8) H(34) 3.594 1_665
F(8) H(51) 3.139 .
F(8) H(52) 3.375 .
F(9) H(1) 2.584 1_665
F(9) H(2) 3.507 1_665
F(9) H(15) 3.210 1_665
F(9) H(33) 3.584 1_665
F(9) H(49) 2.825 1_565
F(9) H(51) 2.578 .
F(10) H(28) 3.366 2_665
F(10) H(30) 3.155 1_565
F(10) H(35) 3.546 2_665
F(10) H(53) 2.736 .
F(11) H(39) 2.632 .
F(11) H(44) 3.551 .
F(11) H(53) 2.718 .
F(11) H(57) 2.408 1_455
F(12) H(25) 2.703 2_665
F(12) H(39) 3.061 .
F(12) H(42) 2.617 .
F(12) H(43) 3.085 .
F(12) H(54) 2.454 .
F(13) H(3) 2.901 1_655
F(13) H(21) 3.299 1_655
F(13) H(55) 2.601 .
F(14) H(3) 2.901 1_655
F(14) H(27) 3.475 .
F(14) H(48) 3.399 .
F(14) H(54) 3.433 .
F(14) H(55) 3.124 .
F(15) H(3) 3.598 1_655
F(15) H(27) 2.538 .
F(15) H(37) 3.497 2_665
F(15) H(49) 3.537 .
F(15) H(54) 2.782 .
F(16) H(27) 2.421 .
F(16) H(37) 2.704 2_665
F(16) H(54) 2.411 .
F(17) H(27) 2.828 .
F(17) H(29) 3.244 2_665
F(17) H(37) 2.444 2_665
F(17) H(54) 2.518 .
F(18) H(29) 2.863 2_665
F(18) H(37) 2.736 2_665
F(18) H(54) 2.885 .
F(18) H(55) 3.561 .
F(19) H(29) 3.308 2_665
F(19) H(54) 3.482 .
F(19) H(55) 2.936 .
F(20) H(21) 3.471 1_655
F(20) H(24) 3.382 1_655
F(20) H(55) 2.540 .
F(21) H(3) 3.261 1_655
F(21) H(21) 3.092 1_655
F(21) H(24) 3.297 1_655
F(21) H(55) 2.441 .
F(22) H(14) 3.447 1_665
F(22) H(28) 2.947 1_665
F(22) H(34) 2.838 1_665
F(22) H(56) 2.584 .
F(23) H(28) 3.498 1_665
F(23) H(34) 3.260 1_665
F(23) H(56) 2.422 .
F(24) H(25) 2.705 2_765
F(24) H(26) 2.955 2_765
F(24) H(43) 3.192 1_655
F(24) H(56) 3.092 .
F(24) H(57) 3.402 .
F(25) H(25) 2.548 2_765
F(25) H(26) 3.464 2_765
F(25) H(32) 3.551 2_765
F(25) H(43) 3.010 1_655
F(25) H(56) 3.554 .
F(25) H(57) 2.788 .
F(26) H(25) 3.221 2_765
F(26) H(28) 3.343 1_665
F(26) H(30) 3.399 1_665
F(26) H(32) 3.147 2_765
F(26) H(57) 2.607 .
F(27) H(14) 3.216 1_665
F(27) H(28) 2.959 1_665
F(27) H(30) 2.975 1_665
F(27) H(32) 3.505 2_765
F(27) H(57) 2.585 .
F(28) H(8) 3.323 2_666
F(28) H(10) 2.848 1_665
F(28) H(11) 2.891 1_665
F(28) H(12) 2.869 1_665
F(28) H(57) 3.301 .
F(28) H(58) 3.178 .
F(29) H(4) 3.470 2_666
F(29) H(8) 2.641 2_666
F(29) H(10) 3.150 1_665
F(29) H(11) 3.028 1_665
F(29) H(12) 2.778 1_665
F(29) H(58) 2.672 .
F(30) H(4) 3.000 2_666
F(30) H(5) 3.274 2_666
F(30) H(8) 2.534 2_666
F(30) H(11) 3.499 1_665
F(30) H(12) 3.242 1_665
F(30) H(58) 2.446 .
F(31) H(4) 2.848 2_666
F(31) H(5) 3.184 2_666
F(31) H(8) 3.230 2_666
F(31) H(22) 3.453 1_655
F(31) H(58) 2.511 .
F(32) H(4) 3.595 2_666
F(32) H(22) 2.892 1_655
F(32) H(44) 3.141 1_655
F(32) H(57) 3.467 .
F(32) H(58) 2.927 .
F(33) H(22) 2.735 1_655
F(33) H(39) 3.468 1_655
F(33) H(44) 2.520 1_655
F(33) H(57) 2.992 .
F(33) H(58) 3.372 .
F(34) H(22) 3.241 1_655
F(34) H(39) 3.244 1_655
F(34) H(44) 2.197 1_655
F(34) H(46) 3.591 1_655
F(34) H(57) 2.589 .
F(35) H(44) 2.720 1_655
F(35) H(57) 2.305 .
F(36) H(10) 3.013 1_665
F(36) H(11) 3.059 1_665
F(36) H(12) 3.500 1_665
F(36) H(44) 3.396 1_655
F(36) H(57) 2.541 .
F(37) H(16) 3.39(6) 2_666
F(37) H(59) 2.531 .
F(38) H(16) 2.73(6) 2_666
F(38) H(47) 3.496 2_666
F(38) H(59) 2.975 .
F(38) H(60) 3.417 .
F(39) H(16) 2.47(7) 2_666
F(39) H(40) 3.025 2_666
F(39) H(47) 2.812 2_666
F(39) H(48) 3.239 2_666
F(39) H(60) 2.605 .
F(40) H(16) 2.98(7) 2_666
F(40) H(40) 2.650 2_666
F(40) H(47) 3.158 2_666
F(40) H(48) 3.280 2_666
F(40) H(60) 2.351 .
F(41) H(44) 3.028 .
F(41) H(45) 3.526 .
F(41) H(46) 3.485 .
F(41) H(59) 3.034 .
F(41) H(60) 3.386 .
F(42) H(44) 3.417 .
F(42) H(59) 2.667 .
F(43) H(44) 3.379 2_666
F(43) H(46) 3.285 2_666
F(43) H(60) 2.430 .
F(44) H(5) 3.177 1_655
F(44) H(40) 3.498 .
F(44) H(46) 3.537 .
F(44) H(60) 2.927 .
F(44) H(61) 3.570 .
F(45) H(4) 3.475 1_655
F(45) H(5) 2.751 1_655
F(45) H(6) 3.495 1_655
F(45) H(40) 3.479 .
F(45) H(60) 3.338 .
F(45) H(61) 3.133 .
F(46) H(4) 3.064 1_655
F(46) H(5) 2.696 1_655
F(46) H(6) 2.975 1_655
F(46) H(23) 3.278 1_655
F(46) H(61) 2.562 .
F(47) H(4) 3.008 1_655
F(47) H(5) 2.990 1_655
F(47) H(6) 2.917 1_655
F(47) H(23) 2.883 1_655
F(47) H(61) 2.383 .
F(48) H(4) 3.305 1_655
F(48) H(4) 3.527 2_666
F(48) H(5) 3.508 1_655
F(48) H(6) 3.437 1_655
F(48) H(23) 3.288 1_655
F(48) H(61) 2.569 .
F(49) H(4) 2.979 2_666
F(49) H(6) 3.280 2_666
F(49) H(19) 2.885 2_666
F(49) H(22) 3.420 2_666
F(49) H(23) 3.222 2_666
F(49) H(60) 3.239 .
F(49) H(61) 3.164 .
F(50) H(4) 3.586 2_666
F(50) H(18) 3.465 2_666
F(50) H(19) 2.666 2_666
F(50) H(22) 2.937 2_666
F(50) H(23) 3.139 2_666
F(50) H(60) 2.774 .
F(51) H(18) 3.324 2_666
F(51) H(19) 2.854 2_666
F(51) H(22) 2.959 2_666
F(51) H(23) 3.518 2_666
F(51) H(44) 3.522 2_666
F(51) H(46) 3.566 2_666
F(51) H(60) 2.373 .
C(1) H(1) 2.045 .
C(1) H(2) 2.045 .
C(1) H(3) 2.045 .
C(1) H(4) 3.398 .
C(1) H(5) 2.864 .
C(1) H(6) 2.895 .
C(1) H(13) 3.243 .
C(1) H(14) 3.243 .
C(1) H(15) 2.704 .
C(1) H(21) 3.571 .
C(2) H(1) 3.226 .
C(2) H(2) 3.256 .
C(2) H(3) 2.706 .
C(2) H(4) 2.055 .
C(2) H(5) 2.055 .
C(2) H(6) 2.055 .
C(2) H(7) 3.375 .
C(2) H(8) 2.865 .
C(2) H(9) 2.879 .
C(2) H(19) 3.455 .
C(2) H(21) 3.508 .
C(3) H(4) 2.671 .
C(3) H(5) 3.182 .
C(3) H(6) 3.238 .
C(3) H(7) 2.049 .
C(3) H(8) 2.049 .
C(3) H(9) 2.049 .
C(3) H(10) 2.893 .
C(3) H(11) 3.372 .
C(3) H(12) 2.840 .
C(4) H(7) 2.650 .
C(4) H(8) 3.194 .
C(4) H(9) 3.210 .
C(4) H(10) 2.042 .
C(4) H(11) 2.043 .
C(4) H(12) 2.042 .
C(4) H(13) 2.857 .
C(4) H(14) 2.874 .
C(4) H(15) 3.383 .
C(5) H(1) 2.867 .
C(5) H(2) 2.883 .
C(5) H(3) 3.392 .
C(5) H(10) 3.215 .
C(5) H(11) 2.655 .
C(5) H(12) 3.201 .
C(5) H(13) 2.052 .
C(5) H(14) 2.052 .
C(5) H(15) 2.052 .
C(5) H(17) 3.51(5) .
C(6) H(5) 3.175 .
C(6) H(6) 3.209 .
C(6) H(15) 2.795 .
C(6) H(21) 3.288 .
C(6) H(51) 3.312 1_445
C(7) H(3) 2.799 .
C(7) H(8) 3.127 .
C(7) H(9) 3.203 .
C(7) H(19) 3.076 .
C(7) H(21) 3.148 .
C(8) H(4) 2.761 .
C(8) H(10) 3.174 .
C(8) H(12) 3.100 .
C(8) H(12) 3.587 2_556
C(8) H(50) 3.041 2_666
C(8) H(58) 3.178 2_666
C(9) H(7) 2.724 .
C(9) H(13) 3.083 .
C(9) H(14) 3.170 .
C(10) H(1) 3.190 .
C(10) H(2) 3.187 .
C(10) H(11) 2.712 .
C(10) H(17) 3.34(5) .
C(11) H(6) 3.481 .
C(11) H(16) 2.10(6) .
C(11) H(17) 3.40(6) .
C(11) H(18) 2.033 .
C(11) H(19) 2.033 .
C(11) H(20) 2.764 .
C(11) H(21) 2.712 .
C(11) H(47) 3.573 .
C(12) H(17) 3.32(6) .
C(12) H(18) 2.883 .
C(12) H(19) 2.793 .
C(12) H(47) 2.701 .
C(13) H(16) 2.21(6) .
C(13) H(17) 2.20(6) .
C(13) H(47) 3.010 .
C(14) H(14) 3.170 .
C(14) H(16) 3.30(7) .
C(14) H(31) 3.183 .
C(15) H(6) 2.951 .
C(15) H(16) 2.79(6) .
C(15) H(20) 2.067 .
C(15) H(21) 2.067 .
C(15) H(22) 2.536 .
C(15) H(23) 2.943 .
C(15) H(24) 3.306 .
C(16) H(6) 2.834 .
C(16) H(18) 2.059 .
C(16) H(19) 2.059 .
C(16) H(22) 2.059 .
C(16) H(23) 2.059 .
C(16) H(24) 2.059 .
C(16) H(41) 3.539 .
C(16) H(43) 3.359 .
C(17) H(6) 3.237 .
C(17) H(18) 2.722 .
C(17) H(19) 2.668 .
C(17) H(20) 2.063 .
C(17) H(21) 2.063 .
C(17) H(43) 3.515 .
C(17) H(55) 3.516 1_455
C(18) H(10) 3.243 .
C(18) H(16) 2.76(6) .
C(18) H(17) 3.24(6) .
C(18) H(47) 3.065 .
C(19) H(10) 3.248 .
C(19) H(16) 3.24(6) .
C(19) H(17) 2.67(6) .
C(19) H(31) 3.598 .
C(19) H(47) 3.440 .
C(20) H(10) 3.005 .
C(20) H(17) 3.11(5) .
C(21) H(10) 3.001 .
C(21) H(16) 3.10(6) .
C(21) H(47) 3.539 .
C(22) H(10) 3.466 .
C(22) H(53) 3.059 1_545
C(22) H(59) 3.166 1_545
C(23) H(10) 3.502 .
C(23) H(59) 2.935 1_545
C(24) H(17) 3.21(5) .
C(24) H(25) 3.265 .
C(24) H(27) 3.252 .
C(24) H(31) 3.282 .
C(24) H(36) 3.201 .
C(24) H(38) 2.956 .
C(24) H(41) 2.717 .
C(24) H(49) 3.413 .
C(25) H(17) 3.22(5) .
C(25) H(25) 2.033 .
C(25) H(26) 3.257 .
C(25) H(31) 2.582 .
C(25) H(32) 3.265 .
C(25) H(36) 3.258 .
C(25) H(38) 2.582 .
C(25) H(41) 3.538 .
C(25) H(42) 3.576 2_665
C(26) H(26) 2.032 .
C(26) H(27) 3.253 .
C(26) H(31) 2.898 .
C(26) H(32) 3.142 .
C(26) H(38) 3.188 .
C(26) H(42) 3.014 2_665
C(26) H(43) 3.501 2_665
C(27) H(25) 2.033 .
C(27) H(27) 2.022 .
C(27) H(42) 3.587 2_665
C(28) H(25) 3.257 .
C(28) H(26) 2.029 .
C(28) H(37) 3.595 2_665
C(28) H(38) 3.500 2_665
C(28) H(41) 3.310 .
C(28) H(42) 3.491 .
C(28) H(49) 2.715 .
C(29) H(26) 3.279 .
C(29) H(27) 2.035 .
C(29) H(41) 2.544 .
C(29) H(42) 3.205 .
C(29) H(47) 3.280 .
C(29) H(49) 2.551 .
C(30) H(17) 2.78(5) .
C(30) H(25) 2.643 .
C(30) H(28) 3.271 .
C(30) H(29) 3.246 .
C(30) H(30) 3.299 .
C(30) H(31) 2.655 .
C(30) H(32) 2.992 .
C(30) H(36) 2.980 .
C(30) H(37) 3.281 .
C(30) H(38) 2.643 .
C(31) H(17) 2.58(5) .
C(31) H(25) 3.084 .
C(31) H(28) 2.035 .
C(31) H(30) 2.049 .
C(31) H(31) 2.049 .
C(31) H(32) 2.049 .
C(32) H(17) 3.18(6) .
C(32) H(29) 3.220 .
C(32) H(30) 2.594 .
C(32) H(31) 3.257 .
C(32) H(32) 2.948 .
C(32) H(33) 3.271 .
C(32) H(34) 2.624 .
C(32) H(35) 2.966 .
C(33) H(28) 2.021 .
C(33) H(29) 2.006 .
C(33) H(33) 2.072 .
C(33) H(34) 2.072 .
C(33) H(35) 2.073 .
C(34) H(28) 3.221 .
C(34) H(33) 2.637 .
C(34) H(34) 3.272 .
C(34) H(35) 2.948 .
C(34) H(36) 2.958 .
C(34) H(37) 2.591 .
C(34) H(38) 3.253 .
C(34) H(54) 3.153 2_665
C(35) H(17) 3.54(5) .
C(35) H(25) 3.593 .
C(35) H(29) 2.027 .
C(35) H(36) 2.053 .
C(35) H(37) 2.053 .
C(35) H(38) 2.053 .
C(35) H(54) 3.187 2_665
C(36) H(17) 2.88(5) .
C(36) H(25) 3.105 .
C(36) H(28) 2.645 .
C(37) H(28) 2.662 .
C(37) H(29) 2.654 .
C(38) H(29) 2.638 .
C(38) H(41) 3.295 .
C(38) H(42) 3.461 2_665
C(38) H(54) 3.235 2_665
C(39) H(18) 2.788 .
C(39) H(27) 2.606 .
C(39) H(39) 3.258 .
C(39) H(40) 3.249 .
C(39) H(41) 2.639 .
C(39) H(42) 2.977 .
C(39) H(43) 3.285 .
C(39) H(47) 2.967 .
C(39) H(48) 3.270 .
C(39) H(49) 2.627 .
C(40) H(18) 2.620 .
C(40) H(20) 3.115 .
C(40) H(27) 3.388 .
C(40) H(39) 2.030 .
C(40) H(41) 2.050 .
C(40) H(42) 2.050 .
C(40) H(43) 2.050 .
C(40) H(54) 3.413 .
C(41) H(18) 2.667 .
C(41) H(22) 3.305 .
C(41) H(40) 3.223 .
C(41) H(41) 3.270 .
C(41) H(42) 2.933 .
C(41) H(43) 2.615 .
C(41) H(44) 2.622 .
C(41) H(45) 2.960 .
C(41) H(46) 3.263 .
C(41) H(54) 3.443 .
C(42) H(18) 2.919 .
C(42) H(39) 2.015 .
C(42) H(40) 2.024 .
C(42) H(44) 2.057 .
C(42) H(45) 2.057 .
C(42) H(46) 2.057 .
C(43) H(18) 3.055 .
C(43) H(39) 3.223 .
C(43) H(44) 3.275 .
C(43) H(45) 2.951 .
C(43) H(46) 2.632 .
C(43) H(47) 2.965 .
C(43) H(48) 2.591 .
C(43) H(49) 3.253 .
C(44) H(16) 3.48(5) .
C(44) H(18) 3.014 .
C(44) H(27) 3.162 .
C(44) H(40) 2.032 .
C(44) H(47) 2.051 .
C(44) H(48) 2.051 .
C(44) H(49) 2.051 .
C(45) H(18) 3.514 .
C(45) H(20) 2.879 .
C(45) H(25) 3.273 2_665
C(45) H(39) 2.648 .
C(46) H(39) 2.659 .
C(46) H(40) 2.666 .
C(47) H(16) 3.44(5) .
C(47) H(27) 3.366 .
C(47) H(40) 2.645 .
C(47) H(51) 2.874 1_545
C(48) H(13) 3.221 1_665
C(48) H(50) 2.031 .
C(48) H(52) 2.037 .
C(48) H(53) 2.748 .
C(48) H(56) 3.199 .
C(48) H(59) 2.737 .
C(49) H(7) 3.401 2_666
C(49) H(13) 3.264 1_665
C(49) H(51) 3.286 .
C(49) H(52) 3.233 .
C(49) H(59) 2.687 .
C(50) H(13) 3.316 1_665
C(50) H(50) 2.032 .
C(50) H(51) 2.050 .
C(51) H(1) 2.949 1_665
C(51) H(13) 3.309 1_665
C(51) H(15) 3.512 1_665
C(51) H(47) 3.550 1_565
C(51) H(48) 3.476 1_565
C(51) H(50) 3.271 .
C(51) H(52) 3.270 .
C(52) H(1) 3.536 1_665
C(52) H(13) 3.187 1_665
C(52) H(15) 3.351 1_665
C(52) H(51) 2.060 .
C(52) H(52) 2.020 .
C(53) H(13) 3.120 1_665
C(53) H(50) 3.235 .
C(53) H(51) 3.282 .
C(53) H(53) 2.649 .
C(53) H(56) 3.157 .
C(54) H(7) 3.552 2_666
C(54) H(50) 2.616 .
C(54) H(51) 2.674 .
C(55) H(1) 3.547 1_665
C(55) H(15) 3.596 1_665
C(55) H(49) 3.482 1_565
C(55) H(51) 2.657 .
C(55) H(52) 2.633 .
C(56) H(45) 3.573 .
C(56) H(52) 2.753 .
C(56) H(53) 2.036 .
C(56) H(55) 2.047 .
C(56) H(56) 2.795 .
C(56) H(59) 3.531 .
C(56) H(61) 3.306 .
C(57) H(45) 3.407 .
C(57) H(52) 2.657 .
C(57) H(54) 3.268 .
C(57) H(55) 3.241 .
C(57) H(59) 3.588 .
C(58) H(39) 3.460 .
C(58) H(45) 3.558 .
C(58) H(53) 2.025 .
C(58) H(54) 2.037 .
C(59) H(29) 3.377 2_665
C(59) H(37) 3.513 2_665
C(59) H(53) 3.253 .
C(59) H(55) 3.257 .
C(60) H(54) 2.034 .
C(60) H(55) 2.028 .
C(61) H(53) 3.240 .
C(61) H(54) 3.269 .
C(61) H(56) 2.968 .
C(61) H(61) 3.252 .
C(62) H(39) 3.178 .
C(62) H(53) 2.577 .
C(62) H(54) 2.689 .
C(63) H(54) 2.673 .
C(63) H(55) 2.612 .
C(64) H(13) 3.551 1_665
C(64) H(50) 3.381 .
C(64) H(52) 3.464 .
C(64) H(55) 2.760 .
C(64) H(56) 2.022 .
C(64) H(58) 2.037 .
C(64) H(61) 2.865 .
C(65) H(13) 3.304 1_665
C(65) H(24) 3.534 1_655
C(65) H(52) 3.321 .
C(65) H(55) 2.914 .
C(65) H(57) 3.268 .
C(65) H(58) 3.219 .
C(66) H(13) 3.533 1_665
C(66) H(24) 3.437 1_655
C(66) H(56) 2.019 .
C(66) H(57) 2.046 .
C(67) H(11) 3.186 1_665
C(67) H(22) 3.593 1_655
C(67) H(24) 3.431 1_655
C(67) H(56) 3.253 .
C(67) H(58) 3.246 .
C(68) H(11) 2.943 1_665
C(68) H(22) 3.390 1_655
C(68) H(24) 3.512 1_655
C(68) H(57) 2.031 .
C(68) H(58) 2.022 .
C(69) H(8) 3.203 2_666
C(69) H(11) 3.290 1_665
C(69) H(50) 3.544 .
C(69) H(56) 3.219 .
C(69) H(57) 3.261 .
C(69) H(61) 2.798 .
C(70) H(56) 2.629 .
C(70) H(57) 2.647 .
C(71) H(11) 3.372 1_665
C(71) H(22) 3.569 1_655
C(71) H(44) 3.506 1_655
C(71) H(57) 2.647 .
C(71) H(58) 2.630 .
C(72) H(9) 3.400 2_666
C(72) H(45) 3.457 .
C(72) H(50) 2.835 .
C(72) H(53) 3.433 .
C(72) H(55) 3.434 .
C(72) H(58) 2.797 .
C(72) H(59) 2.041 .
C(72) H(61) 2.040 .
C(73) H(9) 3.338 2_666
C(73) H(45) 3.292 .
C(73) H(50) 2.818 .
C(73) H(53) 3.489 .
C(73) H(60) 3.273 .
C(73) H(61) 3.241 .
C(74) H(9) 3.423 2_666
C(74) H(16) 3.51(6) 2_666
C(74) H(45) 3.246 .
C(74) H(46) 3.580 .
C(74) H(59) 2.025 .
C(74) H(60) 2.044 .
C(75) H(9) 3.536 2_666
C(75) H(16) 3.44(6) 2_666
C(75) H(45) 3.375 .
C(75) H(46) 3.344 .
C(75) H(59) 3.260 .
C(75) H(61) 3.260 .
C(76) H(9) 3.574 2_666
C(76) H(45) 3.475 .
C(76) H(60) 2.037 .
C(76) H(61) 2.028 .
C(77) H(9) 3.495 2_666
C(77) H(45) 3.521 .
C(77) H(55) 3.332 .
C(77) H(58) 2.735 .
C(77) H(59) 3.240 .
C(77) H(60) 3.273 .
C(78) H(16) 3.32(7) 2_666
C(78) H(59) 2.615 .
C(78) H(60) 2.669 .
C(79) H(60) 2.627 .
C(79) H(61) 2.633 .
B(1) H(50) 2.770 .
B(1) H(52) 2.797 .
B(1) H(53) 2.786 .
B(1) H(55) 2.800 .
B(1) H(56) 2.725 .
B(1) H(58) 2.820 .
B(1) H(59) 2.801 .
B(1) H(61) 2.779 .
H(1) F(2) 3.557 1_445
H(1) F(8) 2.960 1_445
H(1) F(9) 2.584 1_445
H(1) C(1) 2.045 .
H(1) C(2) 3.226 .
H(1) C(5) 2.867 .
H(1) C(10) 3.190 .
H(1) C(51) 2.949 1_445
H(1) C(52) 3.536 1_445
H(1) C(55) 3.547 1_445
H(1) H(2) 1.600 .
H(1) H(3) 1.600 .
H(1) H(5) 3.579 .
H(1) H(15) 2.648 .
H(1) H(48) 2.991 1_455
H(1) H(49) 3.355 1_455
H(1) H(51) 2.429 1_445
H(2) Ir(1) 3.293 .
H(2) F(9) 3.507 1_445
H(2) C(1) 2.045 .
H(2) C(2) 3.256 .
H(2) C(5) 2.883 .
H(2) C(10) 3.187 .
H(2) H(1) 1.600 .
H(2) H(3) 1.600 .
H(2) H(15) 2.617 .
H(2) H(21) 3.191 .
H(3) F(13) 2.901 1_455
H(3) F(14) 2.901 1_455
H(3) F(15) 3.598 1_455
H(3) F(21) 3.261 1_455
H(3) C(1) 2.045 .
H(3) C(2) 2.706 .
H(3) C(5) 3.392 .
H(3) C(7) 2.799 .
H(3) H(1) 1.600 .
H(3) H(2) 1.600 .
H(3) H(5) 2.643 .
H(3) H(6) 2.633 .
H(3) H(21) 2.758 .
H(3) H(48) 3.335 1_455
H(4) F(29) 3.470 2_666
H(4) F(30) 3.000 2_666
H(4) F(31) 2.848 2_666
H(4) F(32) 3.595 2_666
H(4) F(45) 3.475 1_455
H(4) F(46) 3.064 1_455
H(4) F(47) 3.008 1_455
H(4) F(48) 3.305 1_455
H(4) F(48) 3.527 2_666
H(4) F(49) 2.979 2_666
H(4) F(50) 3.586 2_666
H(4) C(1) 3.398 .
H(4) C(2) 2.055 .
H(4) C(3) 2.671 .
H(4) C(8) 2.761 .
H(4) H(5) 1.600 .
H(4) H(6) 1.600 .
H(4) H(8) 2.564 .
H(4) H(9) 2.641 .
H(4) H(19) 3.102 .
H(4) H(58) 3.486 2_666
H(5) F(2) 3.222 1_445
H(5) F(30) 3.274 2_666
H(5) F(31) 3.184 2_666
H(5) F(44) 3.177 1_455
H(5) F(45) 2.751 1_455
H(5) F(46) 2.696 1_455
H(5) F(47) 2.990 1_455
H(5) F(48) 3.508 1_455
H(5) C(1) 2.864 .
H(5) C(2) 2.055 .
H(5) C(3) 3.182 .
H(5) C(6) 3.175 .
H(5) H(1) 3.579 .
H(5) H(3) 2.643 .
H(5) H(4) 1.600 .
H(5) H(6) 1.600 .
H(5) H(8) 3.550 .
H(6) Ir(1) 3.360 .
H(6) F(45) 3.495 1_455
H(6) F(46) 2.975 1_455
H(6) F(47) 2.917 1_455
H(6) F(48) 3.437 1_455
H(6) F(49) 3.280 2_666
H(6) C(1) 2.895 .
H(6) C(2) 2.055 .
H(6) C(3) 3.238 .
H(6) C(6) 3.209 .
H(6) C(11) 3.481 .
H(6) C(15) 2.951 .
H(6) C(16) 2.834 .
H(6) C(17) 3.237 .
H(6) H(3) 2.633 .
H(6) H(4) 1.600 .
H(6) H(5) 1.600 .
H(6) H(19) 2.424 .
H(6) H(21) 2.253 .
H(6) H(23) 2.706 .
H(7) F(1) 2.857 2_666
H(7) F(3) 3.321 2_666
H(7) C(2) 3.375 .
H(7) C(3) 2.049 .
H(7) C(4) 2.650 .
H(7) C(9) 2.724 .
H(7) C(49) 3.401 2_666
H(7) C(54) 3.552 2_666
H(7) H(8) 1.600 .
H(7) H(9) 1.600 .
H(7) H(10) 2.588 .
H(7) H(12) 2.541 .
H(7) H(12) 3.341 2_556
H(7) H(50) 2.508 2_666
H(7) H(58) 3.594 2_666
H(8) F(1) 3.278 1_445
H(8) F(28) 3.323 2_666
H(8) F(29) 2.641 2_666
H(8) F(30) 2.534 2_666
H(8) F(31) 3.230 2_666
H(8) C(2) 2.865 .
H(8) C(3) 2.049 .
H(8) C(4) 3.194 .
H(8) C(7) 3.127 .
H(8) C(69) 3.203 2_666
H(8) H(4) 2.564 .
H(8) H(5) 3.550 .
H(8) H(7) 1.600 .
H(8) H(9) 1.600 .
H(8) H(12) 3.518 .
H(8) H(12) 2.988 2_556
H(8) H(50) 3.081 2_666
H(8) H(58) 2.431 2_666
H(9) Ir(1) 3.326 .
H(9) C(2) 2.879 .
H(9) C(3) 2.049 .
H(9) C(4) 3.210 .
H(9) C(7) 3.203 .
H(9) C(72) 3.400 2_666
H(9) C(73) 3.338 2_666
H(9) C(74) 3.423 2_666
H(9) C(75) 3.536 2_666
H(9) C(76) 3.574 2_666
H(9) C(77) 3.495 2_666
H(9) H(4) 2.641 .
H(9) H(7) 1.600 .
H(9) H(8) 1.600 .
H(9) H(16) 3.235 .
H(9) H(50) 3.052 2_666
H(9) H(58) 3.137 2_666
H(10) Ir(1) 3.379 .
H(10) F(1) 3.403 2_666
H(10) F(3) 3.408 2_666
H(10) F(28) 2.848 1_445
H(10) F(29) 3.150 1_445
H(10) F(36) 3.013 1_445
H(10) C(3) 2.893 .
H(10) C(4) 2.042 .
H(10) C(5) 3.215 .
H(10) C(8) 3.174 .
H(10) C(18) 3.243 .
H(10) C(19) 3.248 .
H(10) C(20) 3.005 .
H(10) C(21) 3.001 .
H(10) C(22) 3.466 .
H(10) C(23) 3.502 .
H(10) H(7) 2.588 .
H(10) H(11) 1.600 .
H(10) H(12) 1.600 .
H(11) F(28) 2.891 1_445
H(11) F(29) 3.028 1_445
H(11) F(30) 3.499 1_445
H(11) F(36) 3.059 1_445
H(11) C(3) 3.372 .
H(11) C(4) 2.043 .
H(11) C(5) 2.655 .
H(11) C(10) 2.712 .
H(11) C(67) 3.186 1_445
H(11) C(68) 2.943 1_445
H(11) C(69) 3.290 1_445
H(11) C(71) 3.372 1_445
H(11) H(10) 1.600 .
H(11) H(12) 1.600 .
H(11) H(13) 2.482 .
H(11) H(14) 2.616 .
H(11) H(57) 3.504 1_445
H(12) F(1) 3.120 1_445
H(12) F(1) 2.891 2_666
H(12) F(28) 2.869 1_445
H(12) F(29) 2.778 1_445
H(12) F(30) 3.242 1_445
H(12) F(36) 3.500 1_445
H(12) C(3) 2.840 .
H(12) C(4) 2.042 .
H(12) C(5) 3.201 .
H(12) C(8) 3.100 .
H(12) C(8) 3.587 2_556
H(12) H(7) 2.541 .
H(12) H(7) 3.341 2_556
H(12) H(8) 3.518 .
H(12) H(8) 2.988 2_556
H(12) H(10) 1.600 .
H(12) H(11) 1.600 .
H(12) H(13) 3.558 .
H(13) C(1) 3.243 .
H(13) C(4) 2.857 .
H(13) C(5) 2.052 .
H(13) C(9) 3.083 .
H(13) C(48) 3.221 1_445
H(13) C(49) 3.264 1_445
H(13) C(50) 3.316 1_445
H(13) C(51) 3.309 1_445
H(13) C(52) 3.187 1_445
H(13) C(53) 3.120 1_445
H(13) C(64) 3.551 1_445
H(13) C(65) 3.304 1_445
H(13) C(66) 3.533 1_445
H(13) H(11) 2.482 .
H(13) H(12) 3.558 .
H(13) H(14) 1.600 .
H(13) H(15) 1.600 .
H(13) H(52) 3.552 1_445
H(13) H(56) 3.497 1_445
H(14) Ir(1) 3.246 .
H(14) F(22) 3.447 1_445
H(14) F(27) 3.216 1_445
H(14) C(1) 3.243 .
H(14) C(4) 2.874 .
H(14) C(5) 2.052 .
H(14) C(9) 3.170 .
H(14) C(14) 3.170 .
H(14) H(11) 2.616 .
H(14) H(13) 1.600 .
H(14) H(15) 1.600 .
H(14) H(17) 2.641 .
H(15) F(7) 3.505 1_445
H(15) F(8) 2.780 1_445
H(15) F(9) 3.210 1_445
H(15) C(1) 2.704 .
H(15) C(4) 3.383 .
H(15) C(5) 2.052 .
H(15) C(6) 2.795 .
H(15) C(51) 3.512 1_445
H(15) C(52) 3.351 1_445
H(15) C(55) 3.596 1_445
H(15) H(1) 2.648 .
H(15) H(2) 2.617 .
H(15) H(13) 1.600 .
H(15) H(14) 1.600 .
H(15) H(17) 3.532 .
H(16) Ir(1) 2.79(7) .
H(16) S(1) 3.58(6) .
H(16) F(37) 3.39(6) 2_666
H(16) F(38) 2.73(6) 2_666
H(16) F(39) 2.47(7) 2_666
H(16) F(40) 2.98(7) 2_666
H(16) C(11) 2.10(6) .
H(16) C(13) 2.21(6) .
H(16) C(14) 3.30(7) .
H(16) C(15) 2.79(6) .
H(16) C(18) 2.76(6) .
H(16) C(19) 3.24(6) .
H(16) C(21) 3.10(6) .
H(16) C(44) 3.48(5) .
H(16) C(47) 3.44(5) .
H(16) C(74) 3.51(6) 2_666
H(16) C(75) 3.44(6) 2_666
H(16) C(78) 3.32(7) 2_666
H(16) H(9) 3.235 .
H(16) H(18) 2.910 .
H(16) H(19) 2.714 .
H(16) H(47) 2.651 .
H(16) H(60) 3.166 2_666
H(17) Ir(1) 2.80(5) .
H(17) S(1) 2.40(5) .
H(17) C(5) 3.51(5) .
H(17) C(10) 3.34(5) .
H(17) C(11) 3.40(6) .
H(17) C(12) 3.32(6) .
H(17) C(13) 2.20(6) .
H(17) C(18) 3.24(6) .
H(17) C(19) 2.67(6) .
H(17) C(20) 3.11(5) .
H(17) C(24) 3.21(5) .
H(17) C(25) 3.22(5) .
H(17) C(30) 2.78(5) .
H(17) C(31) 2.58(5) .
H(17) C(32) 3.18(6) .
H(17) C(35) 3.54(5) .
H(17) C(36) 2.88(5) .
H(17) H(14) 2.641 .
H(17) H(15) 3.532 .
H(17) H(28) 3.585 .
H(17) H(30) 2.937 .
H(17) H(31) 2.630 .
H(18) S(1) 3.277 .
H(18) F(50) 3.465 2_666
H(18) F(51) 3.324 2_666
H(18) C(11) 2.033 .
H(18) C(12) 2.883 .
H(18) C(16) 2.059 .
H(18) C(17) 2.722 .
H(18) C(39) 2.788 .
H(18) C(40) 2.620 .
H(18) C(41) 2.667 .
H(18) C(42) 2.919 .
H(18) C(43) 3.055 .
H(18) C(44) 3.014 .
H(18) C(45) 3.514 .
H(18) H(16) 2.910 .
H(18) H(19) 1.597 .
H(18) H(20) 2.347 .
H(18) H(21) 2.857 .
H(18) H(22) 2.410 .
H(18) H(23) 3.327 .
H(18) H(24) 3.432 .
H(18) H(39) 3.149 .
H(18) H(43) 3.531 .
H(18) H(60) 3.503 2_666
H(19) Ir(1) 3.260 .
H(19) F(49) 2.885 2_666
H(19) F(50) 2.666 2_666
H(19) F(51) 2.854 2_666
H(19) C(2) 3.455 .
H(19) C(7) 3.076 .
H(19) C(11) 2.033 .
H(19) C(12) 2.793 .
H(19) C(16) 2.059 .
H(19) C(17) 2.668 .
H(19) H(4) 3.102 .
H(19) H(6) 2.424 .
H(19) H(16) 2.714 .
H(19) H(18) 1.597 .
H(19) H(20) 2.857 .
H(19) H(21) 2.390 .
H(19) H(22) 2.622 .
H(19) H(23) 2.787 .
H(19) H(24) 3.599 .
H(19) H(60) 3.262 2_666
H(20) S(1) 2.874 .
H(20) C(11) 2.764 .
H(20) C(15) 2.067 .
H(20) C(17) 2.063 .
H(20) C(40) 3.115 .
H(20) C(45) 2.879 .
H(20) H(18) 2.347 .
H(20) H(19) 2.857 .
H(20) H(21) 1.600 .
H(20) H(22) 2.538 .
H(20) H(23) 2.810 .
H(20) H(24) 2.215 .
H(20) H(36) 3.024 .
H(20) H(41) 2.620 .
H(20) H(43) 2.589 .
H(21) Ir(1) 3.576 .
H(21) S(1) 3.228 .
H(21) F(13) 3.299 1_455
H(21) F(20) 3.471 1_455
H(21) F(21) 3.092 1_455
H(21) C(1) 3.571 .
H(21) C(2) 3.508 .
H(21) C(6) 3.288 .
H(21) C(7) 3.148 .
H(21) C(11) 2.712 .
H(21) C(15) 2.067 .
H(21) C(17) 2.063 .
H(21) H(2) 3.191 .
H(21) H(3) 2.758 .
H(21) H(6) 2.253 .
H(21) H(18) 2.857 .
H(21) H(19) 2.390 .
H(21) H(20) 1.600 .
H(21) H(22) 2.817 .
H(21) H(23) 2.223 .
H(21) H(24) 2.524 .
H(22) F(31) 3.453 1_455
H(22) F(32) 2.892 1_455
H(22) F(33) 2.735 1_455
H(22) F(34) 3.241 1_455
H(22) F(49) 3.420 2_666
H(22) F(50) 2.937 2_666
H(22) F(51) 2.959 2_666
H(22) C(15) 2.536 .
H(22) C(16) 2.059 .
H(22) C(41) 3.305 .
H(22) C(67) 3.593 1_455
H(22) C(68) 3.390 1_455
H(22) C(71) 3.569 1_455
H(22) H(18) 2.410 .
H(22) H(19) 2.622 .
H(22) H(20) 2.538 .
H(22) H(21) 2.817 .
H(22) H(23) 1.600 .
H(22) H(24) 1.600 .
H(22) H(39) 3.048 .
H(22) H(43) 3.451 .
H(23) F(46) 3.278 1_455
H(23) F(47) 2.883 1_455
H(23) F(48) 3.288 1_455
H(23) F(49) 3.222 2_666
H(23) F(50) 3.139 2_666
H(23) F(51) 3.518 2_666
H(23) C(15) 2.943 .
H(23) C(16) 2.059 .
H(23) H(6) 2.706 .
H(23) H(18) 3.327 .
H(23) H(19) 2.787 .
H(23) H(20) 2.810 .
H(23) H(21) 2.223 .
H(23) H(22) 1.600 .
H(23) H(24) 1.600 .
H(23) H(55) 3.251 1_455
H(23) H(61) 2.867 1_455
H(24) F(20) 3.382 1_455
H(24) F(21) 3.297 1_455
H(24) C(15) 3.306 .
H(24) C(16) 2.059 .
H(24) C(65) 3.534 1_455
H(24) C(66) 3.437 1_455
H(24) C(67) 3.431 1_455
H(24) C(68) 3.512 1_455
H(24) H(18) 3.432 .
H(24) H(19) 3.599 .
H(24) H(20) 2.215 .
H(24) H(21) 2.524 .
H(24) H(22) 1.600 .
H(24) H(23) 1.600 .
H(24) H(43) 3.179 .
H(24) H(55) 2.893 1_455
H(25) F(12) 2.703 2_665
H(25) F(24) 2.705 2_765
H(25) F(25) 2.548 2_765
H(25) F(26) 3.221 2_765
H(25) C(24) 3.265 .
H(25) C(25) 2.033 .
H(25) C(27) 2.033 .
H(25) C(28) 3.257 .
H(25) C(30) 2.643 .
H(25) C(31) 3.084 .
H(25) C(35) 3.593 .
H(25) C(36) 3.105 .
H(25) C(45) 3.273 2_665
H(25) H(26) 2.330 .
H(25) H(31) 3.024 .
H(25) H(32) 2.760 .
H(25) H(38) 3.519 .
H(25) H(42) 2.735 2_665
H(25) H(43) 3.011 2_665
H(26) F(24) 2.955 2_765
H(26) F(25) 3.464 2_765
H(26) C(25) 3.257 .
H(26) C(26) 2.032 .
H(26) C(28) 2.029 .
H(26) C(29) 3.279 .
H(26) H(25) 2.330 .
H(26) H(27) 2.316 .
H(26) H(43) 3.474 2_665
H(27) F(14) 3.475 .
H(27) F(15) 2.538 .
H(27) F(16) 2.421 .
H(27) F(17) 2.828 .
H(27) C(24) 3.252 .
H(27) C(26) 3.253 .
H(27) C(27) 2.022 .
H(27) C(29) 2.035 .
H(27) C(39) 2.606 .
H(27) C(40) 3.388 .
H(27) C(44) 3.162 .
H(27) C(47) 3.366 .
H(27) H(26) 2.316 .
H(27) H(37) 3.056 2_665
H(27) H(38) 3.361 2_665
H(27) H(42) 3.534 .
H(27) H(49) 2.716 .
H(28) F(10) 3.366 2_665
H(28) F(22) 2.947 1_445
H(28) F(23) 3.498 1_445
H(28) F(26) 3.343 1_445
H(28) F(27) 2.959 1_445
H(28) C(30) 3.271 .
H(28) C(31) 2.035 .
H(28) C(33) 2.021 .
H(28) C(34) 3.221 .
H(28) C(36) 2.645 .
H(28) C(37) 2.662 .
H(28) H(17) 3.585 .
H(28) H(30) 2.407 .
H(28) H(31) 3.503 .
H(28) H(32) 3.022 .
H(28) H(32) 3.203 2_655
H(28) H(33) 3.516 .
H(28) H(34) 2.436 .
H(28) H(35) 3.043 .
H(29) F(17) 3.244 2_665
H(29) F(18) 2.863 2_665
H(29) F(19) 3.308 2_665
H(29) C(30) 3.246 .
H(29) C(32) 3.220 .
H(29) C(33) 2.006 .
H(29) C(35) 2.027 .
H(29) C(37) 2.654 .
H(29) C(38) 2.638 .
H(29) C(59) 3.377 2_665
H(29) H(33) 2.452 .
H(29) H(34) 3.520 .
H(29) H(35) 3.008 .
H(29) H(36) 3.013 .
H(29) H(37) 2.403 .
H(29) H(38) 3.498 .
H(29) H(54) 3.101 2_665
H(30) F(5) 3.485 1_545
H(30) F(10) 3.155 1_545
H(30) F(26) 3.399 1_445
H(30) F(27) 2.975 1_445
H(30) C(30) 3.299 .
H(30) C(31) 2.049 .
H(30) C(32) 2.594 .
H(30) H(17) 2.937 .
H(30) H(28) 2.407 .
H(30) H(31) 1.600 .
H(30) H(32) 1.600 .
H(30) H(32) 3.331 2_655
H(31) F(4) 2.799 1_545
H(31) F(5) 2.603 1_545
H(31) F(6) 3.581 1_545
H(31) C(14) 3.183 .
H(31) C(19) 3.598 .
H(31) C(24) 3.282 .
H(31) C(25) 2.582 .
H(31) C(26) 2.898 .
H(31) C(30) 2.655 .
H(31) C(31) 2.049 .
H(31) C(32) 3.257 .
H(31) H(17) 2.630 .
H(31) H(25) 3.024 .
H(31) H(28) 3.503 .
H(31) H(30) 1.600 .
H(31) H(32) 1.600 .
H(32) F(5) 3.451 1_545
H(32) F(25) 3.551 2_765
H(32) F(26) 3.147 2_765
H(32) F(27) 3.505 2_765
H(32) C(25) 3.265 .
H(32) C(26) 3.142 .
H(32) C(30) 2.992 .
H(32) C(31) 2.049 .
H(32) C(32) 2.948 .
H(32) H(25) 2.760 .
H(32) H(28) 3.022 .
H(32) H(28) 3.203 2_655
H(32) H(30) 1.600 .
H(32) H(30) 3.331 2_655
H(32) H(31) 1.600 .
H(33) F(7) 3.052 1_445
H(33) F(8) 2.861 1_445
H(33) F(9) 3.584 1_445
H(33) C(32) 3.271 .
H(33) C(33) 2.072 .
H(33) C(34) 2.637 .
H(33) H(28) 3.516 .
H(33) H(29) 2.452 .
H(33) H(34) 1.600 .
H(33) H(35) 1.600 .
H(34) F(6) 3.463 2_665
H(34) F(7) 3.394 1_445
H(34) F(7) 3.489 2_665
H(34) F(8) 3.594 1_445
H(34) F(22) 2.838 1_445
H(34) F(23) 3.260 1_445
H(34) C(32) 2.624 .
H(34) C(33) 2.072 .
H(34) C(34) 3.272 .
H(34) H(28) 2.436 .
H(34) H(29) 3.520 .
H(34) H(33) 1.600 .
H(34) H(35) 1.600 .
H(35) F(6) 3.164 2_665
H(35) F(7) 3.266 2_665
H(35) F(10) 3.546 2_665
H(35) C(32) 2.966 .
H(35) C(33) 2.073 .
H(35) C(34) 2.948 .
H(35) H(28) 3.043 .
H(35) H(29) 3.008 .
H(35) H(33) 1.600 .
H(35) H(34) 1.600 .
H(35) H(52) 3.101 2_665
H(36) S(1) 2.863 .
H(36) C(24) 3.201 .
H(36) C(25) 3.258 .
H(36) C(30) 2.980 .
H(36) C(34) 2.958 .
H(36) C(35) 2.053 .
H(36) H(20) 3.024 .
H(36) H(29) 3.013 .
H(36) H(37) 1.600 .
H(36) H(38) 1.600 .
H(36) H(41) 2.926 .
H(37) F(15) 3.497 2_665
H(37) F(16) 2.704 2_665
H(37) F(17) 2.444 2_665
H(37) F(18) 2.736 2_665
H(37) C(28) 3.595 2_665
H(37) C(30) 3.281 .
H(37) C(34) 2.591 .
H(37) C(35) 2.053 .
H(37) C(59) 3.513 2_665
H(37) H(27) 3.056 2_665
H(37) H(29) 2.403 .
H(37) H(36) 1.600 .
H(37) H(38) 1.600 .
H(37) H(42) 3.562 2_665
H(37) H(54) 2.727 2_665
H(38) S(1) 3.528 .
H(38) C(24) 2.956 .
H(38) C(25) 2.582 .
H(38) C(26) 3.188 .
H(38) C(28) 3.500 2_665
H(38) C(30) 2.643 .
H(38) C(34) 3.253 .
H(38) C(35) 2.053 .
H(38) H(25) 3.519 .
H(38) H(27) 3.361 2_665
H(38) H(29) 3.498 .
H(38) H(36) 1.600 .
H(38) H(37) 1.600 .
H(38) H(41) 2.765 .
H(38) H(42) 2.737 2_665
H(38) H(54) 3.347 2_665
H(39) F(11) 2.632 .
H(39) F(12) 3.061 .
H(39) F(33) 3.468 1_455
H(39) F(34) 3.244 1_455
H(39) C(39) 3.258 .
H(39) C(40) 2.030 .
H(39) C(42) 2.015 .
H(39) C(43) 3.223 .
H(39) C(45) 2.648 .
H(39) C(46) 2.659 .
H(39) C(58) 3.460 .
H(39) C(62) 3.178 .
H(39) H(18) 3.149 .
H(39) H(22) 3.048 .
H(39) H(41) 3.516 .
H(39) H(42) 3.003 .
H(39) H(43) 2.429 .
H(39) H(44) 2.437 .
H(39) H(45) 3.041 .
H(39) H(46) 3.513 .
H(39) H(54) 3.565 .
H(39) H(57) 3.263 1_455
H(40) F(39) 3.025 2_666
H(40) F(40) 2.650 2_666
H(40) F(44) 3.498 .
H(40) F(45) 3.479 .
H(40) C(39) 3.249 .
H(40) C(41) 3.223 .
H(40) C(42) 2.024 .
H(40) C(44) 2.032 .
H(40) C(46) 2.666 .
H(40) C(47) 2.645 .
H(40) H(44) 3.531 .
H(40) H(45) 3.022 .
H(40) H(46) 2.457 .
H(40) H(47) 3.028 .
H(40) H(48) 2.405 .
H(40) H(49) 3.501 .
H(40) H(60) 3.375 2_666
H(41) S(1) 3.334 .
H(41) C(16) 3.539 .
H(41) C(24) 2.717 .
H(41) C(25) 3.538 .
H(41) C(28) 3.310 .
H(41) C(29) 2.544 .
H(41) C(38) 3.295 .
H(41) C(39) 2.639 .
H(41) C(40) 2.050 .
H(41) C(41) 3.270 .
H(41) H(20) 2.620 .
H(41) H(36) 2.926 .
H(41) H(38) 2.765 .
H(41) H(39) 3.516 .
H(41) H(42) 1.600 .
H(41) H(43) 1.600 .
H(42) F(12) 2.617 .
H(42) C(25) 3.576 2_665
H(42) C(26) 3.014 2_665
H(42) C(27) 3.587 2_665
H(42) C(28) 3.491 .
H(42) C(29) 3.205 .
H(42) C(38) 3.461 2_665
H(42) C(39) 2.977 .
H(42) C(40) 2.050 .
H(42) C(41) 2.933 .
H(42) H(25) 2.735 2_665
H(42) H(27) 3.534 .
H(42) H(37) 3.562 2_665
H(42) H(38) 2.737 2_665
H(42) H(39) 3.003 .
H(42) H(41) 1.600 .
H(42) H(43) 1.600 .
H(42) H(54) 2.947 .
H(43) F(12) 3.085 .
H(43) F(24) 3.192 1_455
H(43) F(25) 3.010 1_455
H(43) C(16) 3.359 .
H(43) C(17) 3.515 .
H(43) C(26) 3.501 2_665
H(43) C(39) 3.285 .
H(43) C(40) 2.050 .
H(43) C(41) 2.615 .
H(43) H(18) 3.531 .
H(43) H(20) 2.589 .
H(43) H(22) 3.451 .
H(43) H(24) 3.179 .
H(43) H(25) 3.011 2_665
H(43) H(26) 3.474 2_665
H(43) H(39) 2.429 .
H(43) H(41) 1.600 .
H(43) H(42) 1.600 .
H(44) F(11) 3.551 .
H(44) F(32) 3.141 1_455
H(44) F(33) 2.520 1_455
H(44) F(34) 2.197 1_455
H(44) F(35) 2.720 1_455
H(44) F(36) 3.396 1_455
H(44) F(41) 3.028 .
H(44) F(42) 3.417 .
H(44) F(43) 3.379 2_666
H(44) F(51) 3.522 2_666
H(44) C(41) 2.622 .
H(44) C(42) 2.057 .
H(44) C(43) 3.275 .
H(44) C(71) 3.506 1_455
H(44) H(39) 2.437 .
H(44) H(40) 3.531 .
H(44) H(45) 1.600 .
H(44) H(46) 1.600 .
H(45) F(41) 3.526 .
H(45) C(41) 2.960 .
H(45) C(42) 2.057 .
H(45) C(43) 2.951 .
H(45) C(56) 3.573 .
H(45) C(57) 3.407 .
H(45) C(58) 3.558 .
H(45) C(72) 3.457 .
H(45) C(73) 3.292 .
H(45) C(74) 3.246 .
H(45) C(75) 3.375 .
H(45) C(76) 3.475 .
H(45) C(77) 3.521 .
H(45) H(39) 3.041 .
H(45) H(40) 3.022 .
H(45) H(44) 1.600 .
H(45) H(46) 1.600 .
H(46) F(34) 3.591 1_455
H(46) F(41) 3.485 .
H(46) F(43) 3.285 2_666
H(46) F(44) 3.537 .
H(46) F(51) 3.566 2_666
H(46) C(41) 3.263 .
H(46) C(42) 2.057 .
H(46) C(43) 2.632 .
H(46) C(74) 3.580 .
H(46) C(75) 3.344 .
H(46) H(39) 3.513 .
H(46) H(40) 2.457 .
H(46) H(44) 1.600 .
H(46) H(45) 1.600 .
H(46) H(60) 3.428 .
H(46) H(60) 3.233 2_666
H(47) F(4) 3.297 1_545
H(47) F(38) 3.496 2_666
H(47) F(39) 2.812 2_666
H(47) F(40) 3.158 2_666
H(47) C(11) 3.573 .
H(47) C(12) 2.701 .
H(47) C(13) 3.010 .
H(47) C(18) 3.065 .
H(47) C(19) 3.440 .
H(47) C(21) 3.539 .
H(47) C(29) 3.280 .
H(47) C(39) 2.967 .
H(47) C(43) 2.965 .
H(47) C(44) 2.051 .
H(47) C(51) 3.550 1_545
H(47) H(16) 2.651 .
H(47) H(40) 3.028 .
H(47) H(48) 1.600 .
H(47) H(49) 1.600 .
H(47) H(51) 2.788 1_545
H(48) F(2) 3.182 1_545
H(48) F(14) 3.399 .
H(48) F(39) 3.239 2_666
H(48) F(40) 3.280 2_666
H(48) C(39) 3.270 .
H(48) C(43) 2.591 .
H(48) C(44) 2.051 .
H(48) C(51) 3.476 1_545
H(48) H(1) 2.991 1_655
H(48) H(3) 3.335 1_655
H(48) H(40) 2.405 .
H(48) H(47) 1.600 .
H(48) H(49) 1.600 .
H(48) H(51) 2.533 1_545
H(49) F(4) 2.709 1_545
H(49) F(9) 2.825 1_545
H(49) F(15) 3.537 .
H(49) C(24) 3.413 .
H(49) C(28) 2.715 .
H(49) C(29) 2.551 .
H(49) C(39) 2.627 .
H(49) C(43) 3.253 .
H(49) C(44) 2.051 .
H(49) C(55) 3.482 1_545
H(49) H(1) 3.355 1_655
H(49) H(27) 2.716 .
H(49) H(40) 3.501 .
H(49) H(47) 1.600 .
H(49) H(48) 1.600 .
H(49) H(51) 2.816 1_545
H(50) F(1) 2.732 .
H(50) F(3) 2.810 .
H(50) C(8) 3.041 2_666
H(50) C(48) 2.031 .
H(50) C(50) 2.032 .
H(50) C(51) 3.271 .
H(50) C(53) 3.235 .
H(50) C(54) 2.616 .
H(50) C(64) 3.381 .
H(50) C(69) 3.544 .
H(50) C(72) 2.835 .
H(50) C(73) 2.818 .
H(50) B(1) 2.770 .
H(50) H(7) 2.508 2_666
H(50) H(8) 3.081 2_666
H(50) H(9) 3.052 2_666
H(50) H(58) 3.253 .
H(50) H(59) 2.512 .
H(51) F(2) 2.419 .
H(51) F(4) 2.834 .
H(51) F(5) 3.435 .
H(51) F(8) 3.139 .
H(51) F(9) 2.578 .
H(51) C(6) 3.312 1_665
H(51) C(47) 2.874 1_565
H(51) C(49) 3.286 .
H(51) C(50) 2.050 .
H(51) C(52) 2.060 .
H(51) C(53) 3.282 .
H(51) C(54) 2.674 .
H(51) C(55) 2.657 .
H(51) H(1) 2.429 1_665
H(51) H(47) 2.788 1_565
H(51) H(48) 2.533 1_565
H(51) H(49) 2.816 1_565
H(52) F(5) 3.026 .
H(52) F(6) 2.420 .
H(52) F(7) 2.499 .
H(52) F(8) 3.375 .
H(52) C(48) 2.037 .
H(52) C(49) 3.233 .
H(52) C(51) 3.270 .
H(52) C(52) 2.020 .
H(52) C(55) 2.633 .
H(52) C(56) 2.753 .
H(52) C(57) 2.657 .
H(52) C(64) 3.464 .
H(52) C(65) 3.321 .
H(52) B(1) 2.797 .
H(52) H(13) 3.552 1_665
H(52) H(35) 3.101 2_665
H(52) H(53) 2.416 .
H(52) H(56) 2.721 .
H(53) F(10) 2.736 .
H(53) F(11) 2.718 .
H(53) C(22) 3.059 1_565
H(53) C(48) 2.748 .
H(53) C(53) 2.649 .
H(53) C(56) 2.036 .
H(53) C(58) 2.025 .
H(53) C(59) 3.253 .
H(53) C(61) 3.240 .
H(53) C(62) 2.577 .
H(53) C(72) 3.433 .
H(53) C(73) 3.489 .
H(53) B(1) 2.786 .
H(53) H(52) 2.416 .
H(53) H(59) 3.127 .
H(54) F(12) 2.454 .
H(54) F(14) 3.433 .
H(54) F(15) 2.782 .
H(54) F(16) 2.411 .
H(54) F(17) 2.518 .
H(54) F(18) 2.885 .
H(54) F(19) 3.482 .
H(54) C(34) 3.153 2_665
H(54) C(35) 3.187 2_665
H(54) C(38) 3.235 2_665
H(54) C(40) 3.413 .
H(54) C(41) 3.443 .
H(54) C(57) 3.268 .
H(54) C(58) 2.037 .
H(54) C(60) 2.034 .
H(54) C(61) 3.269 .
H(54) C(62) 2.689 .
H(54) C(63) 2.673 .
H(54) H(29) 3.101 2_665
H(54) H(37) 2.727 2_665
H(54) H(38) 3.347 2_665
H(54) H(39) 3.565 .
H(54) H(42) 2.947 .
H(55) F(13) 2.601 .
H(55) F(14) 3.124 .
H(55) F(18) 3.561 .
H(55) F(19) 2.936 .
H(55) F(20) 2.540 .
H(55) F(21) 2.441 .
H(55) C(17) 3.516 1_655
H(55) C(56) 2.047 .
H(55) C(57) 3.241 .
H(55) C(59) 3.257 .
H(55) C(60) 2.028 .
H(55) C(63) 2.612 .
H(55) C(64) 2.760 .
H(55) C(65) 2.914 .
H(55) C(72) 3.434 .
H(55) C(77) 3.332 .
H(55) B(1) 2.800 .
H(55) H(23) 3.251 1_655
H(55) H(24) 2.893 1_655
H(55) H(56) 2.844 .
H(55) H(61) 2.821 .
H(56) F(22) 2.584 .
H(56) F(23) 2.422 .
H(56) F(24) 3.092 .
H(56) F(25) 3.554 .
H(56) C(48) 3.199 .
H(56) C(53) 3.157 .
H(56) C(56) 2.795 .
H(56) C(61) 2.968 .
H(56) C(64) 2.022 .
H(56) C(66) 2.019 .
H(56) C(67) 3.253 .
H(56) C(69) 3.219 .
H(56) C(70) 2.629 .
H(56) B(1) 2.725 .
H(56) H(13) 3.497 1_665
H(56) H(52) 2.721 .
H(56) H(55) 2.844 .
H(57) F(11) 2.408 1_655
H(57) F(24) 3.402 .
H(57) F(25) 2.788 .
H(57) F(26) 2.607 .
H(57) F(27) 2.585 .
H(57) F(28) 3.301 .
H(57) F(32) 3.467 .
H(57) F(33) 2.992 .
H(57) F(34) 2.589 .
H(57) F(35) 2.305 .
H(57) F(36) 2.541 .
H(57) C(65) 3.268 .
H(57) C(66) 2.046 .
H(57) C(68) 2.031 .
H(57) C(69) 3.261 .
H(57) C(70) 2.647 .
H(57) C(71) 2.647 .
H(57) H(11) 3.504 1_665
H(57) H(39) 3.263 1_655
H(58) F(28) 3.178 .
H(58) F(29) 2.672 .
H(58) F(30) 2.446 .
H(58) F(31) 2.511 .
H(58) F(32) 2.927 .
H(58) F(33) 3.372 .
H(58) C(8) 3.178 2_666
H(58) C(64) 2.037 .
H(58) C(65) 3.219 .
H(58) C(67) 3.246 .
H(58) C(68) 2.022 .
H(58) C(71) 2.630 .
H(58) C(72) 2.797 .
H(58) C(77) 2.735 .
H(58) B(1) 2.820 .
H(58) H(4) 3.486 2_666
H(58) H(7) 3.594 2_666
H(58) H(8) 2.431 2_666
H(58) H(9) 3.137 2_666
H(58) H(50) 3.253 .
H(58) H(61) 2.454 .
H(59) F(37) 2.531 .
H(59) F(38) 2.975 .
H(59) F(41) 3.034 .
H(59) F(42) 2.667 .
H(59) C(22) 3.166 1_565
H(59) C(23) 2.935 1_565
H(59) C(48) 2.737 .
H(59) C(49) 2.687 .
H(59) C(56) 3.531 .
H(59) C(57) 3.588 .
H(59) C(72) 2.041 .
H(59) C(74) 2.025 .
H(59) C(75) 3.260 .
H(59) C(77) 3.240 .
H(59) C(78) 2.615 .
H(59) B(1) 2.801 .
H(59) H(50) 2.512 .
H(59) H(53) 3.127 .
H(60) F(38) 3.417 .
H(60) F(39) 2.605 .
H(60) F(40) 2.351 .
H(60) F(41) 3.386 .
H(60) F(43) 2.430 .
H(60) F(44) 2.927 .
H(60) F(45) 3.338 .
H(60) F(49) 3.239 .
H(60) F(50) 2.774 .
H(60) F(51) 2.373 .
H(60) C(73) 3.273 .
H(60) C(74) 2.044 .
H(60) C(76) 2.037 .
H(60) C(77) 3.273 .
H(60) C(78) 2.669 .
H(60) C(79) 2.627 .
H(60) H(16) 3.166 2_666
H(60) H(18) 3.503 2_666
H(60) H(19) 3.262 2_666
H(60) H(40) 3.375 2_666
H(60) H(46) 3.428 .
H(60) H(46) 3.233 2_666
H(61) F(44) 3.570 .
H(61) F(45) 3.133 .
H(61) F(46) 2.562 .
H(61) F(47) 2.383 .
H(61) F(48) 2.569 .
H(61) F(49) 3.164 .
H(61) C(56) 3.306 .
H(61) C(61) 3.252 .
H(61) C(64) 2.865 .
H(61) C(69) 2.798 .
H(61) C(72) 2.040 .
H(61) C(73) 3.241 .
H(61) C(75) 3.260 .
H(61) C(76) 2.028 .
H(61) C(79) 2.633 .
H(61) B(1) 2.779 .
H(61) H(23) 2.867 1_655
H(61) H(55) 2.821 .
H(61) H(58) 2.454 .

loop_
_geom_torsion_atom_site_label_1
_geom_torsion_atom_site_label_2
_geom_torsion_atom_site_label_3
_geom_torsion_atom_site_label_4
_geom_torsion
C(1) Ir(1) C(2) C(3) 117.7(4)
C(1) Ir(1) C(2) C(7) -120.3(7)
C(2) Ir(1) C(1) C(5) -116.3(4)
C(2) Ir(1) C(1) C(6) 122.6(6)
C(1) Ir(1) C(3) C(2) -38.0(3)
C(1) Ir(1) C(3) C(4) 80.5(3)
C(1) Ir(1) C(3) C(8) -159.5(6)
C(3) Ir(1) C(1) C(2) 36.9(3)
C(3) Ir(1) C(1) C(5) -79.4(3)
C(3) Ir(1) C(1) C(6) 159.6(6)
C(1) Ir(1) C(4) C(3) -80.3(3)
C(1) Ir(1) C(4) C(5) 38.2(3)
C(1) Ir(1) C(4) C(9) 157.5(6)
C(4) Ir(1) C(1) C(2) 78.8(3)
C(4) Ir(1) C(1) C(5) -37.6(3)
C(4) Ir(1) C(1) C(6) -158.6(6)
C(1) Ir(1) C(5) C(4) -117.1(4)
C(1) Ir(1) C(5) C(10) 121.8(6)
C(5) Ir(1) C(1) C(2) 116.3(4)
C(5) Ir(1) C(1) C(6) -121.0(7)
C(1) Ir(1) C(11) S(1) -83.3(2)
C(1) Ir(1) C(11) C(12) 166.3(3)
C(1) Ir(1) C(11) C(15) 46.5(5)
C(11) Ir(1) C(1) C(2) -84.9(3)
C(11) Ir(1) C(1) C(5) 158.8(2)
C(11) Ir(1) C(1) C(6) 37.7(6)
C(1) Ir(1) C(12) C(11) -32.8(6)
C(1) Ir(1) C(12) C(13) -154.6(5)
C(12) Ir(1) C(1) C(2) -61.3(6)
C(12) Ir(1) C(1) C(5) -177.6(4)
C(12) Ir(1) C(1) C(6) 61.3(9)
C(1) Ir(1) C(13) C(12) 153.2(5)
C(1) Ir(1) C(13) C(14) 32.5(6)
C(1) Ir(1) C(13) C(18) -103.7(8)
C(1) Ir(1) C(13) C(19) -69.7(9)
C(13) Ir(1) C(1) C(2) 167.7(4)
C(13) Ir(1) C(1) C(5) 51.4(6)
C(13) Ir(1) C(1) C(6) -69.6(8)
C(1) Ir(1) C(14) S(1) 80.8(3)
C(1) Ir(1) C(14) C(13) -166.9(2)
C(14) Ir(1) C(1) C(2) -168.6(2)
C(14) Ir(1) C(1) C(5) 75.1(3)
C(14) Ir(1) C(1) C(6) -45.9(6)
C(2) Ir(1) C(3) C(4) 118.5(5)
C(2) Ir(1) C(3) C(8) -121.5(6)
C(3) Ir(1) C(2) C(1) -117.7(4)
C(3) Ir(1) C(2) C(7) 121.9(7)
C(2) Ir(1) C(4) C(3) -36.9(3)
C(2) Ir(1) C(4) C(5) 81.6(3)
C(2) Ir(1) C(4) C(9) -159.1(6)
C(4) Ir(1) C(2) C(1) -81.0(3)
C(4) Ir(1) C(2) C(3) 36.8(3)
C(4) Ir(1) C(2) C(7) 158.7(6)
C(2) Ir(1) C(5) C(1) 38.5(3)
C(2) Ir(1) C(5) C(4) -78.6(3)
C(2) Ir(1) C(5) C(10) 160.2(5)
C(5) Ir(1) C(2) C(1) -38.4(2)
C(5) Ir(1) C(2) C(3) 79.3(3)
C(5) Ir(1) C(2) C(7) -158.8(6)
C(2) Ir(1) C(11) S(1) -125.0(2)
C(2) Ir(1) C(11) C(12) 124.6(3)
C(2) Ir(1) C(11) C(15) 4.8(5)
C(11) Ir(1) C(2) C(1) 114.1(3)
C(11) Ir(1) C(2) C(3) -128.2(3)
C(11) Ir(1) C(2) C(7) -6.2(6)
C(2) Ir(1) C(12) C(11) -76.5(3)
C(2) Ir(1) C(12) C(13) 161.7(3)
C(12) Ir(1) C(2) C(1) 155.4(2)
C(12) Ir(1) C(2) C(3) -86.9(3)
C(12) Ir(1) C(2) C(7) 35.0(7)
C(2) Ir(1) C(13) C(12) -51.4(7)
C(2) Ir(1) C(13) C(14) -172.0(5)
C(2) Ir(1) C(13) C(18) 51.7(10)
C(2) Ir(1) C(13) C(19) 85.8(9)
C(13) Ir(1) C(2) C(1) -166.2(5)
C(13) Ir(1) C(2) C(3) -48.5(7)
C(13) Ir(1) C(2) C(7) 73.4(8)
C(2) Ir(1) C(14) S(1) 60.6(6)
C(2) Ir(1) C(14) C(13) 172.9(5)
C(14) Ir(1) C(2) C(1) 28.0(7)
C(14) Ir(1) C(2) C(3) 145.7(5)
C(14) Ir(1) C(2) C(7) -92.4(8)
C(3) Ir(1) C(4) C(5) 118.5(4)
C(3) Ir(1) C(4) C(9) -122.2(7)
C(4) Ir(1) C(3) C(2) -118.5(5)
C(4) Ir(1) C(3) C(8) 120.0(6)
C(3) Ir(1) C(5) C(1) 80.5(3)
C(3) Ir(1) C(5) C(4) -36.6(2)
C(3) Ir(1) C(5) C(10) -157.8(5)
C(5) Ir(1) C(3) C(2) -81.3(3)
C(5) Ir(1) C(3) C(4) 37.2(3)
C(5) Ir(1) C(3) C(8) 157.2(5)
C(3) Ir(1) C(11) S(1) -163.2(2)
C(3) Ir(1) C(11) C(12) 86.4(3)
C(3) Ir(1) C(11) C(15) -33.4(5)
C(11) Ir(1) C(3) C(2) 71.8(4)
C(11) Ir(1) C(3) C(4) -169.7(3)
C(11) Ir(1) C(3) C(8) -49.7(6)
C(3) Ir(1) C(12) C(11) -119.7(2)
C(3) Ir(1) C(12) C(13) 118.5(3)
C(12) Ir(1) C(3) C(2) 117.2(3)
C(12) Ir(1) C(3) C(4) -124.3(3)
C(12) Ir(1) C(3) C(8) -4.3(6)
C(3) Ir(1) C(13) C(12) -87.0(3)
C(3) Ir(1) C(13) C(14) 152.3(3)
C(3) Ir(1) C(13) C(18) 16.1(8)
C(3) Ir(1) C(13) C(19) 50.1(8)
C(13) Ir(1) C(3) C(2) 162.2(3)
C(13) Ir(1) C(3) C(4) -79.3(4)
C(13) Ir(1) C(3) C(8) 40.7(6)
C(3) Ir(1) C(14) S(1) 178.9(4)
C(3) Ir(1) C(14) C(13) -68.7(7)
C(14) Ir(1) C(3) C(2) -148.8(5)
C(14) Ir(1) C(3) C(4) -30.3(7)
C(14) Ir(1) C(3) C(8) 89.7(8)
C(4) Ir(1) C(5) C(1) 117.1(4)
C(4) Ir(1) C(5) C(10) -121.1(5)
C(5) Ir(1) C(4) C(3) -118.5(4)
C(5) Ir(1) C(4) C(9) 119.3(6)
C(4) Ir(1) C(11) S(1) 172.2(5)
C(4) Ir(1) C(11) C(12) 61.8(7)
C(4) Ir(1) C(11) C(15) -58.0(9)
C(11) Ir(1) C(4) C(3) 32.1(8)
C(11) Ir(1) C(4) C(5) 150.6(6)
C(11) Ir(1) C(4) C(9) -90.2(8)
C(4) Ir(1) C(12) C(11) -162.0(2)
C(4) Ir(1) C(12) C(13) 76.1(3)
C(12) Ir(1) C(4) C(3) 80.8(3)
C(12) Ir(1) C(4) C(5) -160.7(2)
C(12) Ir(1) C(4) C(9) -41.4(6)
C(4) Ir(1) C(13) C(12) -127.8(3)
C(4) Ir(1) C(13) C(14) 111.6(3)
C(4) Ir(1) C(13) C(18) -24.7(7)
C(4) Ir(1) C(13) C(19) 9.4(7)
C(13) Ir(1) C(4) C(3) 122.8(3)
C(13) Ir(1) C(4) C(5) -118.7(3)
C(13) Ir(1) C(4) C(9) 0.5(6)
C(4) Ir(1) C(14) S(1) 157.8(2)
C(4) Ir(1) C(14) C(13) -89.9(3)
C(14) Ir(1) C(4) C(3) 166.6(3)
C(14) Ir(1) C(4) C(5) -74.9(3)
C(14) Ir(1) C(4) C(9) 44.4(6)
C(5) Ir(1) C(11) S(1) -51.9(4)
C(5) Ir(1) C(11) C(12) -162.3(4)
C(5) Ir(1) C(11) C(15) 77.8(6)
C(11) Ir(1) C(5) C(1) -45.7(5)
C(11) Ir(1) C(5) C(4) -162.8(3)
C(11) Ir(1) C(5) C(10) 76.0(6)
C(5) Ir(1) C(12) C(11) 152.5(6)
C(5) Ir(1) C(12) C(13) 30.6(8)
C(12) Ir(1) C(5) C(1) 176.9(6)
C(12) Ir(1) C(5) C(4) 59.7(7)
C(12) Ir(1) C(5) C(10) -61.4(9)
C(5) Ir(1) C(13) C(12) -169.6(2)
C(5) Ir(1) C(13) C(14) 69.7(3)
C(5) Ir(1) C(13) C(18) -66.6(7)
C(5) Ir(1) C(13) C(19) -32.5(7)
C(13) Ir(1) C(5) C(1) -159.7(3)
C(13) Ir(1) C(5) C(4) 83.2(3)
C(13) Ir(1) C(5) C(10) -38.0(5)
C(5) Ir(1) C(14) S(1) 119.7(2)
C(5) Ir(1) C(14) C(13) -128.0(3)
C(14) Ir(1) C(5) C(1) -121.5(3)
C(14) Ir(1) C(5) C(4) 121.3(2)
C(14) Ir(1) C(5) C(10) 0.2(4)
C(11) Ir(1) C(12) C(13) -121.8(4)
C(12) Ir(1) C(11) S(1) 110.4(3)
C(12) Ir(1) C(11) C(15) -119.8(5)
C(11) Ir(1) C(13) C(12) 35.8(2)
C(11) Ir(1) C(13) C(14) -84.8(3)
C(11) Ir(1) C(13) C(18) 138.9(7)
C(11) Ir(1) C(13) C(19) 173.0(7)
C(13) Ir(1) C(11) S(1) 74.9(2)
C(13) Ir(1) C(11) C(12) -35.5(3)
C(13) Ir(1) C(11) C(15) -155.3(5)
C(11) Ir(1) C(14) S(1) -33.6(2)
C(11) Ir(1) C(14) C(13) 78.7(3)
C(14) Ir(1) C(11) S(1) 32.5(2)
C(14) Ir(1) C(11) C(12) -77.9(3)
C(14) Ir(1) C(11) C(15) 162.3(5)
C(12) Ir(1) C(13) C(14) -120.6(4)
C(12) Ir(1) C(13) C(18) 103.1(8)
C(12) Ir(1) C(13) C(19) 137.2(8)
C(13) Ir(1) C(12) C(11) 121.8(4)
C(12) Ir(1) C(14) S(1) -76.2(2)
C(12) Ir(1) C(14) C(13) 36.2(3)
C(14) Ir(1) C(12) C(11) 85.4(3)
C(14) Ir(1) C(12) C(13) -36.4(3)
C(13) Ir(1) C(14) S(1) -112.3(4)
C(14) Ir(1) C(13) C(12) 120.6(4)
C(14) Ir(1) C(13) C(18) -136.3(8)
C(14) Ir(1) C(13) C(19) -102.2(7)
C(11) S(1) C(14) Ir(1) 37.9(2)
C(11) S(1) C(14) C(13) -33.2(3)
C(14) S(1) C(11) Ir(1) -37.2(2)
C(14) S(1) C(11) C(12) 32.4(3)
C(14) S(1) C(11) C(15) -169.8(4)
C(11) S(1) C(24) C(25) 162.6(3)
C(11) S(1) C(24) C(29) -16.2(5)
C(24) S(1) C(11) Ir(1) -141.91(19)
C(24) S(1) C(11) C(12) -72.4(4)
C(24) S(1) C(11) C(15) 85.4(4)
C(14) S(1) C(24) C(25) 69.5(4)
C(14) S(1) C(24) C(29) -109.3(4)
C(24) S(1) C(14) Ir(1) 158.3(2)
C(24) S(1) C(14) C(13) 87.2(4)
F(5) F(4) C(55) F(6) 24.9(11)
F(5) F(4) C(55) F(7) 50.5(13)
F(5) F(4) C(55) F(8) 125.7(15)
F(5) F(4) C(55) F(9) 148.0(11)
F(5) F(4) C(55) C(52) -97.7(11)
C(55) F(4) F(5) F(6) -27.7(13)
F(4) F(5) F(6) F(7) 11(2)
F(4) F(5) F(6) C(55) 31.1(15)
F(4) F(5) C(55) F(6) -151.8(12)
F(4) F(5) C(55) F(7) -142.8(9)
F(4) F(5) C(55) F(8) -87.2(16)
F(4) F(5) C(55) F(9) -38.9(13)
F(4) F(5) C(55) C(52) 99.9(9)
F(6) F(5) C(55) F(4) 151.8(12)
F(6) F(5) C(55) F(7) 9.0(7)
F(6) F(5) C(55) F(8) 64.7(16)
F(6) F(5) C(55) F(9) 112.9(8)
F(6) F(5) C(55) C(52) -108.3(6)
C(55) F(5) F(6) F(7) -20.1(16)
F(5) F(6) F(7) F(8) -10(2)
F(5) F(6) F(7) C(55) 18.1(14)
F(5) F(6) C(55) F(4) -18.5(8)
F(5) F(6) C(55) F(7) -165.3(12)
F(5) F(6) C(55) F(8) -140.7(11)
F(5) F(6) C(55) F(9) -112.2(10)
F(5) F(6) C(55) C(52) 101.7(9)
F(7) F(6) C(55) F(4) 146.8(8)
F(7) F(6) C(55) F(5) 165.3(12)
F(7) F(6) C(55) F(8) 24.6(11)
F(7) F(6) C(55) F(9) 53.1(10)
F(7) F(6) C(55) C(52) -92.9(9)
C(55) F(6) F(7) F(8) -28.5(12)
F(6) F(7) F(8) F(9) 5(2)
F(6) F(7) F(8) C(55) 30.3(12)
F(6) F(7) C(55) F(4) -44.2(11)
F(6) F(7) C(55) F(5) -13.0(10)
F(6) F(7) C(55) F(8) -151.4(12)
F(6) F(7) C(55) F(9) -137.5(8)
F(6) F(7) C(55) C(52) 104.2(8)
F(8) F(7) C(55) F(4) 107.2(11)
F(8) F(7) C(55) F(5) 138.4(12)
F(8) F(7) C(55) F(6) 151.4(12)
F(8) F(7) C(55) F(9) 14.0(9)
F(8) F(7) C(55) C(52) -104.4(10)
C(55) F(7) F(8) F(9) -25.1(15)
F(7) F(8) F(9) C(55) 23.2(14)
F(7) F(8) C(55) F(4) -120.5(9)
F(7) F(8) C(55) F(5) -70.0(16)
F(7) F(8) C(55) F(6) -17.1(8)
F(7) F(8) C(55) F(9) -157.6(15)
F(7) F(8) C(55) C(52) 102.9(8)
F(9) F(8) C(55) F(4) 37.1(15)
F(9) F(8) C(55) F(5) 87.6(18)
F(9) F(8) C(55) F(6) 140.5(11)
F(9) F(8) C(55) F(7) 157.6(15)
F(9) F(8) C(55) C(52) -99.4(11)
F(8) F(9) C(55) F(4) -148.8(13)
F(8) F(9) C(55) F(5) -124.1(16)
F(8) F(9) C(55) F(6) -49.0(15)
F(8) F(9) C(55) F(7) -19.5(14)
F(8) F(9) C(55) C(52) 97.7(13)
F(14) F(13) F(15) F(16) 168(2)
F(14) F(13) F(15) F(17) 173(2)
F(14) F(13) F(15) C(63) 141(2)
F(15) F(13) F(14) F(21) 2(5)
F(15) F(13) F(14) C(63) -30.4(17)
F(14) F(13) F(20) F(18) 1(2)
F(14) F(13) F(20) F(19) 16(3)
F(14) F(13) F(20) F(21) -165(4)
F(14) F(13) F(20) C(63) 28(2)
F(20) F(13) F(14) F(15) 8(3)
F(20) F(13) F(14) F(21) 10(3)
F(20) F(13) F(14) C(63) -22.7(19)
F(14) F(13) F(21) F(19) 24(6)
F(14) F(13) F(21) F(20) 24(7)
F(14) F(13) F(21) C(63) 34(4)
F(21) F(13) F(14) F(15) -2(5)
F(21) F(13) F(14) C(63) -33(4)
F(14) F(13) C(63) F(15) -22.9(14)
F(14) F(13) C(63) F(16) -39.4(15)
F(14) F(13) C(63) F(17) -66.8(17)
F(14) F(13) C(63) F(18) -117.1(19)
F(14) F(13) C(63) F(19) -156.6(15)
F(14) F(13) C(63) F(20) -162.2(16)
F(14) F(13) C(63) F(21) -166(2)
F(14) F(13) C(63) C(60) 86.3(14)
C(63) F(13) F(14) F(15) 30.4(17)
C(63) F(13) F(14) F(21) 33(4)
F(15) F(13) F(20) F(18) 5.7(13)
F(15) F(13) F(20) F(19) 21(2)
F(15) F(13) F(20) F(21) -160(4)
F(15) F(13) F(20) C(63) 32.5(9)
F(20) F(13) F(15) F(14) -175(2)
F(20) F(13) F(15) F(16) -6(2)
F(20) F(13) F(15) F(17) -2.3(12)
F(20) F(13) F(15) C(63) -33.4(9)
F(15) F(13) F(21) F(14) -2(3)
F(15) F(13) F(21) F(19) 23(2)
F(15) F(13) F(21) F(20) 22(4)
F(15) F(13) F(21) C(63) 32.9(12)
F(21) F(13) F(15) F(14) 179(2)
F(21) F(13) F(15) F(16) -13(2)
F(21) F(13) F(15) F(17) -8.5(19)
F(21) F(13) F(15) C(63) -39.7(15)
F(15) F(13) C(63) F(14) 22.9(14)
F(15) F(13) C(63) F(16) -16.5(9)
F(15) F(13) C(63) F(17) -43.8(12)
F(15) F(13) C(63) F(18) -94.2(18)
F(15) F(13) C(63) F(19) -133.7(12)
F(15) F(13) C(63) F(20) -139.3(11)
F(15) F(13) C(63) F(21) -142.9(15)
F(15) F(13) C(63) C(60) 109.2(10)
C(63) F(13) F(15) F(14) -141(2)
C(63) F(13) F(15) F(16) 27.0(15)
C(63) F(13) F(15) F(17) 31.1(9)
F(20) F(13) F(21) F(14) -24(7)
F(20) F(13) F(21) F(19) 0.5(18)
F(20) F(13) F(21) C(63) 11(3)
F(21) F(13) F(20) F(18) 165(4)
F(21) F(13) F(20) F(19) -179(3)
F(21) F(13) F(20) C(63) -168(4)
F(20) F(13) C(63) F(14) 162.2(16)
F(20) F(13) C(63) F(15) 139.3(11)
F(20) F(13) C(63) F(16) 122.8(10)
F(20) F(13) C(63) F(17) 95.4(13)
F(20) F(13) C(63) F(18) 45.1(17)
F(20) F(13) C(63) F(19) 5.6(11)
F(20) F(13) C(63) F(21) -3.6(12)
F(20) F(13) C(63) C(60) -111.5(9)
C(63) F(13) F(20) F(18) -26.9(10)
C(63) F(13) F(20) F(19) -11(2)
C(63) F(13) F(20) F(21) 168(4)
F(21) F(13) C(63) F(14) 166(2)
F(21) F(13) C(63) F(15) 142.9(15)
F(21) F(13) C(63) F(16) 126.4(14)
F(21) F(13) C(63) F(17) 99.0(16)
F(21) F(13) C(63) F(18) 49(2)
F(21) F(13) C(63) F(19) 9.2(16)
F(21) F(13) C(63) F(20) 3.6(12)
F(21) F(13) C(63) C(60) -107.9(13)
C(63) F(13) F(21) F(14) -34(4)
C(63) F(13) F(21) F(19) -10.2(17)
C(63) F(13) F(21) F(20) -11(3)
F(13) F(14) F(15) F(16) -18(4)
F(13) F(14) F(15) F(17) -9(2)
F(13) F(14) F(15) C(63) -29.4(17)
F(13) F(14) F(21) F(19) -159(5)
F(13) F(14) F(21) F(20) -162(5)
F(13) F(14) F(21) C(63) -142(5)
F(13) F(14) C(63) F(15) 147.4(19)
F(13) F(14) C(63) F(16) 142.8(15)
F(13) F(14) C(63) F(17) 129.2(15)
F(13) F(14) C(63) F(18) 101(2)
F(13) F(14) C(63) F(19) 36(2)
F(13) F(14) C(63) F(20) 17.2(16)
F(13) F(14) C(63) F(21) 8.9(13)
F(13) F(14) C(63) C(60) -106.5(14)
F(15) F(14) F(21) F(13) 178(5)
F(15) F(14) F(21) F(19) 18.7(17)
F(15) F(14) F(21) F(20) 16(2)
F(15) F(14) F(21) C(63) 35.9(12)
F(21) F(14) F(15) F(13) -0.5(11)
F(21) F(14) F(15) F(16) -18(3)
F(21) F(14) F(15) F(17) -10(2)
F(21) F(14) F(15) C(63) -29.9(8)
F(15) F(14) C(63) F(13) -147.4(19)
F(15) F(14) C(63) F(16) -4.6(11)
F(15) F(14) C(63) F(17) -18.1(13)
F(15) F(14) C(63) F(18) -47(2)
F(15) F(14) C(63) F(19) -111(2)
F(15) F(14) C(63) F(20) -130.2(13)
F(15) F(14) C(63) F(21) -138.5(13)
F(15) F(14) C(63) C(60) 106.1(12)
C(63) F(14) F(15) F(13) 29.4(17)
C(63) F(14) F(15) F(16) 12(3)
C(63) F(14) F(15) F(17) 20.1(14)
F(21) F(14) C(63) F(13) -8.9(13)
F(21) F(14) C(63) F(15) 138.5(13)
F(21) F(14) C(63) F(16) 133.9(9)
F(21) F(14) C(63) F(17) 120.4(10)
F(21) F(14) C(63) F(18) 91.8(19)
F(21) F(14) C(63) F(19) 27.2(18)
F(21) F(14) C(63) F(20) 8.3(9)
F(21) F(14) C(63) C(60) -115.4(9)
C(63) F(14) F(21) F(13) 142(5)
C(63) F(14) F(21) F(19) -17.2(10)
C(63) F(14) F(21) F(20) -20(2)
F(13) F(15) F(16) F(17) 14(4)
F(13) F(15) F(16) F(18) 4(2)
F(13) F(15) F(16) C(63) -21.7(12)
F(13) F(15) F(17) F(16) -167(4)
F(13) F(15) F(17) F(18) -6(2)
F(13) F(15) F(17) C(63) -28.2(8)
F(13) F(15) C(63) F(14) -18.9(11)
F(13) F(15) C(63) F(16) 153.5(15)
F(13) F(15) C(63) F(17) 141.9(10)
F(13) F(15) C(63) F(18) 131.3(12)
F(13) F(15) C(63) F(19) 103.3(17)
F(13) F(15) C(63) F(20) 50.5(14)
F(13) F(15) C(63) F(21) 21.9(9)
F(13) F(15) C(63) C(60) -109.2(10)
F(14) F(15) F(16) F(17) 24(6)
F(14) F(15) F(16) F(18) 13(4)
F(14) F(15) F(16) C(63) -12(3)
F(14) F(15) F(17) F(16) -162(4)
F(14) F(15) F(17) F(18) -2(3)
F(14) F(15) F(17) C(63) -23.5(17)
F(14) F(15) C(63) F(13) 18.9(11)
F(14) F(15) C(63) F(16) 172.4(19)
F(14) F(15) C(63) F(17) 160.8(14)
F(14) F(15) C(63) F(18) 150.2(14)
F(14) F(15) C(63) F(19) 122.1(17)
F(14) F(15) C(63) F(20) 69.3(17)
F(14) F(15) C(63) F(21) 40.8(13)
F(14) F(15) C(63) C(60) -90.4(12)
F(16) F(15) F(17) F(18) 160(4)
F(16) F(15) F(17) C(63) 139(3)
F(17) F(15) F(16) F(18) -11(2)
F(17) F(15) F(16) C(63) -36(3)
F(16) F(15) C(63) F(13) -153.5(15)
F(16) F(15) C(63) F(14) -172.4(19)
F(16) F(15) C(63) F(17) -11.6(11)
F(16) F(15) C(63) F(18) -22.2(16)
F(16) F(15) C(63) F(19) -50(2)
F(16) F(15) C(63) F(20) -103.1(16)
F(16) F(15) C(63) F(21) -131.6(13)
F(16) F(15) C(63) C(60) 97.2(13)
C(63) F(15) F(16) F(17) 36(3)
C(63) F(15) F(16) F(18) 25.3(17)
F(17) F(15) C(63) F(13) -141.9(10)
F(17) F(15) C(63) F(14) -160.8(14)
F(17) F(15) C(63) F(16) 11.6(11)
F(17) F(15) C(63) F(18) -10.6(11)
F(17) F(15) C(63) F(19) -38.7(17)
F(17) F(15) C(63) F(20) -91.5(14)
F(17) F(15) C(63) F(21) -120.0(10)
F(17) F(15) C(63) C(60) 108.8(9)
C(63) F(15) F(17) F(16) -139(3)
C(63) F(15) F(17) F(18) 22(2)
F(15) F(16) F(17) F(18) -31(6)
F(15) F(16) F(17) C(63) -36(3)
F(15) F(16) F(18) F(17) 157(5)
F(15) F(16) F(18) F(19) -10(3)
F(15) F(16) F(18) F(20) 1(2)
F(15) F(16) F(18) C(63) -29(2)
F(15) F(16) C(63) F(13) 27.4(15)
F(15) F(16) C(63) F(14) 5.4(13)
F(15) F(16) C(63) F(17) 158(2)
F(15) F(16) C(63) F(18) 156.5(16)
F(15) F(16) C(63) F(19) 145.5(14)
F(15) F(16) C(63) F(20) 106.0(16)
F(15) F(16) C(63) F(21) 64.3(16)
F(15) F(16) C(63) C(60) -98.6(13)
F(17) F(16) F(18) F(19) -166(5)
F(17) F(16) F(18) F(20) -156(5)
F(17) F(16) F(18) C(63) 175(5)
F(18) F(16) F(17) F(15) 31(6)
F(18) F(16) F(17) C(63) -5(4)
F(17) F(16) C(63) F(13) -130.8(15)
F(17) F(16) C(63) F(14) -152.8(15)
F(17) F(16) C(63) F(15) -158(2)
F(17) F(16) C(63) F(18) -1.6(15)
F(17) F(16) C(63) F(19) -12.7(16)
F(17) F(16) C(63) F(20) -52.1(18)
F(17) F(16) C(63) F(21) -93.9(16)
F(17) F(16) C(63) C(60) 103.3(14)
C(63) F(16) F(17) F(15) 36(3)
C(63) F(16) F(17) F(18) 5(4)
F(18) F(16) C(63) F(13) -129.1(12)
F(18) F(16) C(63) F(14) -151.1(11)
F(18) F(16) C(63) F(15) -156.5(16)
F(18) F(16) C(63) F(17) 1.6(15)
F(18) F(16) C(63) F(19) -11.1(11)
F(18) F(16) C(63) F(20) -50.5(13)
F(18) F(16) C(63) F(21) -92.2(13)
F(18) F(16) C(63) C(60) 104.9(10)
C(63) F(16) F(18) F(17) -175(5)
C(63) F(16) F(18) F(19) 19(2)
C(63) F(16) F(18) F(20) 29.4(8)
F(15) F(17) F(18) F(16) -14(3)
F(15) F(17) F(18) F(19) 2(4)
F(15) F(17) F(18) F(20) 10(2)
F(15) F(17) F(18) C(63) -19.3(19)
F(15) F(17) C(63) F(13) 48.1(13)
F(15) F(17) C(63) F(14) 14.0(10)
F(15) F(17) C(63) F(16) -14.3(14)
F(15) F(17) C(63) F(18) 163.3(17)
F(15) F(17) C(63) F(19) 153.4(11)
F(15) F(17) C(63) F(20) 124.4(11)
F(15) F(17) C(63) F(21) 93.0(11)
F(15) F(17) C(63) C(60) -104.3(9)
F(16) F(17) F(18) F(19) 17(7)
F(16) F(17) F(18) F(20) 25(5)
F(16) F(17) F(18) C(63) -5(4)
F(16) F(17) C(63) F(13) 62.4(18)
F(16) F(17) C(63) F(14) 28.3(16)
F(16) F(17) C(63) F(15) 14.3(14)
F(16) F(17) C(63) F(18) 178(2)
F(16) F(17) C(63) F(19) 167.7(16)
F(16) F(17) C(63) F(20) 138.7(14)
F(16) F(17) C(63) F(21) 107.3(15)
F(16) F(17) C(63) C(60) -90.0(14)
F(18) F(17) C(63) F(13) -115.2(17)
F(18) F(17) C(63) F(14) -149.3(15)
F(18) F(17) C(63) F(15) -163.3(17)
F(18) F(17) C(63) F(16) -178(2)
F(18) F(17) C(63) F(19) -9.9(15)
F(18) F(17) C(63) F(20) -38.9(16)
F(18) F(17) C(63) F(21) -70.3(17)
F(18) F(17) C(63) C(60) 92.4(15)
C(63) F(17) F(18) F(16) 5(4)
C(63) F(17) F(18) F(19) 22(3)
C(63) F(17) F(18) F(20) 29.7(11)
F(16) F(18) F(19) F(20) 19(3)
F(16) F(18) F(19) F(21) 13(2)
F(16) F(18) F(19) C(63) -16.1(16)
F(16) F(18) F(20) F(13) -4.5(13)
F(16) F(18) F(20) F(19) -164(2)
F(16) F(18) F(20) F(21) 0.6(17)
F(16) F(18) F(20) C(63) -31.2(8)
F(16) F(18) C(63) F(13) 96.9(17)
F(16) F(18) C(63) F(14) 45.7(18)
F(16) F(18) C(63) F(15) 14.1(10)
F(16) F(18) C(63) F(17) -1.3(12)
F(16) F(18) C(63) F(19) 163.8(16)
F(16) F(18) C(63) F(20) 140.2(10)
F(16) F(18) C(63) F(21) 124.4(10)
F(16) F(18) C(63) C(60) -106.3(9)
F(17) F(18) F(19) F(20) 15(4)
F(17) F(18) F(19) F(21) 9(3)
F(17) F(18) F(19) C(63) -20(3)
F(17) F(18) F(20) F(13) -10(2)
F(17) F(18) F(20) F(19) -169(3)
F(17) F(18) F(20) F(21) -5(2)
F(17) F(18) F(20) C(63) -36.3(15)
F(17) F(18) C(63) F(13) 98(2)
F(17) F(18) C(63) F(14) 47(2)
F(17) F(18) C(63) F(15) 15.4(16)
F(17) F(18) C(63) F(16) 1.3(12)
F(17) F(18) C(63) F(19) 165(2)
F(17) F(18) C(63) F(20) 141.4(15)
F(17) F(18) C(63) F(21) 125.7(14)
F(17) F(18) C(63) C(60) -105.0(13)
F(19) F(18) F(20) F(13) 160(2)
F(19) F(18) F(20) F(21) 165(2)
F(19) F(18) F(20) C(63) 133(2)
F(20) F(18) F(19) F(21) -6.0(11)
F(20) F(18) F(19) C(63) -35.3(18)
F(19) F(18) C(63) F(13) -67(2)
F(19) F(18) C(63) F(14) -118.1(19)
F(19) F(18) C(63) F(15) -149.6(15)
F(19) F(18) C(63) F(16) -163.8(16)
F(19) F(18) C(63) F(17) -165(2)
F(19) F(18) C(63) F(20) -23.6(13)
F(19) F(18) C(63) F(21) -39.3(16)
F(19) F(18) C(63) C(60) 90.0(15)
C(63) F(18) F(19) F(20) 35.3(18)
C(63) F(18) F(19) F(21) 29.4(11)
F(20) F(18) C(63) F(13) -43.3(16)
F(20) F(18) C(63) F(14) -94.5(18)
F(20) F(18) C(63) F(15) -126.0(10)
F(20) F(18) C(63) F(16) -140.2(10)
F(20) F(18) C(63) F(17) -141.4(15)
F(20) F(18) C(63) F(19) 23.6(13)
F(20) F(18) C(63) F(21) -15.7(8)
F(20) F(18) C(63) C(60) 113.5(9)
C(63) F(18) F(20) F(13) 26.6(9)
C(63) F(18) F(20) F(19) -133(2)
C(63) F(18) F(20) F(21) 31.7(16)
F(18) F(19) F(20) F(13) -28(3)
F(18) F(19) F(20) F(21) -28(5)
F(18) F(19) F(20) C(63) -37(2)
F(18) F(19) F(21) F(13) -25(2)
F(18) F(19) F(21) F(14) -19(2)
F(18) F(19) F(21) F(20) 154(5)
F(18) F(19) F(21) C(63) -36.8(15)
F(18) F(19) C(63) F(13) 134.3(16)
F(18) F(19) C(63) F(14) 113(2)
F(18) F(19) C(63) F(15) 45(2)
F(18) F(19) C(63) F(16) 15.8(16)
F(18) F(19) C(63) F(17) 9.5(14)
F(18) F(19) C(63) F(20) 143(2)
F(18) F(19) C(63) F(21) 140.1(16)
F(18) F(19) C(63) C(60) -104.3(15)
F(20) F(19) F(21) F(13) -179(3)
F(20) F(19) F(21) F(14) -173(4)
F(20) F(19) F(21) C(63) 170(5)
F(21) F(19) F(20) F(13) 1(2)
F(21) F(19) F(20) F(18) 28(5)
F(21) F(19) F(20) C(63) -9(4)
F(20) F(19) C(63) F(13) -8.2(16)
F(20) F(19) C(63) F(14) -30(2)
F(20) F(19) C(63) F(15) -98(2)
F(20) F(19) C(63) F(16) -126.8(14)
F(20) F(19) C(63) F(17) -133.1(14)
F(20) F(19) C(63) F(18) -143(2)
F(20) F(19) C(63) F(21) -2.5(12)
F(20) F(19) C(63) C(60) 113.1(13)
C(63) F(19) F(20) F(13) 9.4(18)
C(63) F(19) F(20) F(18) 37(2)
C(63) F(19) F(20) F(21) 9(4)
F(21) F(19) C(63) F(13) -5.7(10)
F(21) F(19) C(63) F(14) -27.0(17)
F(21) F(19) C(63) F(15) -95.4(16)
F(21) F(19) C(63) F(16) -124.3(10)
F(21) F(19) C(63) F(17) -130.6(9)
F(21) F(19) C(63) F(18) -140.1(16)
F(21) F(19) C(63) F(20) 2.5(12)
F(21) F(19) C(63) C(60) 115.6(9)
C(63) F(19) F(21) F(13) 11.3(19)
C(63) F(19) F(21) F(14) 17.4(10)
C(63) F(19) F(21) F(20) -170(5)
F(13) F(20) F(21) F(14) 7(2)
F(13) F(20) F(21) F(19) -1(5)
F(13) F(20) F(21) C(63) -10(3)
F(13) F(20) C(63) F(14) -10.6(10)
F(13) F(20) C(63) F(15) -53.1(15)
F(13) F(20) C(63) F(16) -99.8(12)
F(13) F(20) C(63) F(17) -123.4(10)
F(13) F(20) C(63) F(18) -147.4(12)
F(13) F(20) C(63) F(19) -171.7(16)
F(13) F(20) C(63) F(21) 3.9(13)
F(13) F(20) C(63) C(60) 105.8(10)
F(18) F(20) F(21) F(13) -16(4)
F(18) F(20) F(21) F(14) -9(2)
F(18) F(20) F(21) F(19) -18(3)
F(18) F(20) F(21) C(63) -26.9(14)
F(18) F(20) C(63) F(13) 147.4(12)
F(18) F(20) C(63) F(14) 136.8(12)
F(18) F(20) C(63) F(15) 94.3(16)
F(18) F(20) C(63) F(16) 47.7(12)
F(18) F(20) C(63) F(17) 24.0(10)
F(18) F(20) C(63) F(19) -24.2(15)
F(18) F(20) C(63) F(21) 151.4(16)
F(18) F(20) C(63) C(60) -106.7(11)
F(19) F(20) F(21) F(13) 1(5)
F(19) F(20) F(21) F(14) 9(5)
F(19) F(20) F(21) C(63) -9(4)
F(19) F(20) C(63) F(13) 171.7(16)
F(19) F(20) C(63) F(14) 161.1(14)
F(19) F(20) C(63) F(15) 118.5(18)
F(19) F(20) C(63) F(16) 71.9(16)
F(19) F(20) C(63) F(17) 48.2(15)
F(19) F(20) C(63) F(18) 24.2(15)
F(19) F(20) C(63) F(21) 176(2)
F(19) F(20) C(63) C(60) -82.5(15)
F(21) F(20) C(63) F(13) -3.9(13)
F(21) F(20) C(63) F(14) -14.5(15)
F(21) F(20) C(63) F(15) -57(2)
F(21) F(20) C(63) F(16) -103.7(16)
F(21) F(20) C(63) F(17) -127.4(14)
F(21) F(20) C(63) F(18) -151.4(16)
F(21) F(20) C(63) F(19) -176(2)
F(21) F(20) C(63) C(60) 101.9(14)
C(63) F(20) F(21) F(13) 10(3)
C(63) F(20) F(21) F(14) 17.9(17)
C(63) F(20) F(21) F(19) 9(4)
F(13) F(21) C(63) F(14) -8.7(13)
F(13) F(21) C(63) F(15) -37.6(16)
F(13) F(21) C(63) F(16) -71.8(16)
F(13) F(21) C(63) F(17) -107.6(15)
F(13) F(21) C(63) F(18) -145.1(16)
F(13) F(21) C(63) F(19) -170.9(16)
F(13) F(21) C(63) F(20) -174(2)
F(13) F(21) C(63) C(60) 90.1(14)
F(14) F(21) C(63) F(13) 8.7(13)
F(14) F(21) C(63) F(15) -28.9(10)
F(14) F(21) C(63) F(16) -63.1(11)
F(14) F(21) C(63) F(17) -98.9(11)
F(14) F(21) C(63) F(18) -136.4(12)
F(14) F(21) C(63) F(19) -162.2(11)
F(14) F(21) C(63) F(20) -165.1(16)
F(14) F(21) C(63) C(60) 98.8(9)
F(19) F(21) C(63) F(13) 170.9(16)
F(19) F(21) C(63) F(14) 162.2(11)
F(19) F(21) C(63) F(15) 133.3(12)
F(19) F(21) C(63) F(16) 99.1(12)
F(19) F(21) C(63) F(17) 63.3(11)
F(19) F(21) C(63) F(18) 25.7(12)
F(19) F(21) C(63) F(20) -2.9(14)
F(19) F(21) C(63) C(60) -99.0(10)
F(20) F(21) C(63) F(13) 174(2)
F(20) F(21) C(63) F(14) 165.1(16)
F(20) F(21) C(63) F(15) 136.2(16)
F(20) F(21) C(63) F(16) 102.0(16)
F(20) F(21) C(63) F(17) 66.2(16)
F(20) F(21) C(63) F(18) 28.7(17)
F(20) F(21) C(63) F(19) 2.9(14)
F(20) F(21) C(63) C(60) -96.1(14)
F(23) F(22) C(70) F(24) 17.1(11)
F(23) F(22) C(70) F(25) 54.1(14)
F(23) F(22) C(70) F(26) 120.0(12)
F(23) F(22) C(70) F(27) 149.2(10)
F(23) F(22) C(70) C(66) -104.4(10)
C(70) F(22) F(23) F(24) -17.7(11)
F(22) F(23) F(24) F(25) -10.2(19)
F(22) F(23) F(24) C(70) 21.6(13)
F(22) F(23) C(70) F(24) -163.4(10)
F(22) F(23) C(70) F(25) -140.4(10)
F(22) F(23) C(70) F(26) -71.4(13)
F(22) F(23) C(70) F(27) -34.0(11)
F(22) F(23) C(70) C(66) 90.4(10)
F(24) F(23) C(70) F(22) 163.4(10)
F(24) F(23) C(70) F(25) 23.0(8)
F(24) F(23) C(70) F(26) 92.0(11)
F(24) F(23) C(70) F(27) 129.4(9)
F(24) F(23) C(70) C(66) -106.2(9)
C(70) F(23) F(24) F(25) -31.8(10)
F(23) F(24) F(25) F(26) -5.8(17)
F(23) F(24) F(25) C(70) 26.8(7)
F(23) F(24) C(70) F(22) -9.4(6)
F(23) F(24) C(70) F(25) -144.3(11)
F(23) F(24) C(70) F(26) -116.4(9)
F(23) F(24) C(70) F(27) -110.7(11)
F(23) F(24) C(70) C(66) 113.2(8)
F(25) F(24) C(70) F(22) 134.9(10)
F(25) F(24) C(70) F(23) 144.3(11)
F(25) F(24) C(70) F(26) 27.9(11)
F(25) F(24) C(70) F(27) 33.6(14)
F(25) F(24) C(70) C(66) -102.5(10)
C(70) F(24) F(25) F(26) -32.6(12)
F(24) F(25) F(26) F(27) 63(3)
F(24) F(25) F(26) C(70) 39.4(15)
F(24) F(25) C(70) F(22) -64.6(15)
F(24) F(25) C(70) F(23) -37.0(11)
F(24) F(25) C(70) F(26) -148.7(12)
F(24) F(25) C(70) F(27) -155.2(10)
F(24) F(25) C(70) C(66) 93.6(11)
F(26) F(25) C(70) F(22) 84.1(13)
F(26) F(25) C(70) F(23) 111.7(10)
F(26) F(25) C(70) F(24) 148.7(12)
F(26) F(25) C(70) F(27) -6.5(8)
F(26) F(25) C(70) C(66) -117.6(10)
C(70) F(25) F(26) F(27) 24(3)
F(25) F(26) F(27) C(70) -20(2)
F(25) F(26) C(70) F(22) -130.4(9)
F(25) F(26) C(70) F(23) -98.7(10)
F(25) F(26) C(70) F(24) -19.3(8)
F(25) F(26) C(70) F(27) 168.4(14)
F(25) F(26) C(70) C(66) 101.1(10)
F(27) F(26) C(70) F(22) 61.2(13)
F(27) F(26) C(70) F(23) 92.9(14)
F(27) F(26) C(70) F(24) 172.3(12)
F(27) F(26) C(70) F(25) -168.4(14)
F(27) F(26) C(70) C(66) -67.3(14)
F(26) F(27) C(70) F(22) -121.4(13)
F(26) F(27) C(70) F(23) -103.8(14)
F(26) F(27) C(70) F(24) -10.2(16)
F(26) F(27) C(70) F(25) 10.4(13)
F(26) F(27) C(70) C(66) 127.0(13)
F(29) F(28) F(30) F(31) 166(4)
F(29) F(28) F(30) C(71) 134(3)
F(30) F(28) F(29) C(71) -41(3)
F(29) F(28) F(35) F(33) -16(2)
F(29) F(28) F(35) F(34) -23(3)
F(29) F(28) F(35) F(36) 154(3)
F(29) F(28) F(35) C(71) 15(2)
F(35) F(28) F(29) F(30) 29(4)
F(35) F(28) F(29) C(71) -12.3(18)
F(29) F(28) F(36) F(34) -41(4)
F(29) F(28) F(36) F(35) -43(5)
F(29) F(28) F(36) C(71) -8(3)
F(36) F(28) F(29) F(30) 49(6)
F(36) F(28) F(29) C(71) 8(3)
F(29) F(28) C(71) F(30) -15.7(13)
F(29) F(28) C(71) F(31) -38.5(15)
F(29) F(28) C(71) F(32) -67.0(17)
F(29) F(28) C(71) F(33) -108.2(16)
F(29) F(28) C(71) F(34) -142.3(14)
F(29) F(28) C(71) F(35) -169.5(15)
F(29) F(28) C(71) F(36) 176.2(19)
F(29) F(28) C(71) C(68) 85.0(13)
C(71) F(28) F(29) F(30) 41(3)
F(30) F(28) F(35) F(33) -4.4(15)
F(30) F(28) F(35) F(34) -11(2)
F(30) F(28) F(35) F(36) 165(3)
F(30) F(28) F(35) C(71) 26.4(12)
F(35) F(28) F(30) F(29) -158(3)
F(35) F(28) F(30) F(31) 8(2)
F(35) F(28) F(30) C(71) -23.7(10)
F(30) F(28) F(36) F(34) -17(2)
F(30) F(28) F(36) F(35) -19(3)
F(30) F(28) F(36) C(71) 16(2)
F(36) F(28) F(30) F(29) -151(4)
F(36) F(28) F(30) F(31) 15(3)
F(36) F(28) F(30) C(71) -16(2)
F(30) F(28) C(71) F(29) 15.7(13)
F(30) F(28) C(71) F(31) -22.8(11)
F(30) F(28) C(71) F(32) -51.3(14)
F(30) F(28) C(71) F(33) -92.5(14)
F(30) F(28) C(71) F(34) -126.6(11)
F(30) F(28) C(71) F(35) -153.8(11)
F(30) F(28) C(71) F(36) -168.1(14)
F(30) F(28) C(71) C(68) 100.7(10)
C(71) F(28) F(30) F(29) -134(3)
C(71) F(28) F(30) F(31) 31.7(16)
F(35) F(28) F(36) F(34) 1.9(18)
F(35) F(28) F(36) C(71) 34(2)
F(36) F(28) F(35) F(33) -170(2)
F(36) F(28) F(35) F(34) -177(3)
F(36) F(28) F(35) C(71) -139(2)
F(35) F(28) C(71) F(29) 169.5(15)
F(35) F(28) C(71) F(30) 153.8(11)
F(35) F(28) C(71) F(31) 130.9(9)
F(35) F(28) C(71) F(32) 102.5(11)
F(35) F(28) C(71) F(33) 61.3(11)
F(35) F(28) C(71) F(34) 27.2(8)
F(35) F(28) C(71) F(36) -14.3(9)
F(35) F(28) C(71) C(68) -105.5(8)
C(71) F(28) F(35) F(33) -30.8(7)
C(71) F(28) F(35) F(34) -37.8(13)
C(71) F(28) F(35) F(36) 139(2)
F(36) F(28) C(71) F(29) -176.2(19)
F(36) F(28) C(71) F(30) 168.1(14)
F(36) F(28) C(71) F(31) 145.3(10)
F(36) F(28) C(71) F(32) 116.8(11)
F(36) F(28) C(71) F(33) 75.6(13)
F(36) F(28) C(71) F(34) 41.5(11)
F(36) F(28) C(71) F(35) 14.3(9)
F(36) F(28) C(71) C(68) -91.2(10)
C(71) F(28) F(36) F(34) -32.6(10)
C(71) F(28) F(36) F(35) -34(2)
F(28) F(29) F(30) F(31) -23(6)
F(28) F(29) F(30) C(71) -39(3)
F(28) F(29) C(71) F(30) 149(2)
F(28) F(29) C(71) F(31) 141.5(15)
F(28) F(29) C(71) F(32) 127.1(15)
F(28) F(29) C(71) F(33) 101.4(17)
F(28) F(29) C(71) F(34) 51.3(18)
F(28) F(29) C(71) F(35) 10.8(15)
F(28) F(29) C(71) F(36) -2.9(14)
F(28) F(29) C(71) C(68) -109.4(14)
F(30) F(29) C(71) F(28) -149(2)
F(30) F(29) C(71) F(31) -7.1(19)
F(30) F(29) C(71) F(32) -22(2)
F(30) F(29) C(71) F(33) -47(2)
F(30) F(29) C(71) F(34) -97(2)
F(30) F(29) C(71) F(35) -137.8(19)
F(30) F(29) C(71) F(36) -152(2)
F(30) F(29) C(71) C(68) 102.0(19)
C(71) F(29) F(30) F(28) 39(3)
C(71) F(29) F(30) F(31) 16(4)
F(28) F(30) F(31) F(32) -7(2)
F(28) F(30) F(31) F(33) -7(2)
F(28) F(30) F(31) C(71) -29.0(14)
F(28) F(30) C(71) F(29) -19.8(17)
F(28) F(30) C(71) F(31) 151.5(15)
F(28) F(30) C(71) F(32) 139.7(12)
F(28) F(30) C(71) F(33) 124.1(13)
F(28) F(30) C(71) F(34) 85.5(16)
F(28) F(30) C(71) F(35) 32.2(14)
F(28) F(30) C(71) F(36) 9.3(11)
F(28) F(30) C(71) C(68) -108.0(10)
F(29) F(30) F(31) F(32) 5(5)
F(29) F(30) F(31) F(33) 5(5)
F(29) F(30) F(31) C(71) -17(4)
F(29) F(30) C(71) F(28) 19.8(17)
F(29) F(30) C(71) F(31) 171(2)
F(29) F(30) C(71) F(32) 159(2)
F(29) F(30) C(71) F(33) 143.9(18)
F(29) F(30) C(71) F(34) 105(2)
F(29) F(30) C(71) F(35) 52(2)
F(29) F(30) C(71) F(36) 29(2)
F(29) F(30) C(71) C(68) -88.2(19)
F(31) F(30) C(71) F(28) -151.5(15)
F(31) F(30) C(71) F(29) -171(2)
F(31) F(30) C(71) F(32) -11.8(11)
F(31) F(30) C(71) F(33) -27.3(13)
F(31) F(30) C(71) F(34) -66.0(16)
F(31) F(30) C(71) F(35) -119.3(12)
F(31) F(30) C(71) F(36) -142.2(10)
F(31) F(30) C(71) C(68) 100.5(10)
C(71) F(30) F(31) F(32) 21.6(19)
C(71) F(30) F(31) F(33) 22.1(10)
F(30) F(31) F(32) F(33) 2(4)
F(30) F(31) F(32) F(34) 9(3)
F(30) F(31) F(32) C(71) -20.7(18)
F(30) F(31) F(33) F(32) -178(4)
F(30) F(31) F(33) F(34) 13(2)
F(30) F(31) F(33) F(35) 2.9(16)
F(30) F(31) F(33) C(71) -24.1(12)
F(30) F(31) C(71) F(28) 23.8(12)
F(30) F(31) C(71) F(29) 3.8(10)
F(30) F(31) C(71) F(32) 158(2)
F(30) F(31) C(71) F(33) 152.6(14)
F(30) F(31) C(71) F(34) 135.2(13)
F(30) F(31) C(71) F(35) 107.7(14)
F(30) F(31) C(71) F(36) 64.6(15)
F(30) F(31) C(71) C(68) -103.2(10)
F(32) F(31) F(33) F(34) -170(6)
F(32) F(31) F(33) F(35) -179(5)
F(32) F(31) F(33) C(71) 154(6)
F(33) F(31) F(32) F(34) 7(4)
F(33) F(31) F(32) C(71) -23(5)
F(32) F(31) C(71) F(28) -134.7(16)
F(32) F(31) C(71) F(29) -154.6(16)
F(32) F(31) C(71) F(30) -158(2)
F(32) F(31) C(71) F(33) -5.8(15)
F(32) F(31) C(71) F(34) -23.3(17)
F(32) F(31) C(71) F(35) -50.8(19)
F(32) F(31) C(71) F(36) -93.8(18)
F(32) F(31) C(71) C(68) 98.4(15)
C(71) F(31) F(32) F(33) 23(5)
C(71) F(31) F(32) F(34) 29.7(18)
F(33) F(31) C(71) F(28) -128.8(11)
F(33) F(31) C(71) F(29) -148.8(10)
F(33) F(31) C(71) F(30) -152.6(14)
F(33) F(31) C(71) F(32) 5.8(15)
F(33) F(31) C(71) F(34) -17.4(11)
F(33) F(31) C(71) F(35) -44.9(13)
F(33) F(31) C(71) F(36) -87.9(13)
F(33) F(31) C(71) C(68) 104.2(9)
C(71) F(31) F(33) F(32) -154(6)
C(71) F(31) F(33) F(34) 36.8(19)
C(71) F(31) F(33) F(35) 27.0(8)
F(31) F(32) F(33) F(34) 13(8)
F(31) F(32) F(33) F(35) 1(5)
F(31) F(32) F(33) C(71) -24(5)
F(31) F(32) F(34) F(33) -172(4)
F(31) F(32) F(34) F(35) -15(3)
F(31) F(32) F(34) F(36) -12(2)
F(31) F(32) F(34) C(71) -36(2)
F(31) F(32) C(71) F(28) 57.2(19)
F(31) F(32) C(71) F(29) 26.1(17)
F(31) F(32) C(71) F(30) 17.0(16)
F(31) F(32) C(71) F(33) 170(2)
F(31) F(32) C(71) F(34) 155.0(18)
F(31) F(32) C(71) F(35) 143.1(15)
F(31) F(32) C(71) F(36) 120.0(16)
F(31) F(32) C(71) C(68) -96.0(15)
F(33) F(32) F(34) F(35) 157(4)
F(33) F(32) F(34) F(36) 160(4)
F(33) F(32) F(34) C(71) 137(3)
F(34) F(32) F(33) F(31) -13(8)
F(34) F(32) F(33) F(35) -12(2)
F(34) F(32) F(33) C(71) -37(3)
F(33) F(32) C(71) F(28) -113.0(17)
F(33) F(32) C(71) F(29) -144.1(16)
F(33) F(32) C(71) F(30) -153.1(17)
F(33) F(32) C(71) F(31) -170(2)
F(33) F(32) C(71) F(34) -15.1(16)
F(33) F(32) C(71) F(35) -27.1(17)
F(33) F(32) C(71) F(36) -50.1(19)
F(33) F(32) C(71) C(68) 93.9(16)
C(71) F(32) F(33) F(31) 24(5)
C(71) F(32) F(33) F(34) 37(3)
C(71) F(32) F(33) F(35) 24.8(14)
F(34) F(32) C(71) F(28) -97.9(13)
F(34) F(32) C(71) F(29) -129.0(10)
F(34) F(32) C(71) F(30) -138.0(11)
F(34) F(32) C(71) F(31) -155.0(18)
F(34) F(32) C(71) F(33) 15.1(16)
F(34) F(32) C(71) F(35) -12.0(10)
F(34) F(32) C(71) F(36) -35.0(12)
F(34) F(32) C(71) C(68) 109.0(9)
C(71) F(32) F(34) F(33) -137(3)
C(71) F(32) F(34) F(35) 20.5(17)
C(71) F(32) F(34) F(36) 23.8(9)
F(31) F(33) F(34) F(32) 4(2)
F(31) F(33) F(34) F(35) -28(4)
F(31) F(33) F(34) F(36) -19(3)
F(31) F(33) F(34) C(71) -33.4(17)
F(31) F(33) F(35) F(28) 0.6(12)
F(31) F(33) F(35) F(34) 157(3)
F(31) F(33) F(35) F(36) -6(2)
F(31) F(33) F(35) C(71) -29.8(9)
F(31) F(33) C(71) F(28) 86.9(13)
F(31) F(33) C(71) F(29) 43.3(13)
F(31) F(33) C(71) F(30) 23.4(12)
F(31) F(33) C(71) F(32) -5.9(15)
F(31) F(33) C(71) F(34) 150.2(17)
F(31) F(33) C(71) F(35) 147.7(10)
F(31) F(33) C(71) F(36) 136.7(10)
F(31) F(33) C(71) C(68) -105.7(8)
F(32) F(33) F(34) F(35) -31(5)
F(32) F(33) F(34) F(36) -23(4)
F(32) F(33) F(34) C(71) -37(3)
F(32) F(33) F(35) F(28) 0.5(18)
F(32) F(33) F(35) F(34) 157(4)
F(32) F(33) F(35) F(36) -6(3)
F(32) F(33) F(35) C(71) -30.0(19)
F(32) F(33) C(71) F(28) 92.8(19)
F(32) F(33) C(71) F(29) 49(2)
F(32) F(33) C(71) F(30) 29.3(19)
F(32) F(33) C(71) F(31) 5.9(15)
F(32) F(33) C(71) F(34) 156(2)
F(32) F(33) C(71) F(35) 153.7(17)
F(32) F(33) C(71) F(36) 142.6(16)
F(32) F(33) C(71) C(68) -99.8(15)
F(34) F(33) F(35) F(28) -156(3)
F(34) F(33) F(35) F(36) -163(4)
F(34) F(33) F(35) C(71) 173(3)
F(35) F(33) F(34) F(32) 31(5)
F(35) F(33) F(34) F(36) 8(2)
F(35) F(33) F(34) C(71) -6(3)
F(34) F(33) C(71) F(28) -63.3(17)
F(34) F(33) C(71) F(29) -106.8(15)
F(34) F(33) C(71) F(30) -126.8(15)
F(34) F(33) C(71) F(31) -150.2(17)
F(34) F(33) C(71) F(32) -156(2)
F(34) F(33) C(71) F(35) -2.4(13)
F(34) F(33) C(71) F(36) -13.5(15)
F(34) F(33) C(71) C(68) 104.1(14)
C(71) F(33) F(34) F(32) 37(3)
C(71) F(33) F(34) F(35) 6(3)
C(71) F(33) F(34) F(36) 14.0(16)
F(35) F(33) C(71) F(28) -60.9(11)
F(35) F(33) C(71) F(29) -104.4(12)
F(35) F(33) C(71) F(30) -124.3(11)
F(35) F(33) C(71) F(31) -147.7(10)
F(35) F(33) C(71) F(32) -153.7(17)
F(35) F(33) C(71) F(34) 2.4(13)
F(35) F(33) C(71) F(36) -11.0(8)
F(35) F(33) C(71) C(68) 106.6(7)
C(71) F(33) F(35) F(28) 30.4(8)
C(71) F(33) F(35) F(34) -173(3)
C(71) F(33) F(35) F(36) 24.0(18)
F(32) F(34) F(35) F(28) 12(2)
F(32) F(34) F(35) F(33) -12(2)
F(32) F(34) F(35) F(36) 10(4)
F(32) F(34) F(35) C(71) -17.5(14)
F(32) F(34) F(36) F(28) 12.1(16)
F(32) F(34) F(36) F(35) -172(3)
F(32) F(34) F(36) C(71) -23.4(9)
F(32) F(34) C(71) F(28) 120.4(10)
F(32) F(34) C(71) F(29) 94.4(12)
F(32) F(34) C(71) F(30) 60.6(15)
F(32) F(34) C(71) F(31) 13.7(9)
F(32) F(34) C(71) F(33) -13.8(13)
F(32) F(34) C(71) F(35) 162.6(14)
F(32) F(34) C(71) F(36) 152.5(10)
F(32) F(34) C(71) C(68) -105.7(8)
F(33) F(34) F(35) F(28) 24(3)
F(33) F(34) F(35) F(36) 22(5)
F(33) F(34) F(35) C(71) -6(3)
F(33) F(34) F(36) F(28) 20(2)
F(33) F(34) F(36) F(35) -164(4)
F(33) F(34) F(36) C(71) -15.7(18)
F(33) F(34) C(71) F(28) 134.2(14)
F(33) F(34) C(71) F(29) 108.1(16)
F(33) F(34) C(71) F(30) 74.4(19)
F(33) F(34) C(71) F(31) 27.4(15)
F(33) F(34) C(71) F(32) 13.8(13)
F(33) F(34) C(71) F(35) 176(2)
F(33) F(34) C(71) F(36) 166.3(16)
F(33) F(34) C(71) C(68) -91.9(13)
F(35) F(34) F(36) F(28) -176(3)
F(35) F(34) F(36) C(71) 148(3)
F(36) F(34) F(35) F(28) 2(2)
F(36) F(34) F(35) F(33) -22(5)
F(36) F(34) F(35) C(71) -27(2)
F(35) F(34) C(71) F(28) -42.2(13)
F(35) F(34) C(71) F(29) -68.3(14)
F(35) F(34) C(71) F(30) -102.0(15)
F(35) F(34) C(71) F(31) -149.0(12)
F(35) F(34) C(71) F(32) -162.6(14)
F(35) F(34) C(71) F(33) -176(2)
F(35) F(34) C(71) F(36) -10.1(10)
F(35) F(34) C(71) C(68) 91.7(12)
C(71) F(34) F(35) F(28) 29.9(10)
C(71) F(34) F(35) F(33) 6(3)
C(71) F(34) F(35) F(36) 27(2)
F(36) F(34) C(71) F(28) -32.1(9)
F(36) F(34) C(71) F(29) -58.2(11)
F(36) F(34) C(71) F(30) -91.9(14)
F(36) F(34) C(71) F(31) -138.9(9)
F(36) F(34) C(71) F(32) -152.5(10)
F(36) F(34) C(71) F(33) -166.3(16)
F(36) F(34) C(71) F(35) 10.1(10)
F(36) F(34) C(71) C(68) 101.8(8)
C(71) F(34) F(36) F(28) 35.5(12)
C(71) F(34) F(36) F(35) -148(3)
F(28) F(35) F(36) F(34) -4(4)
F(28) F(35) F(36) C(71) -30(2)
F(28) F(35) C(71) F(29) -5.9(8)
F(28) F(35) C(71) F(30) -26.7(12)
F(28) F(35) C(71) F(31) -95.6(13)
F(28) F(35) C(71) F(32) -122.3(10)
F(28) F(35) C(71) F(33) -137.0(10)
F(28) F(35) C(71) F(34) -139.2(13)
F(28) F(35) C(71) F(36) 21.7(13)
F(28) F(35) C(71) C(68) 114.7(8)
F(33) F(35) F(36) F(28) 12(3)
F(33) F(35) F(36) F(34) 7.4(19)
F(33) F(35) F(36) C(71) -18.4(13)
F(33) F(35) C(71) F(28) 137.0(10)
F(33) F(35) C(71) F(29) 131.1(9)
F(33) F(35) C(71) F(30) 110.3(12)
F(33) F(35) C(71) F(31) 41.4(12)
F(33) F(35) C(71) F(32) 14.7(9)
F(33) F(35) C(71) F(34) -2.2(12)
F(33) F(35) C(71) F(36) 158.7(15)
F(33) F(35) C(71) C(68) -108.3(8)
F(34) F(35) F(36) F(28) 4(4)
F(34) F(35) F(36) C(71) -26(2)
F(34) F(35) C(71) F(28) 139.2(13)
F(34) F(35) C(71) F(29) 133.3(12)
F(34) F(35) C(71) F(30) 112.5(15)
F(34) F(35) C(71) F(31) 43.6(16)
F(34) F(35) C(71) F(32) 16.9(13)
F(34) F(35) C(71) F(33) 2.2(12)
F(34) F(35) C(71) F(36) 160.9(19)
F(34) F(35) C(71) C(68) -106.1(11)
F(36) F(35) C(71) F(28) -21.7(13)
F(36) F(35) C(71) F(29) -27.6(15)
F(36) F(35) C(71) F(30) -48.4(17)
F(36) F(35) C(71) F(31) -117.3(16)
F(36) F(35) C(71) F(32) -144.1(14)
F(36) F(35) C(71) F(33) -158.7(15)
F(36) F(35) C(71) F(34) -160.9(19)
F(36) F(35) C(71) C(68) 93.0(13)
C(71) F(35) F(36) F(28) 30(2)
C(71) F(35) F(36) F(34) 26(2)
F(28) F(36) C(71) F(29) 2.1(10)
F(28) F(36) C(71) F(30) -10.1(12)
F(28) F(36) C(71) F(31) -57.4(15)
F(28) F(36) C(71) F(32) -104.1(14)
F(28) F(36) C(71) F(33) -129.9(12)
F(28) F(36) C(71) F(34) -138.3(12)
F(28) F(36) C(71) F(35) -151.6(18)
F(28) F(36) C(71) C(68) 110.7(10)
F(34) F(36) C(71) F(28) 138.3(12)
F(34) F(36) C(71) F(29) 140.4(9)
F(34) F(36) C(71) F(30) 128.3(10)
F(34) F(36) C(71) F(31) 80.9(13)
F(34) F(36) C(71) F(32) 34.2(11)
F(34) F(36) C(71) F(33) 8.5(9)
F(34) F(36) C(71) F(35) -13.3(13)
F(34) F(36) C(71) C(68) -111.0(8)
F(35) F(36) C(71) F(28) 151.6(18)
F(35) F(36) C(71) F(29) 153.6(14)
F(35) F(36) C(71) F(30) 141.5(14)
F(35) F(36) C(71) F(31) 94.1(16)
F(35) F(36) C(71) F(32) 47.5(17)
F(35) F(36) C(71) F(33) 21.7(15)
F(35) F(36) C(71) F(34) 13.3(13)
F(35) F(36) C(71) C(68) -97.7(13)
F(38) F(37) C(78) F(39) 17.1(13)
F(38) F(37) C(78) F(40) 30.0(15)
F(38) F(37) C(78) F(41) 135.2(13)
F(38) F(37) C(78) F(42) 144.7(13)
F(38) F(37) C(78) C(74) -101.2(13)
C(78) F(37) F(38) F(39) -25.1(18)
F(37) F(38) F(39) F(40) 13(3)
F(37) F(38) F(39) C(78) 30(2)
F(37) F(38) C(78) F(39) -160.9(15)
F(37) F(38) C(78) F(40) -154.8(12)
F(37) F(38) C(78) F(41) -58.4(15)
F(37) F(38) C(78) F(42) -36.5(13)
F(37) F(38) C(78) C(74) 90.2(13)
F(39) F(38) C(78) F(37) 160.9(15)
F(39) F(38) C(78) F(40) 6.2(6)
F(39) F(38) C(78) F(41) 102.5(9)
F(39) F(38) C(78) F(42) 124.4(6)
F(39) F(38) C(78) C(74) -108.9(6)
C(78) F(38) F(39) F(40) -16.6(17)
F(38) F(39) F(40) C(78) 14.4(15)
F(38) F(39) C(78) F(37) -9.5(7)
F(38) F(39) C(78) F(40) -168.2(13)
F(38) F(39) C(78) F(41) -122.7(10)
F(38) F(39) C(78) F(42) -90.9(10)
F(38) F(39) C(78) C(74) 102.8(8)
F(40) F(39) C(78) F(37) 158.7(11)
F(40) F(39) C(78) F(38) 168.2(13)
F(40) F(39) C(78) F(41) 45.4(12)
F(40) F(39) C(78) F(42) 77.2(13)
F(40) F(39) C(78) C(74) -89.0(11)
F(39) F(40) C(78) F(37) -25.3(13)
F(39) F(40) C(78) F(38) -10.7(11)
F(39) F(40) C(78) F(41) -139.8(11)
F(39) F(40) C(78) F(42) -121.1(11)
F(39) F(40) C(78) C(74) 104.9(10)
F(42) F(41) C(78) F(37) 19.3(10)
F(42) F(41) C(78) F(38) 46.4(13)
F(42) F(41) C(78) F(39) 122.4(10)
F(42) F(41) C(78) F(40) 144.2(10)
F(42) F(41) C(78) C(74) -101.9(9)
F(41) F(42) C(78) F(37) -161.6(10)
F(41) F(42) C(78) F(38) -144.0(11)
F(41) F(42) C(78) F(39) -74.6(12)
F(41) F(42) C(78) F(40) -40.4(11)
F(41) F(42) C(78) C(74) 91.6(10)
F(44) F(43) F(45) F(46) -176(3)
F(44) F(43) F(45) C(79) 153(3)
F(45) F(43) F(44) F(46) 2(2)
F(45) F(43) F(44) C(79) -23(2)
F(44) F(43) F(50) F(48) 1(2)
F(44) F(43) F(50) F(49) 14(3)
F(44) F(43) F(50) F(51) 176(3)
F(44) F(43) F(50) C(79) 30.9(16)
F(50) F(43) F(44) F(45) -3(3)
F(50) F(43) F(44) F(46) -0.4(18)
F(50) F(43) F(44) C(79) -26.2(13)
F(44) F(43) F(51) F(49) 2(4)
F(44) F(43) F(51) F(50) -6(5)
F(44) F(43) F(51) C(79) 23(3)
F(51) F(43) F(44) F(45) 0(4)
F(51) F(43) F(44) F(46) 3(3)
F(51) F(43) F(44) C(79) -23(3)
F(44) F(43) C(79) F(45) -9.2(11)
F(44) F(43) C(79) F(46) -35.5(16)
F(44) F(43) C(79) F(47) -62.4(18)
F(44) F(43) C(79) F(48) -100.0(18)
F(44) F(43) C(79) F(49) -146.3(13)
F(44) F(43) C(79) F(50) -154.0(14)
F(44) F(43) C(79) F(51) -168(2)
F(44) F(43) C(79) C(76) 96.4(12)
C(79) F(43) F(44) F(45) 23(2)
C(79) F(43) F(44) F(46) 25.8(10)
F(45) F(43) F(50) F(48) 0.1(10)
F(45) F(43) F(50) F(49) 13(2)
F(45) F(43) F(50) F(51) 175(2)
F(45) F(43) F(50) C(79) 30.0(8)
F(50) F(43) F(45) F(44) 178(3)
F(50) F(43) F(45) F(46) 1.3(16)
F(50) F(43) F(45) C(79) -29.7(8)
F(45) F(43) F(51) F(49) 2(2)
F(45) F(43) F(51) F(50) -6(3)
F(45) F(43) F(51) C(79) 23.0(16)
F(51) F(43) F(45) F(44) -180(3)
F(51) F(43) F(45) F(46) 4(2)
F(51) F(43) F(45) C(79) -27.0(19)
F(45) F(43) C(79) F(44) 9.2(11)
F(45) F(43) C(79) F(46) -26.3(12)
F(45) F(43) C(79) F(47) -53.2(14)
F(45) F(43) C(79) F(48) -90.8(16)
F(45) F(43) C(79) F(49) -137.2(10)
F(45) F(43) C(79) F(50) -144.8(10)
F(45) F(43) C(79) F(51) -158.8(16)
F(45) F(43) C(79) C(76) 105.5(10)
C(79) F(43) F(45) F(44) -153(3)
C(79) F(43) F(45) F(46) 31.0(12)
F(50) F(43) F(51) F(49) 8.3(13)
F(50) F(43) F(51) C(79) 29(2)
F(51) F(43) F(50) F(48) -175(2)
F(51) F(43) F(50) F(49) -162(3)
F(51) F(43) F(50) C(79) -145(2)
F(50) F(43) C(79) F(44) 154.0(14)
F(50) F(43) C(79) F(45) 144.8(10)
F(50) F(43) C(79) F(46) 118.5(12)
F(50) F(43) C(79) F(47) 91.6(13)
F(50) F(43) C(79) F(48) 54.0(15)
F(50) F(43) C(79) F(49) 7.6(9)
F(50) F(43) C(79) F(51) -14.0(11)
F(50) F(43) C(79) C(76) -109.6(9)
C(79) F(43) F(50) F(48) -29.8(8)
C(79) F(43) F(50) F(49) -17(2)
C(79) F(43) F(50) F(51) 145(2)
F(51) F(43) C(79) F(44) 168(2)
F(51) F(43) C(79) F(45) 158.8(16)
F(51) F(43) C(79) F(46) 132.5(15)
F(51) F(43) C(79) F(47) 105.6(16)
F(51) F(43) C(79) F(48) 68.0(19)
F(51) F(43) C(79) F(49) 21.6(15)
F(51) F(43) C(79) F(50) 14.0(11)
F(51) F(43) C(79) C(76) -95.7(14)
C(79) F(43) F(51) F(49) -21.0(14)
C(79) F(43) F(51) F(50) -29(2)
F(43) F(44) F(45) F(46) 5(4)
F(43) F(44) F(45) C(79) -22(2)
F(43) F(44) F(46) F(45) -176(3)
F(43) F(44) F(46) F(47) 2(3)
F(43) F(44) F(46) F(48) -0.8(16)
F(43) F(44) F(46) C(79) -32.4(13)
F(43) F(44) C(79) F(45) 162(2)
F(43) F(44) C(79) F(46) 144.7(15)
F(43) F(44) C(79) F(47) 134.8(14)
F(43) F(44) C(79) F(48) 112.6(16)
F(43) F(44) C(79) F(49) 50.0(18)
F(43) F(44) C(79) F(50) 25.0(14)
F(43) F(44) C(79) F(51) 7.5(13)
F(43) F(44) C(79) C(76) -101.9(13)
F(45) F(44) F(46) F(47) 178(3)
F(45) F(44) F(46) F(48) 176(3)
F(45) F(44) F(46) C(79) 144(2)
F(46) F(44) F(45) F(43) -5(4)
F(46) F(44) F(45) C(79) -27(2)
F(45) F(44) C(79) F(43) -162(2)
F(45) F(44) C(79) F(46) -17.3(16)
F(45) F(44) C(79) F(47) -27.2(16)
F(45) F(44) C(79) F(48) -49.4(19)
F(45) F(44) C(79) F(49) -112.0(19)
F(45) F(44) C(79) F(50) -137.0(16)
F(45) F(44) C(79) F(51) -154.5(16)
F(45) F(44) C(79) C(76) 96.0(15)
C(79) F(44) F(45) F(43) 22(2)
C(79) F(44) F(45) F(46) 27(2)
F(46) F(44) C(79) F(43) -144.7(15)
F(46) F(44) C(79) F(45) 17.3(16)
F(46) F(44) C(79) F(47) -9.9(9)
F(46) F(44) C(79) F(48) -32.1(13)
F(46) F(44) C(79) F(49) -94.7(15)
F(46) F(44) C(79) F(50) -119.7(10)
F(46) F(44) C(79) F(51) -137.3(10)
F(46) F(44) C(79) C(76) 113.3(9)
C(79) F(44) F(46) F(45) -144(2)
C(79) F(44) F(46) F(47) 34(2)
C(79) F(44) F(46) F(48) 31.6(11)
F(43) F(45) F(46) F(44) 2(2)
F(43) F(45) F(46) F(47) -1(6)
F(43) F(45) F(46) F(48) -3(2)
F(43) F(45) F(46) C(79) -29.3(11)
F(43) F(45) C(79) F(44) -12.6(15)
F(43) F(45) C(79) F(46) 144.2(15)
F(43) F(45) C(79) F(47) 140.4(10)
F(43) F(45) C(79) F(48) 127.2(12)
F(43) F(45) C(79) F(49) 87.1(16)
F(43) F(45) C(79) F(50) 40.8(13)
F(43) F(45) C(79) F(51) 13.2(10)
F(43) F(45) C(79) C(76) -108.4(10)
F(44) F(45) F(46) F(47) -3(6)
F(44) F(45) F(46) F(48) -6(4)
F(44) F(45) F(46) C(79) -32(2)
F(44) F(45) C(79) F(43) 12.6(15)
F(44) F(45) C(79) F(46) 157(2)
F(44) F(45) C(79) F(47) 153.0(16)
F(44) F(45) C(79) F(48) 139.8(16)
F(44) F(45) C(79) F(49) 99.7(19)
F(44) F(45) C(79) F(50) 53.4(19)
F(44) F(45) C(79) F(51) 25.8(17)
F(44) F(45) C(79) C(76) -95.8(15)
F(46) F(45) C(79) F(43) -144.2(15)
F(46) F(45) C(79) F(44) -157(2)
F(46) F(45) C(79) F(47) -3.9(11)
F(46) F(45) C(79) F(48) -17.0(13)
F(46) F(45) C(79) F(49) -57.1(17)
F(46) F(45) C(79) F(50) -103.5(14)
F(46) F(45) C(79) F(51) -131.0(12)
F(46) F(45) C(79) C(76) 107.4(11)
C(79) F(45) F(46) F(44) 32(2)
C(79) F(45) F(46) F(47) 28(7)
C(79) F(45) F(46) F(48) 25.9(19)
F(44) F(46) F(47) F(48) -5(4)
F(44) F(46) F(47) C(79) -29(2)
F(44) F(46) F(48) F(47) 177(2)
F(44) F(46) F(48) F(49) -7(2)
F(44) F(46) F(48) F(50) 1.3(14)
F(44) F(46) F(48) C(79) -29.7(10)
F(44) F(46) C(79) F(43) 23.5(12)
F(44) F(46) C(79) F(45) -11.4(10)
F(44) F(46) C(79) F(47) 161.4(16)
F(44) F(46) C(79) F(48) 149.4(10)
F(44) F(46) C(79) F(49) 133.5(9)
F(44) F(46) C(79) F(50) 98.2(11)
F(44) F(46) C(79) F(51) 59.3(14)
F(44) F(46) C(79) C(76) -106.5(9)
F(45) F(46) F(47) F(48) -3(9)
F(45) F(46) F(47) C(79) -27(7)
F(45) F(46) F(48) F(47) 179(3)
F(45) F(46) F(48) F(49) -5(3)
F(45) F(46) F(48) F(50) 3(2)
F(45) F(46) F(48) C(79) -28(2)
F(45) F(46) C(79) F(43) 34.9(15)
F(45) F(46) C(79) F(44) 11.4(10)
F(45) F(46) C(79) F(47) 173(2)
F(45) F(46) C(79) F(48) 160.8(14)
F(45) F(46) C(79) F(49) 144.9(11)
F(45) F(46) C(79) F(50) 109.6(13)
F(45) F(46) C(79) F(51) 70.6(17)
F(45) F(46) C(79) C(76) -95.1(11)
F(47) F(46) F(48) F(49) 176(3)
F(47) F(46) F(48) F(50) -175(2)
F(47) F(46) F(48) C(79) 154(2)
F(48) F(46) F(47) C(79) -24(2)
F(47) F(46) C(79) F(43) -137.9(15)
F(47) F(46) C(79) F(44) -161.4(16)
F(47) F(46) C(79) F(45) -173(2)
F(47) F(46) C(79) F(48) -12.0(12)
F(47) F(46) C(79) F(49) -27.9(16)
F(47) F(46) C(79) F(50) -63.2(17)
F(47) F(46) C(79) F(51) -102.1(17)
F(47) F(46) C(79) C(76) 92.1(15)
C(79) F(46) F(47) F(48) 24(2)
F(48) F(46) C(79) F(43) -125.8(13)
F(48) F(46) C(79) F(44) -149.4(10)
F(48) F(46) C(79) F(45) -160.8(14)
F(48) F(46) C(79) F(47) 12.0(12)
F(48) F(46) C(79) F(49) -15.8(11)
F(48) F(46) C(79) F(50) -51.1(13)
F(48) F(46) C(79) F(51) -90.1(15)
F(48) F(46) C(79) C(76) 104.2(10)
C(79) F(46) F(48) F(47) -154(2)
C(79) F(46) F(48) F(49) 22.8(15)
C(79) F(46) F(48) F(50) 31.0(7)
F(46) F(47) F(48) F(49) -6(5)
F(46) F(47) F(48) F(50) 6(3)
F(46) F(47) F(48) C(79) -22(2)
F(46) F(47) C(79) F(43) 55(2)
F(46) F(47) C(79) F(44) 18.3(15)
F(46) F(47) C(79) F(45) 5.3(14)
F(46) F(47) C(79) F(48) 158(2)
F(46) F(47) C(79) F(49) 152.4(16)
F(46) F(47) C(79) F(50) 128.8(15)
F(46) F(47) C(79) F(51) 104.4(17)
F(46) F(47) C(79) C(76) -103.5(15)
F(48) F(47) C(79) F(43) -103(2)
F(48) F(47) C(79) F(44) -139.9(15)
F(48) F(47) C(79) F(45) -152.9(15)
F(48) F(47) C(79) F(46) -158(2)
F(48) F(47) C(79) F(49) -5.9(14)
F(48) F(47) C(79) F(50) -29.5(15)
F(48) F(47) C(79) F(51) -53.9(17)
F(48) F(47) C(79) C(76) 98.3(14)
C(79) F(47) F(48) F(46) 22(2)
C(79) F(47) F(48) F(49) 15(3)
C(79) F(47) F(48) F(50) 27.2(13)
F(46) F(48) F(49) F(50) 19(2)
F(46) F(48) F(49) F(51) 10(2)
F(46) F(48) F(49) C(79) -19.8(13)
F(46) F(48) F(50) F(43) -1.2(12)
F(46) F(48) F(50) F(49) -164(2)
F(46) F(48) F(50) F(51) -4(2)
F(46) F(48) F(50) C(79) -33.4(9)
F(46) F(48) C(79) F(43) 88.2(17)
F(46) F(48) C(79) F(44) 36.3(13)
F(46) F(48) C(79) F(45) 14.2(10)
F(46) F(48) C(79) F(47) -13.0(13)
F(46) F(48) C(79) F(49) 159.2(14)
F(46) F(48) C(79) F(50) 138.0(10)
F(46) F(48) C(79) F(51) 125.1(10)
F(46) F(48) C(79) C(76) -108.3(10)
F(47) F(48) F(49) F(50) 22(5)
F(47) F(48) F(49) F(51) 14(4)
F(47) F(48) F(49) C(79) -16(4)
F(47) F(48) F(50) F(43) -4(2)
F(47) F(48) F(50) F(49) -167(3)
F(47) F(48) F(50) F(51) -7(2)
F(47) F(48) F(50) C(79) -36.3(18)
F(47) F(48) C(79) F(43) 101.3(19)
F(47) F(48) C(79) F(44) 49.3(18)
F(47) F(48) C(79) F(45) 27.2(15)
F(47) F(48) C(79) F(46) 13.0(13)
F(47) F(48) C(79) F(49) 172.3(19)
F(47) F(48) C(79) F(50) 151.0(14)
F(47) F(48) C(79) F(51) 138.2(13)
F(47) F(48) C(79) C(76) -95.2(14)
F(49) F(48) F(50) F(43) 163(2)
F(49) F(48) F(50) F(51) 160(2)
F(49) F(48) F(50) C(79) 131(2)
F(50) F(48) F(49) F(51) -8.1(12)
F(50) F(48) F(49) C(79) -38.3(18)
F(49) F(48) C(79) F(43) -71.0(18)
F(49) F(48) C(79) F(44) -122.9(13)
F(49) F(48) C(79) F(45) -145.0(11)
F(49) F(48) C(79) F(46) -159.2(14)
F(49) F(48) C(79) F(47) -172.3(19)
F(49) F(48) C(79) F(50) -21.2(10)
F(49) F(48) C(79) F(51) -34.1(12)
F(49) F(48) C(79) C(76) 92.5(11)
C(79) F(48) F(49) F(50) 38.3(18)
C(79) F(48) F(49) F(51) 30.2(10)
F(50) F(48) C(79) F(43) -49.7(15)
F(50) F(48) C(79) F(44) -101.7(11)
F(50) F(48) C(79) F(45) -123.8(8)
F(50) F(48) C(79) F(46) -138.0(10)
F(50) F(48) C(79) F(47) -151.0(14)
F(50) F(48) C(79) F(49) 21.2(10)
F(50) F(48) C(79) F(51) -12.9(7)
F(50) F(48) C(79) C(76) 113.8(8)
C(79) F(48) F(50) F(43) 32.2(9)
C(79) F(48) F(50) F(49) -131(2)
C(79) F(48) F(50) F(51) 29.1(16)
F(48) F(49) F(50) F(43) -23(3)
F(48) F(49) F(50) F(51) -46(5)
F(48) F(49) F(50) C(79) -36.9(17)
F(48) F(49) F(51) F(43) -9(2)
F(48) F(49) F(51) F(50) 137(5)
F(48) F(49) F(51) C(79) -32.6(12)
F(48) F(49) C(79) F(43) 131.2(12)
F(48) F(49) C(79) F(44) 99.8(14)
F(48) F(49) C(79) F(45) 57.4(17)
F(48) F(49) C(79) F(46) 18.4(12)
F(48) F(49) C(79) F(47) 3.8(9)
F(48) F(49) C(79) F(50) 143.2(17)
F(48) F(49) C(79) F(51) 145.2(12)
F(48) F(49) C(79) C(76) -107.5(10)
F(50) F(49) F(51) F(43) -146(5)
F(50) F(49) F(51) C(79) -170(5)
F(51) F(49) F(50) F(43) 23(4)
F(51) F(49) F(50) F(48) 46(5)
F(51) F(49) F(50) C(79) 9(4)
F(50) F(49) C(79) F(43) -12.0(15)
F(50) F(49) C(79) F(44) -43.4(18)
F(50) F(49) C(79) F(45) -85.8(17)
F(50) F(49) C(79) F(46) -124.7(13)
F(50) F(49) C(79) F(47) -139.3(13)
F(50) F(49) C(79) F(48) -143.2(17)
F(50) F(49) C(79) F(51) 2.1(10)
F(50) F(49) C(79) C(76) 109.4(12)
C(79) F(49) F(50) F(43) 14.0(17)
C(79) F(49) F(50) F(48) 36.9(17)
C(79) F(49) F(50) F(51) -9(4)
F(51) F(49) C(79) F(43) -14.1(10)
F(51) F(49) C(79) F(44) -45.4(13)
F(51) F(49) C(79) F(45) -87.9(14)
F(51) F(49) C(79) F(46) -126.8(9)
F(51) F(49) C(79) F(47) -141.4(8)
F(51) F(49) C(79) F(48) -145.2(12)
F(51) F(49) C(79) F(50) -2.1(10)
F(51) F(49) C(79) C(76) 107.3(7)
C(79) F(49) F(51) F(43) 23.3(16)
C(79) F(49) F(51) F(50) 170(5)
F(43) F(50) F(51) F(49) -38(6)
F(43) F(50) F(51) C(79) -29(2)
F(43) F(50) C(79) F(44) -17.5(10)
F(43) F(50) C(79) F(45) -41.1(13)
F(43) F(50) C(79) F(46) -97.4(14)
F(43) F(50) C(79) F(47) -126.4(10)
F(43) F(50) C(79) F(48) -140.5(11)
F(43) F(50) C(79) F(49) -167.4(15)
F(43) F(50) C(79) F(51) 16.2(13)
F(43) F(50) C(79) C(76) 107.0(10)
F(48) F(50) F(51) F(43) 6(3)
F(48) F(50) F(51) F(49) -32(4)
F(48) F(50) F(51) C(79) -22.4(12)
F(48) F(50) C(79) F(43) 140.5(11)
F(48) F(50) C(79) F(44) 123.0(9)
F(48) F(50) C(79) F(45) 99.3(12)
F(48) F(50) C(79) F(46) 43.0(13)
F(48) F(50) C(79) F(47) 14.1(8)
F(48) F(50) C(79) F(49) -27.0(13)
F(48) F(50) C(79) F(51) 156.7(13)
F(48) F(50) C(79) C(76) -112.6(9)
F(49) F(50) F(51) F(43) 38(6)
F(49) F(50) F(51) C(79) 9(4)
F(49) F(50) C(79) F(43) 167.4(15)
F(49) F(50) C(79) F(44) 149.9(13)
F(49) F(50) C(79) F(45) 126.3(15)
F(49) F(50) C(79) F(46) 70.0(17)
F(49) F(50) C(79) F(47) 41.0(13)
F(49) F(50) C(79) F(48) 27.0(13)
F(49) F(50) C(79) F(51) -176.4(19)
F(49) F(50) C(79) C(76) -85.6(13)
F(51) F(50) C(79) F(43) -16.2(13)
F(51) F(50) C(79) F(44) -33.7(13)
F(51) F(50) C(79) F(45) -57.3(15)
F(51) F(50) C(79) F(46) -113.6(15)
F(51) F(50) C(79) F(47) -142.6(12)
F(51) F(50) C(79) F(48) -156.7(13)
F(51) F(50) C(79) F(49) 176.4(19)
F(51) F(50) C(79) C(76) 90.8(12)
C(79) F(50) F(51) F(43) 29(2)
C(79) F(50) F(51) F(49) -9(4)
F(43) F(51) C(79) F(44) -8.1(14)
F(43) F(51) C(79) F(45) -20.4(15)
F(43) F(51) C(79) F(46) -65(2)
F(43) F(51) C(79) F(47) -106.3(16)
F(43) F(51) C(79) F(48) -130.7(15)
F(43) F(51) C(79) F(49) -157.4(16)
F(43) F(51) C(79) F(50) -155.0(19)
F(43) F(51) C(79) C(76) 101.1(14)
F(49) F(51) C(79) F(43) 157.4(16)
F(49) F(51) C(79) F(44) 149.3(9)
F(49) F(51) C(79) F(45) 136.9(10)
F(49) F(51) C(79) F(46) 92.1(16)
F(49) F(51) C(79) F(47) 51.1(11)
F(49) F(51) C(79) F(48) 26.6(10)
F(49) F(51) C(79) F(50) 2.3(12)
F(49) F(51) C(79) C(76) -101.6(9)
F(50) F(51) C(79) F(43) 155.0(19)
F(50) F(51) C(79) F(44) 147.0(12)
F(50) F(51) C(79) F(45) 134.6(13)
F(50) F(51) C(79) F(46) 89.8(18)
F(50) F(51) C(79) F(47) 48.7(15)
F(50) F(51) C(79) F(48) 24.3(14)
F(50) F(51) C(79) F(49) -2.3(12)
F(50) F(51) C(79) C(76) -103.9(12)
Ir(1) C(1) C(2) C(3) -62.9(3)
Ir(1) C(1) C(2) C(7) 124.2(5)
Ir(1) C(1) C(5) C(4) 63.1(3)
Ir(1) C(1) C(5) C(10) -118.2(5)
C(2) C(1) C(5) Ir(1) -62.2(3)
C(2) C(1) C(5) C(4) 0.9(5)
C(2) C(1) C(5) C(10) 179.6(5)
C(5) C(1) C(2) Ir(1) 62.2(3)
C(5) C(1) C(2) C(3) -0.7(5)
C(5) C(1) C(2) C(7) -173.6(5)
C(6) C(1) C(2) Ir(1) -121.5(5)
C(6) C(1) C(2) C(3) 175.6(5)
C(6) C(1) C(2) C(7) 2.7(8)
C(6) C(1) C(5) Ir(1) 121.5(5)
C(6) C(1) C(5) C(4) -175.4(5)
C(6) C(1) C(5) C(10) 3.3(8)
Ir(1) C(2) C(3) C(4) -61.4(3)
Ir(1) C(2) C(3) C(8) 121.0(6)
C(1) C(2) C(3) Ir(1) 61.7(3)
C(1) C(2) C(3) C(4) 0.3(5)
C(1) C(2) C(3) C(8) -177.3(5)
C(7) C(2) C(3) Ir(1) -125.5(5)
C(7) C(2) C(3) C(4) 173.1(5)
C(7) C(2) C(3) C(8) -4.5(9)
Ir(1) C(3) C(4) C(5) -60.3(3)
Ir(1) C(3) C(4) C(9) 125.0(5)
C(2) C(3) C(4) Ir(1) 60.6(3)
C(2) C(3) C(4) C(5) 0.3(5)
C(2) C(3) C(4) C(9) -174.4(5)
C(8) C(3) C(4) Ir(1) -121.8(6)
C(8) C(3) C(4) C(5) 177.9(5)
C(8) C(3) C(4) C(9) 3.2(9)
Ir(1) C(4) C(5) C(1) -62.0(3)
Ir(1) C(4) C(5) C(10) 119.3(5)
C(3) C(4) C(5) Ir(1) 61.2(3)
C(3) C(4) C(5) C(1) -0.8(5)
C(3) C(4) C(5) C(10) -179.5(5)
C(9) C(4) C(5) Ir(1) -124.0(5)
C(9) C(4) C(5) C(1) 174.1(4)
C(9) C(4) C(5) C(10) -4.7(8)
Ir(1) C(11) C(12) C(13) 58.5(3)
Ir(1) C(11) C(15) C(16) -82.3(5)
S(1) C(11) C(12) Ir(1) -83.3(2)
S(1) C(11) C(12) C(13) -24.7(4)
S(1) C(11) C(15) C(16) 33.5(5)
C(12) C(11) C(15) C(16) -172.2(4)
C(15) C(11) C(12) Ir(1) 119.9(4)
C(15) C(11) C(12) C(13) 178.5(4)
Ir(1) C(12) C(13) C(14) 58.7(3)
Ir(1) C(12) C(13) C(18) -122.6(5)
Ir(1) C(12) C(13) C(19) -123.5(7)
C(11) C(12) C(13) Ir(1) -58.5(3)
C(11) C(12) C(13) C(14) 0.2(4)
C(11) C(12) C(13) C(18) 178.9(5)
C(11) C(12) C(13) C(19) 177.9(7)
Ir(1) C(13) C(14) S(1) 85.3(3)
Ir(1) C(13) C(18) C(19) 99.8(11)
Ir(1) C(13) C(18) C(20) 83.6(9)
Ir(1) C(13) C(18) C(21) -31(2)
Ir(1) C(13) C(19) C(18) -100.8(12)
Ir(1) C(13) C(19) C(20) 25(2)
Ir(1) C(13) C(19) C(21) -84.9(9)
C(12) C(13) C(14) Ir(1) -59.7(3)
C(12) C(13) C(14) S(1) 25.7(5)
C(12) C(13) C(18) C(19) -178.6(10)
C(12) C(13) C(18) C(20) 165.1(6)
C(12) C(13) C(18) C(21) 51(2)
C(12) C(13) C(19) C(18) 2.0(14)
C(12) C(13) C(19) C(20) 128(2)
C(12) C(13) C(19) C(21) 17.8(11)
C(14) C(13) C(18) C(19) -0.4(13)
C(14) C(13) C(18) C(20) -16.7(12)
C(14) C(13) C(18) C(21) -131(2)
C(18) C(13) C(14) Ir(1) 122.1(8)
C(18) C(13) C(14) S(1) -152.5(7)
C(14) C(13) C(19) C(18) 179.7(9)
C(14) C(13) C(19) C(20) -54(2)
C(14) C(13) C(19) C(21) -164.4(6)
C(19) C(13) C(14) Ir(1) 121.9(5)
C(19) C(13) C(14) S(1) -152.7(4)
C(18) C(13) C(19) C(20) 126(2)
C(18) C(13) C(19) C(21) 15.9(9)
C(19) C(13) C(18) C(20) -16.2(9)
C(19) C(13) C(18) C(21) -131(3)
C(11) C(15) C(16) C(17) 176.3(4)
C(13) C(18) C(19) C(20) -154.7(14)
C(13) C(18) C(19) C(21) -148.5(17)
C(13) C(18) C(20) C(19) 25.2(15)
C(13) C(18) C(20) C(21) -149.9(12)
C(13) C(18) C(20) C(22) -175.6(7)
C(13) C(18) C(21) C(19) 116(3)
C(13) C(18) C(21) C(20) 120(2)
C(13) C(18) C(21) C(23) 154.5(16)
C(19) C(18) C(20) C(21) -175(2)
C(19) C(18) C(20) C(22) 159.2(18)
C(20) C(18) C(19) C(13) 154.7(14)
C(20) C(18) C(19) C(21) 6(2)
C(19) C(18) C(21) C(20) 3.9(16)
C(19) C(18) C(21) C(23) 39(2)
C(21) C(18) C(19) C(13) 148.5(17)
C(21) C(18) C(19) C(20) -6(2)
C(20) C(18) C(21) C(19) -3.9(16)
C(20) C(18) C(21) C(23) 34.9(16)
C(21) C(18) C(20) C(19) 175(2)
C(21) C(18) C(20) C(22) -25.7(12)
C(13) C(19) C(20) C(18) -118(3)
C(13) C(19) C(20) C(21) -115(2)
C(13) C(19) C(20) C(22) -145.2(19)
C(13) C(19) C(21) C(18) -32.6(19)
C(13) C(19) C(21) C(20) 153.1(12)
C(13) C(19) C(21) C(23) 178.7(8)
C(18) C(19) C(20) C(21) 3.1(13)
C(18) C(19) C(20) C(22) -27(2)
C(18) C(19) C(21) C(20) -174(2)
C(18) C(19) C(21) C(23) -149(2)
C(20) C(19) C(21) C(18) 174(2)
C(20) C(19) C(21) C(23) 25.6(12)
C(21) C(19) C(20) C(18) -3.1(13)
C(21) C(19) C(20) C(22) -29.8(15)
C(18) C(20) C(21) C(19) 2.6(10)
C(18) C(20) C(21) C(23) -152.8(12)
C(18) C(20) C(22) C(23) 11.2(14)
C(19) C(20) C(21) C(18) -2.6(10)
C(19) C(20) C(21) C(23) -155.3(11)
C(19) C(20) C(22) C(23) 23(2)
C(21) C(20) C(22) C(23) -2.9(11)
C(22) C(20) C(21) C(18) 154.6(12)
C(22) C(20) C(21) C(19) 157.2(12)
C(22) C(20) C(21) C(23) 1.9(7)
C(18) C(21) C(23) C(22) -33(2)
C(19) C(21) C(23) C(22) -17.9(14)
C(20) C(21) C(23) C(22) -2.9(11)
C(20) C(22) C(23) C(21) 3.2(12)
S(1) C(24) C(25) C(26) -175.6(3)
S(1) C(24) C(25) C(30) 6.0(5)
S(1) C(24) C(29) C(28) 175.2(3)
S(1) C(24) C(29) C(39) -8.9(7)
C(25) C(24) C(29) C(28) -3.4(7)
C(25) C(24) C(29) C(39) 172.5(4)
C(29) C(24) C(25) C(26) 3.2(7)
C(29) C(24) C(25) C(30) -175.2(4)
C(24) C(25) C(26) C(27) -0.6(7)
C(24) C(25) C(30) C(31) -112.5(5)
C(24) C(25) C(30) C(35) 70.2(6)
C(26) C(25) C(30) C(31) 69.2(6)
C(26) C(25) C(30) C(35) -108.2(5)
C(30) C(25) C(26) C(27) 177.8(5)
C(25) C(26) C(27) C(28) -1.6(8)
C(26) C(27) C(28) C(29) 1.3(9)
C(27) C(28) C(29) C(24) 1.1(7)
C(27) C(28) C(29) C(39) -175.1(5)
C(24) C(29) C(39) C(40) -81.9(6)
C(24) C(29) C(39) C(44) 104.3(6)
C(28) C(29) C(39) C(40) 94.0(6)
C(28) C(29) C(39) C(44) -79.8(6)
C(25) C(30) C(31) C(32) -180.0(3)
C(25) C(30) C(31) C(36) 0.3(5)
C(25) C(30) C(35) C(34) 179.4(4)
C(25) C(30) C(35) C(38) 1.2(7)
C(31) C(30) C(35) C(34) 2.1(7)
C(31) C(30) C(35) C(38) -176.2(4)
C(35) C(30) C(31) C(32) -2.6(7)
C(35) C(30) C(31) C(36) 177.6(5)
C(30) C(31) C(32) C(33) 1.6(8)
C(36) C(31) C(32) C(33) -178.6(6)
C(31) C(32) C(33) C(34) -0.2(7)
C(31) C(32) C(33) C(37) 177.4(6)
C(32) C(33) C(34) C(35) -0.3(8)
C(37) C(33) C(34) C(35) -177.9(6)
C(33) C(34) C(35) C(30) -0.6(9)
C(33) C(34) C(35) C(38) 177.7(6)
C(29) C(39) C(40) C(41) -174.5(4)
C(29) C(39) C(40) C(45) 2.5(7)
C(29) C(39) C(44) C(43) 173.8(4)
C(29) C(39) C(44) C(47) -3.6(7)
C(40) C(39) C(44) C(43) 0.2(5)
C(40) C(39) C(44) C(47) -177.2(4)
C(44) C(39) C(40) C(41) -0.7(7)
C(44) C(39) C(40) C(45) 176.3(5)
C(39) C(40) C(41) C(42) 1.0(8)
C(45) C(40) C(41) C(42) -176.0(5)
C(40) C(41) C(42) C(43) -0.7(8)
C(40) C(41) C(42) C(46) 177.3(5)
C(41) C(42) C(43) C(44) 0.1(6)
C(46) C(42) C(43) C(44) -177.9(5)
C(42) C(43) C(44) C(39) 0.2(6)
C(42) C(43) C(44) C(47) 177.6(4)
C(49) C(48) C(53) C(52) -3.7(6)
C(53) C(48) C(49) C(50) 3.1(6)
C(49) C(48) B(1) C(56) 154.7(3)
C(49) C(48) B(1) C(64) -85.1(4)
C(49) C(48) B(1) C(72) 40.0(6)
B(1) C(48) C(49) C(50) 177.4(4)
C(53) C(48) B(1) C(56) -31.3(5)
C(53) C(48) B(1) C(64) 88.9(5)
C(53) C(48) B(1) C(72) -146.0(4)
B(1) C(48) C(53) C(52) -178.0(4)
C(48) C(49) C(50) C(51) -0.5(7)
C(48) C(49) C(50) C(54) 178.6(4)
C(49) C(50) C(51) C(52) -1.4(7)
C(49) C(50) C(54) F(1) 56.1(6)
C(49) C(50) C(54) F(2) 177.8(4)
C(49) C(50) C(54) F(3) -60.9(6)
C(51) C(50) C(54) F(1) -124.8(5)
C(51) C(50) C(54) F(2) -3.1(7)
C(51) C(50) C(54) F(3) 118.3(5)
C(54) C(50) C(51) C(52) 179.5(4)
C(50) C(51) C(52) C(53) 0.7(7)
C(50) C(51) C(52) C(55) -178.3(4)
C(51) C(52) C(53) C(48) 1.9(7)
C(51) C(52) C(55) F(4) -60.5(7)
C(51) C(52) C(55) F(5) -105.6(9)
C(51) C(52) C(55) F(6) -173.4(6)
C(51) C(52) C(55) F(7) 145.5(6)
C(51) C(52) C(55) F(8) 79.7(9)
C(51) C(52) C(55) F(9) 37.3(7)
C(53) C(52) C(55) F(4) 120.5(6)
C(53) C(52) C(55) F(5) 75.4(10)
C(53) C(52) C(55) F(6) 7.6(8)
C(53) C(52) C(55) F(7) -33.5(8)
C(53) C(52) C(55) F(8) -99.3(9)
C(53) C(52) C(55) F(9) -141.7(5)
C(55) C(52) C(53) C(48) -179.1(4)
C(57) C(56) C(61) C(60) -1.5(6)
C(61) C(56) C(57) C(58) -1.0(6)
C(57) C(56) B(1) C(48) -32.5(5)
C(57) C(56) B(1) C(64) -148.7(3)
C(57) C(56) B(1) C(72) 88.5(4)
B(1) C(56) C(57) C(58) -176.6(3)
C(61) C(56) B(1) C(48) 152.2(3)
C(61) C(56) B(1) C(64) 36.0(5)
C(61) C(56) B(1) C(72) -86.8(4)
B(1) C(56) C(61) C(60) 174.1(4)
C(56) C(57) C(58) C(59) 1.5(6)
C(56) C(57) C(58) C(62) -177.4(4)
C(57) C(58) C(59) C(60) 0.6(7)
C(57) C(58) C(62) F(10) 57.8(5)
C(57) C(58) C(62) F(11) -59.9(6)
C(57) C(58) C(62) F(12) 179.7(3)
C(59) C(58) C(62) F(10) -121.1(5)
C(59) C(58) C(62) F(11) 121.3(5)
C(59) C(58) C(62) F(12) 0.9(6)
C(62) C(58) C(59) C(60) 179.4(4)
C(58) C(59) C(60) C(61) -3.1(7)
C(58) C(59) C(60) C(63) 179.2(5)
C(59) C(60) C(61) C(56) 3.6(7)
C(59) C(60) C(63) F(13) -136.7(9)
C(59) C(60) C(63) F(14) -99.3(9)
C(59) C(60) C(63) F(15) -52.4(12)
C(59) C(60) C(63) F(16) -12.4(9)
C(59) C(60) C(63) F(17) 19.5(10)
C(59) C(60) C(63) F(18) 61.6(12)
C(59) C(60) C(63) F(19) 104.5(10)
C(59) C(60) C(63) F(20) 145.6(8)
C(59) C(60) C(63) F(21) -176.9(7)
C(61) C(60) C(63) F(13) 45.6(11)
C(61) C(60) C(63) F(14) 82.9(9)
C(61) C(60) C(63) F(15) 129.9(10)
C(61) C(60) C(63) F(16) 169.8(7)
C(61) C(60) C(63) F(17) -158.3(7)
C(61) C(60) C(63) F(18) -116.1(12)
C(61) C(60) C(63) F(19) -73.3(10)
C(61) C(60) C(63) F(20) -32.2(10)
C(61) C(60) C(63) F(21) 5.4(9)
C(63) C(60) C(61) C(56) -178.6(4)
C(65) C(64) C(69) C(68) 0.1(5)
C(69) C(64) C(65) C(66) -0.1(5)
C(65) C(64) B(1) C(48) -74.8(5)
C(65) C(64) B(1) C(56) 45.8(5)
C(65) C(64) B(1) C(72) 161.2(4)
B(1) C(64) C(65) C(66) 174.3(4)
C(69) C(64) B(1) C(48) 99.1(4)
C(69) C(64) B(1) C(56) -140.3(4)
C(69) C(64) B(1) C(72) -24.9(6)
B(1) C(64) C(69) C(68) -174.1(4)
C(64) C(65) C(66) C(67) 0.4(7)
C(64) C(65) C(66) C(70) 179.9(3)
C(65) C(66) C(67) C(68) -0.6(8)
C(65) C(66) C(70) F(22) 41.2(10)
C(65) C(66) C(70) F(23) 5.6(11)
C(65) C(66) C(70) F(24) -79.3(10)
C(65) C(66) C(70) F(25) -121.5(9)
C(65) C(66) C(70) F(26) 166.1(9)
C(65) C(66) C(70) F(27) 133.7(7)
C(67) C(66) C(70) F(22) -139.3(7)
C(67) C(66) C(70) F(23) -174.9(7)
C(67) C(66) C(70) F(24) 100.1(9)
C(67) C(66) C(70) F(25) 58.0(11)
C(67) C(66) C(70) F(26) -14.4(13)
C(67) C(66) C(70) F(27) -46.8(8)
C(70) C(66) C(67) C(68) 179.9(4)
C(66) C(67) C(68) C(69) 0.6(7)
C(66) C(67) C(68) C(71) 178.5(5)
C(67) C(68) C(69) C(64) -0.3(6)
C(67) C(68) C(71) F(28) 95.3(9)
C(67) C(68) C(71) F(29) 129.9(6)
C(67) C(68) C(71) F(30) 157.0(9)
C(67) C(68) C(71) F(31) -145.9(7)
C(67) C(68) C(71) F(32) -109.5(7)
C(67) C(68) C(71) F(33) -74.0(8)
C(67) C(68) C(71) F(34) -34.4(10)
C(67) C(68) C(71) F(35) 10.3(9)
C(67) C(68) C(71) F(36) 42.5(8)
C(69) C(68) C(71) F(28) -86.7(9)
C(69) C(68) C(71) F(29) -52.1(7)
C(69) C(68) C(71) F(30) -25.0(10)
C(69) C(68) C(71) F(31) 32.1(8)
C(69) C(68) C(71) F(32) 68.5(8)
C(69) C(68) C(71) F(33) 104.1(7)
C(69) C(68) C(71) F(34) 143.6(8)
C(69) C(68) C(71) F(35) -171.7(7)
C(69) C(68) C(71) F(36) -139.5(6)
C(71) C(68) C(69) C(64) -178.3(4)
C(73) C(72) C(77) C(76) 0.1(6)
C(77) C(72) C(73) C(74) -0.2(6)
C(73) C(72) B(1) C(48) 28.8(6)
C(73) C(72) B(1) C(56) -91.6(5)
C(73) C(72) B(1) C(64) 148.1(4)
B(1) C(72) C(73) C(74) 171.1(5)
C(77) C(72) B(1) C(48) -160.4(4)
C(77) C(72) B(1) C(56) 79.3(5)
C(77) C(72) B(1) C(64) -41.1(6)
B(1) C(72) C(77) C(76) -171.2(5)
C(72) C(73) C(74) C(75) 1.2(9)
C(72) C(73) C(74) C(78) -178.0(5)
C(73) C(74) C(75) C(76) -2.1(9)
C(73) C(74) C(78) F(37) -43.4(8)
C(73) C(74) C(78) F(38) -75.6(8)
C(73) C(74) C(78) F(39) -146.2(6)
C(73) C(74) C(78) F(40) 179.8(4)
C(73) C(74) C(78) F(41) 78.3(8)
C(73) C(74) C(78) F(42) 45.9(8)
C(75) C(74) C(78) F(37) 137.3(6)
C(75) C(74) C(78) F(38) 105.2(8)
C(75) C(74) C(78) F(39) 34.6(9)
C(75) C(74) C(78) F(40) 0.6(9)
C(75) C(74) C(78) F(41) -100.9(7)
C(75) C(74) C(78) F(42) -133.3(6)
C(78) C(74) C(75) C(76) 177.1(5)
C(74) C(75) C(76) C(77) 2.1(9)
C(74) C(75) C(76) C(79) -176.9(6)
C(75) C(76) C(77) C(72) -1.2(9)
C(75) C(76) C(79) F(43) 21.2(13)
C(75) C(76) C(79) F(44) 66.2(9)
C(75) C(76) C(79) F(45) 97.2(8)
C(75) C(76) C(79) F(46) 148.1(11)
C(75) C(76) C(79) F(47) -176.8(7)
C(75) C(76) C(79) F(48) -144.9(10)
C(75) C(76) C(79) F(49) -93.5(9)
C(75) C(76) C(79) F(50) -55.0(10)
C(75) C(76) C(79) F(51) -20.0(10)
C(77) C(76) C(79) F(43) -157.9(11)
C(77) C(76) C(79) F(44) -112.9(8)
C(77) C(76) C(79) F(45) -81.8(9)
C(77) C(76) C(79) F(46) -30.9(14)
C(77) C(76) C(79) F(47) 4.1(10)
C(77) C(76) C(79) F(48) 36.0(12)
C(77) C(76) C(79) F(49) 87.4(9)
C(77) C(76) C(79) F(50) 125.9(8)
C(77) C(76) C(79) F(51) 161.0(8)
C(79) C(76) C(77) C(72) 177.9(5)
